data_4316552
loop_
_publ_author_name
'Qiong Ye'
'Tomoyuki Akutagawa'
'Toru Endo'
'Shin-ichiro Noro'
'Takayoshi Nakamura'
'Ren-Gen Xiong'

_publ_section_title
;
 Asymmetrical [Ni(dmit)2]- Arrangements Induced by
 (1R,2R)-Cyclohexanediammonium - Crown Ether Supramolecules
;
_journal_name_full 'Inorganic Chemistry'
_journal_page_first 8591
_journal_page_last 8600
_journal_paper_doi 10.1021/ic101253g
_journal_volume 49
_journal_year 2010
_chemical_formula_moiety 'C58 H64 N2 Ni2 O12 S20 '
_chemical_formula_sum 'C58 H64 N2 Ni2 O12 S20'
_chemical_formula_weight 1739.75
_space_group_IT_number 1
_symmetry_cell_setting triclinic
_symmetry_Int_Tables_number 1
_symmetry_space_group_name_Hall 'P 1'
_symmetry_space_group_name_H-M 'P 1'
_cell_angle_alpha 86.7592(17)
_cell_angle_beta 72.4103(14)
_cell_angle_gamma 67.9133(15)
_cell_formula_units_Z 2
_cell_length_a 13.4825(7)
_cell_length_b 15.6703(10)
_cell_length_c 19.4822(11)
_cell_measurement_reflns_used 35332
_cell_measurement_temperature 100
_cell_measurement_theta_max 27.5
_cell_measurement_theta_min 3.0
_cell_volume 3628.1(4)
_computing_cell_refinement PROCESS-AUTO
_computing_data_collection PROCESS-AUTO
_computing_data_reduction CrystalStructure
_computing_publication_material 'CrystalStructure 3.8'
_computing_structure_refinement SHELXL
_computing_structure_solution SHELXS97
_diffrn_ambient_temperature 100
_diffrn_detector_area_resol_mean 10.00
_diffrn_measured_fraction_theta_full 0.961
_diffrn_measured_fraction_theta_max 0.961
_diffrn_measurement_device_type 'Rigaku RAXIS-RAPID'
_diffrn_measurement_method \w
_diffrn_radiation_type 'Mo K\a'
_diffrn_radiation_wavelength 0.71075
_diffrn_reflns_av_R_equivalents 0.091
_diffrn_reflns_limit_h_max 17
_diffrn_reflns_limit_h_min -15
_diffrn_reflns_limit_k_max 20
_diffrn_reflns_limit_k_min -20
_diffrn_reflns_limit_l_max 25
_diffrn_reflns_limit_l_min -25
_diffrn_reflns_number 54423
_diffrn_reflns_theta_full 27.48
_diffrn_reflns_theta_max 27.48
_exptl_absorpt_coefficient_mu 1.153
_exptl_absorpt_correction_T_max 0.891
_exptl_absorpt_correction_T_min 0.408
_exptl_absorpt_correction_type multi-scan
_exptl_absorpt_process_details
;
    Higashi, T. (1995). Program for Absorption Correction.
    Rigaku Corporation, Tokyo, Japan.
;
_exptl_crystal_colour black
_exptl_crystal_density_diffrn 1.592
_exptl_crystal_density_method 'not measured'
_exptl_crystal_description plate
_exptl_crystal_F_000 1796.00
_exptl_crystal_size_max 0.30
_exptl_crystal_size_mid 0.20
_exptl_crystal_size_min 0.10
_refine_diff_density_max 1.64
_refine_diff_density_min -1.82
_refine_ls_abs_structure_details 'Flack, H. D. (1983), Acta Cryst. A39, 876-881.  12191 Friedel Pairs'
_refine_ls_abs_structure_Flack 0.90(2)
_refine_ls_extinction_method none
_refine_ls_goodness_of_fit_ref 0.997
_refine_ls_hydrogen_treatment refall
_refine_ls_number_parameters 1694
_refine_ls_number_reflns 28189
_refine_ls_R_factor_gt 0.0909
_refine_ls_shift/su_max 0.0220
_refine_ls_structure_factor_coef Fsqd
_refine_ls_weighting_details 'w = 1/[\s^2^(Fo^2^)+(0.1676P)^2^+0.0000P] where P=(Fo^2^+2Fc^2^)/3'
_refine_ls_weighting_scheme calc
_refine_ls_wR_factor_ref 0.2948
_reflns_number_gt 16030
_reflns_number_total 28189
_reflns_threshold_expression F^2^>2.0\s(F^2^)
_cod_data_source_file ic101253g_si_002_1.cif
_cod_data_source_block '_CHDADB18C6'
_cod_original_formula_sum 'C58 H64 N2 Ni2 O12 S20 '
_cod_database_code 4316552

loop_
_symmetry_equiv_pos_site_id
_symmetry_equiv_pos_as_xyz
1 +X,+Y,+Z

loop_
_atom_site_label
_atom_site_type_symbol
_atom_site_fract_x
_atom_site_fract_y
_atom_site_fract_z
_atom_site_U_iso_or_equiv
_atom_site_adp_type
_atom_site_occupancy
_atom_site_symmetry_multiplicity
_atom_site_calc_flag
_atom_site_refinement_flags
_atom_site_disorder_assembly
_atom_site_disorder_group
Ni(1) Ni 0.67220(15) 0.87007(10) 0.82672(9) 0.0412(3) Uani 1.00 1 d . . .
S(1) S 0.5045(3) 0.8716(2) 0.8750(2) 0.0471(8) Uani 1.00 1 d . . .
S(2) S 0.4237(3) 0.7193(2) 0.9418(2) 0.0481(8) Uani 1.00 1 d . . .
S(3) S 0.4638(3) 0.5297(2) 0.9950(2) 0.0531(9) Uani 1.00 1 d . . .
S(4) S 0.6504(3) 0.5921(2) 0.9254(2) 0.0445(7) Uani 1.00 1 d . . .
S(5) S 0.7517(3) 0.7277(2) 0.8497(2) 0.0436(7) Uani 1.00 1 d . . .
S(6) S 0.8402(3) 0.8700(2) 0.7806(2) 0.0464(8) Uani 1.00 1 d . . .
S(7) S 0.9225(3) 1.0182(2) 0.7104(2) 0.0512(9) Uani 1.00 1 d . . .
S(8) S 0.8899(4) 1.2127(2) 0.6781(2) 0.0610(11) Uani 1.00 1 d . . .
S(9) S 0.6969(3) 1.1518(2) 0.7364(2) 0.0536(9) Uani 1.00 1 d . . .
S(10) S 0.5941(3) 1.0118(2) 0.8030(2) 0.0498(8) Uani 1.00 1 d . . .
C(1) C 0.5286(12) 0.7637(10) 0.9036(7) 0.050(3) Uani 1.00 1 d . . .
C(2) C 0.5082(11) 0.6135(8) 0.9565(7) 0.039(2) Uani 1.00 1 d . . .
C(3) C 0.6349(13) 0.7010(9) 0.8925(8) 0.050(3) Uani 1.00 1 d . . .
C(4) C 0.8138(13) 0.9790(8) 0.7553(8) 0.048(3) Uani 1.00 1 d . . .
C(5) C 0.8350(13) 1.1340(8) 0.7064(7) 0.048(3) Uani 1.00 1 d . . .
C(6) C 0.7071(14) 1.0401(9) 0.7647(8) 0.052(3) Uani 1.00 1 d . . .
Ni(2) Ni 0.92728(14) 0.67073(10) 0.54515(9) 0.0390(3) Uani 1.00 1 d . . .
S(11) S 0.9066(3) 0.5713(2) 0.62368(19) 0.0436(7) Uani 1.00 1 d . . .
S(12) S 1.0502(3) 0.3665(2) 0.62403(19) 0.0454(8) Uani 1.00 1 d . . .
S(13) S 1.2559(3) 0.1991(2) 0.5646(2) 0.0515(9) Uani 1.00 1 d . . .
S(14) S 1.2234(3) 0.3764(2) 0.4973(2) 0.0452(7) Uani 1.00 1 d . . .
S(15) S 1.0903(2) 0.5767(2) 0.48084(19) 0.0434(7) Uani 1.00 1 d . . .
S(16) S 0.9200(3) 0.7549(2) 0.45318(19) 0.0455(8) Uani 1.00 1 d . . .
S(17) S 0.7772(3) 0.9547(2) 0.4438(2) 0.0463(8) Uani 1.00 1 d . . .
S(18) S 0.6061(4) 1.1389(2) 0.5051(2) 0.0694(12) Uani 1.00 1 d . . .
S(19) S 0.6674(3) 0.9805(2) 0.5974(2) 0.0494(8) Uani 1.00 1 d . . .
S(20) S 0.7963(3) 0.7800(2) 0.62027(19) 0.0450(7) Uani 1.00 1 d . . .
C(7) C 1.0248(12) 0.4744(8) 0.5877(7) 0.048(3) Uani 1.00 1 d . . .
C(8) C 1.1805(12) 0.3074(8) 0.5645(7) 0.039(2) Uani 1.00 1 d . . .
C(9) C 1.1082(11) 0.4777(7) 0.5263(7) 0.038(2) Uani 1.00 1 d . . .
C(10) C 0.8208(11) 0.8580(8) 0.4926(8) 0.042(3) Uani 1.00 1 d . . .
C(11) C 0.6794(12) 1.0329(9) 0.5133(8) 0.048(3) Uani 1.00 1 d . . .
C(12) C 0.7648(9) 0.8709(8) 0.5631(8) 0.037(2) Uani 1.00 1 d . . .
Ni(3) Ni 0.67390(14) 0.10111(10) 0.94992(9) 0.0407(3) Uani 1.00 1 d . . .
S(21) S 0.5077(3) 0.1016(2) 0.9911(2) 0.0480(8) Uani 1.00 1 d . . .
S(22) S 0.4203(3) -0.0423(2) 1.0657(2) 0.0542(9) Uani 1.00 1 d . . .
S(23) S 0.4466(4) -0.2321(2) 1.1052(2) 0.0630(11) Uani 1.00 1 d . . .
S(24) S 0.6440(3) -0.1771(2) 1.0447(2) 0.0541(9) Uani 1.00 1 d . . .
S(25) S 0.7500(3) -0.0403(2) 0.9750(2) 0.0509(8) Uani 1.00 1 d . . .
S(26) S 0.8425(3) 0.0998(2) 0.9018(2) 0.0460(8) Uani 1.00 1 d . . .
S(27) S 0.9211(3) 0.2552(2) 0.8425(2) 0.0506(8) Uani 1.00 1 d . . .
S(28) S 0.8796(3) 0.4490(2) 0.7960(2) 0.0581(10) Uani 1.00 1 d . . .
S(29) S 0.6943(3) 0.3839(2) 0.8619(2) 0.0445(7) Uani 1.00 1 d . . .
S(30) S 0.5951(2) 0.2443(2) 0.9317(2) 0.0422(7) Uani 1.00 1 d . . .
C(13) C 0.5292(13) -0.0060(9) 1.0236(8) 0.049(3) Uani 1.00 1 d . . .
C(14) C 0.4956(14) -0.1538(10) 1.0731(7) 0.050(3) Uani 1.00 1 d . . .
C(15) C 0.6356(13) -0.0675(7) 1.0120(7) 0.046(3) Uani 1.00 1 d . . .
C(16) C 0.8143(12) 0.2129(8) 0.8797(9) 0.051(3) Uani 1.00 1 d . . .
C(17) C 0.8341(12) 0.3656(9) 0.8315(7) 0.048(3) Uani 1.00 1 d . . .
C(18) C 0.7040(11) 0.2742(8) 0.8914(7) 0.038(2) Uani 1.00 1 d . . .
Ni(4) Ni 0.41124(13) 0.31728(10) 0.24910(9) 0.0393(3) Uani 1.00 1 d . . .
S(31) S 0.4282(3) 0.2328(2) 0.34007(19) 0.0421(7) Uani 1.00 1 d . . .
S(32) S 0.5740(3) 0.0328(2) 0.3458(2) 0.0460(8) Uani 1.00 1 d . . .
S(33) S 0.7407(4) -0.1513(2) 0.2787(2) 0.0661(11) Uani 1.00 1 d . . .
S(34) S 0.6594(3) 0.0052(2) 0.1898(2) 0.0504(8) Uani 1.00 1 d . . .
S(35) S 0.5299(3) 0.2057(2) 0.1705(2) 0.0456(8) Uani 1.00 1 d . . .
S(36) S 0.4275(3) 0.4149(2) 0.1666(2) 0.0442(7) Uani 1.00 1 d . . .
S(37) S 0.2848(3) 0.6188(2) 0.1659(2) 0.0470(8) Uani 1.00 1 d . . .
S(38) S 0.0798(3) 0.7866(2) 0.2246(2) 0.0510(9) Uani 1.00 1 d . . .
S(39) S 0.1193(3) 0.6127(2) 0.3004(2) 0.0461(8) Uani 1.00 1 d . . .
S(40) S 0.2595(3) 0.4159(2) 0.31924(19) 0.0461(8) Uani 1.00 1 d . . .
C(19) C 0.5227(10) 0.1275(8) 0.2968(7) 0.043(3) Uani 1.00 1 d . . .
C(20) C 0.6600(13) -0.0415(8) 0.2722(8) 0.051(3) Uani 1.00 1 d . . .
C(21) C 0.5648(11) 0.1156(7) 0.2272(7) 0.038(2) Uani 1.00 1 d . . .
C(22) C 0.3119(11) 0.5117(7) 0.2054(7) 0.037(2) Uani 1.00 1 d . . .
C(23) C 0.1566(12) 0.6775(8) 0.2311(7) 0.042(3) Uani 1.00 1 d . . .
C(24) C 0.2394(10) 0.5108(7) 0.2708(6) 0.034(2) Uani 1.00 1 d . . .
O(1) O 0.1917(7) 0.5384(5) 0.8118(4) 0.041(2) Uani 1.00 1 d . . .
O(2) O 0.0723(7) 0.7273(5) 0.8492(4) 0.0366(18) Uani 1.00 1 d . . .
O(3) O 0.1891(7) 0.8508(5) 0.8166(5) 0.0402(19) Uani 1.00 1 d . . .
O(4) O 0.4002(7) 0.7954(5) 0.7513(4) 0.0375(18) Uani 1.00 1 d . . .
O(5) O 0.5249(7) 0.6064(5) 0.7177(4) 0.0369(18) Uani 1.00 1 d . . .
O(6) O 0.4037(7) 0.4828(5) 0.7604(4) 0.0381(18) Uani 1.00 1 d . . .
C(25) C 0.4185(11) 0.3400(7) 0.7059(6) 0.038(2) Uani 1.00 1 d . . .
C(26) C 0.3624(11) 0.2869(8) 0.6943(7) 0.044(3) Uani 1.00 1 d . . .
C(27) C 0.2461(13) 0.3175(8) 0.7203(7) 0.047(3) Uani 1.00 1 d . . .
C(28) C 0.1871(11) 0.4013(8) 0.7601(7) 0.043(2) Uani 1.00 1 d . . .
C(29) C 0.2416(10) 0.4550(7) 0.7716(6) 0.034(2) Uani 1.00 1 d . . .
C(30) C 0.3604(11) 0.4227(7) 0.7460(6) 0.037(2) Uani 1.00 1 d . . .
C(31) C 0.0689(9) 0.5773(7) 0.8380(6) 0.036(2) Uani 1.00 1 d . . .
C(32) C 0.0364(11) 0.6585(7) 0.8868(7) 0.041(2) Uani 1.00 1 d . . .
C(33) C 0.0559(10) 0.7983(7) 0.8990(7) 0.039(2) Uani 1.00 1 d . . .
C(34) C 0.0728(11) 0.8789(7) 0.8598(7) 0.042(2) Uani 1.00 1 d . . .
C(35) C 0.5196(11) 0.7603(7) 0.7137(6) 0.039(2) Uani 1.00 1 d . . .
C(36) C 0.5727(11) 0.6677(8) 0.7336(7) 0.041(2) Uani 1.00 1 d . . .
C(37) C 0.5643(12) 0.5224(7) 0.7522(8) 0.044(3) Uani 1.00 1 d . . .
C(38) C 0.5230(11) 0.4542(8) 0.7308(8) 0.046(3) Uani 1.00 1 d . . .
C(39) C 0.3151(11) 1.0408(7) 0.7089(6) 0.037(2) Uani 1.00 1 d . . .
C(40) C 0.2039(11) 1.0675(7) 0.7429(6) 0.040(2) Uani 1.00 1 d . . .
C(41) C 0.1572(12) 1.0068(8) 0.7788(7) 0.046(3) Uani 1.00 1 d . . .
C(42) C 0.2245(10) 0.9163(8) 0.7829(7) 0.041(3) Uani 1.00 1 d . . .
C(43) C 0.3440(11) 0.8873(7) 0.7473(7) 0.041(2) Uani 1.00 1 d . . .
C(44) C 0.3858(11) 0.9492(7) 0.7101(7) 0.042(3) Uani 1.00 1 d . . .
H(13) H 0.4962 0.3195 0.6864 0.046 Uiso 1.00 1 c R . .
H(14) H 0.4032 0.2299 0.6687 0.053 Uiso 1.00 1 c R . .
H(15) H 0.2085 0.2824 0.7112 0.056 Uiso 1.00 1 c R . .
H(16) H 0.1094 0.4216 0.7794 0.051 Uiso 1.00 1 c R . .
H(17) H 0.0408 0.5322 0.8637 0.043 Uiso 1.00 1 c R . .
H(18) H 0.0383 0.5954 0.7980 0.043 Uiso 1.00 1 c R . .
H(19) H -0.0447 0.6842 0.9080 0.049 Uiso 1.00 1 c R . .
H(20) H 0.0696 0.6396 0.9257 0.049 Uiso 1.00 1 c R . .
H(21) H 0.1085 0.7746 0.9266 0.047 Uiso 1.00 1 c R . .
H(22) H -0.0196 0.8179 0.9324 0.047 Uiso 1.00 1 c R . .
H(23) H 0.0245 0.8999 0.8291 0.051 Uiso 1.00 1 c R . .
H(24) H 0.0537 0.9294 0.8941 0.051 Uiso 1.00 1 c R . .
H(25) H 0.5318 0.7600 0.6620 0.046 Uiso 1.00 1 c R . .
H(26) H 0.5529 0.8002 0.7260 0.046 Uiso 1.00 1 c R . .
H(27) H 0.6523 0.6447 0.7076 0.049 Uiso 1.00 1 c R . .
H(28) H 0.5642 0.6691 0.7848 0.049 Uiso 1.00 1 c R . .
H(29) H 0.5365 0.5345 0.8042 0.053 Uiso 1.00 1 c R . .
H(30) H 0.6457 0.4973 0.7377 0.053 Uiso 1.00 1 c R . .
H(31) H 0.5438 0.4477 0.6786 0.056 Uiso 1.00 1 c R . .
H(32) H 0.5589 0.3944 0.7477 0.056 Uiso 1.00 1 c R . .
H(33) H 0.3444 1.0831 0.6849 0.044 Uiso 1.00 1 c R . .
H(34) H 0.1574 1.1287 0.7421 0.048 Uiso 1.00 1 c R . .
H(35) H 0.0799 1.0269 0.8003 0.055 Uiso 1.00 1 c R . .
H(36) H 0.4620 0.9301 0.6852 0.050 Uiso 1.00 1 c R . .
O(7) O -0.0612(7) 0.4757(5) 0.0339(5) 0.043(2) Uani 1.00 1 d . . .
O(8) O -0.1843(7) 0.3555(5) 0.0704(5) 0.0396(19) Uani 1.00 1 d . . .
O(9) O -0.0674(6) 0.1671(5) 0.0287(4) 0.0366(18) Uani 1.00 1 d . . .
O(10) O 0.1440(7) 0.1111(5) -0.0374(4) 0.0370(18) Uani 1.00 1 d . . .
O(11) O 0.2656(7) 0.2275(5) -0.0633(4) 0.0381(18) Uani 1.00 1 d . . .
O(12) O 0.1551(7) 0.4123(5) -0.0144(5) 0.043(2) Uani 1.00 1 d . . .
C(45) C 0.1655(13) 0.5503(8) 0.0279(7) 0.049(3) Uani 1.00 1 d . . .
C(46) C 0.1056(12) 0.6368(9) 0.0639(8) 0.049(3) Uani 1.00 1 d . . .
C(47) C -0.0101(14) 0.6708(8) 0.0912(7) 0.049(3) Uani 1.00 1 d . . .
C(48) C -0.0701(13) 0.6190(8) 0.0845(7) 0.042(3) Uani 1.00 1 d . . .
C(49) C -0.0110(11) 0.5326(7) 0.0464(7) 0.041(3) Uani 1.00 1 d . . .
C(50) C 0.1102(12) 0.4968(7) 0.0185(6) 0.041(2) Uani 1.00 1 d . . .
C(52) C 0.2763(11) 0.3732(8) -0.0455(7) 0.042(2) Uani 1.00 1 d . . .
C(53) C 0.3034(11) 0.2976(8) -0.0973(7) 0.042(2) Uani 1.00 1 d . . .
C(54) C 0.2807(11) 0.1608(8) -0.1162(6) 0.040(2) Uani 1.00 1 d . . .
C(55) C 0.2605(10) 0.0815(8) -0.0821(7) 0.043(3) Uani 1.00 1 d . . .
C(56) C 0.1070(10) 0.0447(7) -0.0029(7) 0.040(2) Uani 1.00 1 d . . .
C(57) C 0.1767(10) -0.0474(7) 0.0023(7) 0.038(2) Uani 1.00 1 d . . .
C(58) C 0.1321(12) -0.1078(8) 0.0387(7) 0.045(3) Uani 1.00 1 d . . .
C(59) C 0.0148(12) -0.0765(8) 0.0746(7) 0.045(3) Uani 1.00 1 d . . .
C(60) C -0.0526(11) 0.0118(8) 0.0736(6) 0.039(2) Uani 1.00 1 d . . .
C(61) C -0.0068(12) 0.0750(7) 0.0338(7) 0.042(3) Uani 1.00 1 d . . .
C(62) C -0.1848(11) 0.5102(8) 0.0634(7) 0.044(3) Uani 1.00 1 d . . .
C(63) C -0.2231(11) 0.4418(7) 0.0381(6) 0.039(2) Uani 1.00 1 d . . .
C(64) C -0.2352(11) 0.2990(8) 0.0501(8) 0.044(3) Uani 1.00 1 d . . .
C(65) C -0.1841(9) 0.2021(7) 0.0707(6) 0.031(2) Uani 1.00 1 d . . .
H(37) H 0.2434 0.5287 0.0101 0.059 Uiso 1.00 1 c R . .
H(38) H 0.1443 0.6728 0.0696 0.059 Uiso 1.00 1 c R . .
H(39) H -0.0480 0.7295 0.1145 0.059 Uiso 1.00 1 c R . .
H(40) H -0.1478 0.6408 0.1048 0.051 Uiso 1.00 1 c R . .
H(42) H 0.3117 0.3503 -0.0080 0.050 Uiso 1.00 1 c R . .
H(43) H 0.3031 0.4198 -0.0696 0.050 Uiso 1.00 1 c R . .
H(44) H 0.2684 0.3217 -0.1348 0.051 Uiso 1.00 1 c R . .
H(45) H 0.3841 0.2709 -0.1199 0.051 Uiso 1.00 1 c R . .
H(46) H 0.3567 0.1410 -0.1490 0.048 Uiso 1.00 1 c R . .
H(47) H 0.2291 0.1885 -0.1441 0.048 Uiso 1.00 1 c R . .
H(48) H 0.3099 0.0549 -0.0527 0.052 Uiso 1.00 1 c R . .
H(49) H 0.2759 0.0348 -0.1186 0.052 Uiso 1.00 1 c R . .
H(50) H 0.2539 -0.0670 -0.0194 0.045 Uiso 1.00 1 c R . .
H(51) H 0.1780 -0.1690 0.0400 0.054 Uiso 1.00 1 c R . .
H(52) H -0.0158 -0.1178 0.0992 0.054 Uiso 1.00 1 c R . .
H(53) H -0.1288 0.0318 0.0986 0.047 Uiso 1.00 1 c R . .
H(54) H -0.2181 0.5705 0.0462 0.053 Uiso 1.00 1 c R . .
H(55) H -0.2076 0.5158 0.1157 0.053 Uiso 1.00 1 c R . .
H(56) H -0.3045 0.4662 0.0515 0.047 Uiso 1.00 1 c R . .
H(57) H -0.1938 0.4321 -0.0140 0.047 Uiso 1.00 1 c R . .
H(58) H -0.2234 0.2992 -0.0016 0.053 Uiso 1.00 1 c R . .
H(59) H -0.3155 0.3238 0.0743 0.053 Uiso 1.00 1 c R . .
H(60) H -0.1916 0.2016 0.1218 0.037 Uiso 1.00 1 c R . .
H(61) H -0.2213 0.1643 0.0603 0.037 Uiso 1.00 1 c R . .
O(13) O 0.1039(7) 0.1844(5) 0.3454(4) 0.0385(19) Uani 1.00 1 d . . .
O(14) O 0.0017(7) 0.3817(5) 0.3668(5) 0.044(2) Uani 1.00 1 d . . .
O(16) O -0.1779(7) 0.4766(5) 0.3162(5) 0.043(2) Uani 1.00 1 d . . .
O(17) O -0.2726(7) 0.3801(5) 0.2823(5) 0.043(2) Uani 1.00 1 d . . .
O(18) O -0.1719(7) 0.1836(6) 0.2591(5) 0.044(2) Uani 1.00 1 d . . .
O(19) O 0.0351(7) 0.0904(5) 0.2836(5) 0.043(2) Uani 1.00 1 d . . .
C(86) C -0.4130(14) 0.6009(10) 0.2092(8) 0.062(4) Uani 1.00 1 d . . .
C(87) C -0.3624(13) 0.6520(10) 0.2287(8) 0.057(3) Uani 1.00 1 d . . .
C(88) C -0.2823(13) 0.6131(9) 0.2645(7) 0.051(3) Uani 1.00 1 d . . .
C(89) C -0.2545(12) 0.5220(9) 0.2819(8) 0.053(3) Uani 1.00 1 d . . .
C(90) C -0.3055(11) 0.4695(8) 0.2610(6) 0.042(3) Uani 1.00 1 d . . .
C(91) C -0.3841(13) 0.5087(11) 0.2265(8) 0.057(3) Uani 1.00 1 d . . .
C(92) C -0.3247(11) 0.3261(9) 0.2642(7) 0.047(3) Uani 1.00 1 d . . .
C(93) C -0.2895(13) 0.2356(10) 0.2931(8) 0.055(3) Uani 1.00 1 d . . .
C(94) C -0.1379(12) 0.0906(9) 0.2803(8) 0.047(3) Uani 1.00 1 d . . .
C(95) C -0.0147(13) 0.0398(8) 0.2531(8) 0.054(3) Uani 1.00 1 d . . .
C(96) C 0.1403(12) 0.0467(7) 0.2861(6) 0.043(3) Uani 1.00 1 d . . .
C(97) C 0.1803(11) 0.0975(8) 0.3211(7) 0.040(2) Uani 1.00 1 d . . .
C(98) C 0.2122(12) -0.0399(7) 0.2556(8) 0.047(3) Uani 1.00 1 d . . .
C(99) C 0.3212(13) -0.0780(8) 0.2651(7) 0.047(3) Uani 1.00 1 d . . .
C(100) C 0.3578(12) -0.0295(10) 0.3009(7) 0.051(3) Uani 1.00 1 d . . .
C(101) C 0.2857(13) 0.0612(8) 0.3278(7) 0.050(3) Uani 1.00 1 d . . .
C(102) C 0.1315(12) 0.2372(9) 0.3907(8) 0.046(3) Uani 1.00 1 d . . .
C(103) C 0.0279(12) 0.3209(8) 0.4214(7) 0.045(3) Uani 1.00 1 d . . .
C(116) C -0.0783(13) 0.4694(9) 0.4001(8) 0.055(3) Uani 1.00 1 d . . .
C(117) C -0.1274(11) 0.5272(8) 0.3435(7) 0.046(3) Uani 1.00 1 d . . .
H(85) H -0.4658 0.6268 0.1847 0.074 Uiso 1.00 1 c R . .
H(86) H -0.3816 0.7136 0.2179 0.068 Uiso 1.00 1 c R . .
H(87) H -0.2474 0.6484 0.2768 0.061 Uiso 1.00 1 c R . .
H(88) H -0.4193 0.4736 0.2143 0.068 Uiso 1.00 1 c R . .
H(89) H -0.3053 0.3190 0.2121 0.057 Uiso 1.00 1 c R . .
H(90) H -0.4056 0.3569 0.2833 0.057 Uiso 1.00 1 c R . .
H(91) H -0.3331 0.2022 0.2852 0.066 Uiso 1.00 1 c R . .
H(92) H -0.3035 0.2429 0.3447 0.066 Uiso 1.00 1 c R . .
H(93) H -0.1748 0.0584 0.2621 0.056 Uiso 1.00 1 c R . .
H(94) H -0.1622 0.0912 0.3325 0.056 Uiso 1.00 1 c R . .
H(95) H 0.0054 -0.0228 0.2684 0.064 Uiso 1.00 1 c R . .
H(96) H 0.0113 0.0374 0.2008 0.064 Uiso 1.00 1 c R . .
H(97) H 0.1902 -0.0732 0.2292 0.057 Uiso 1.00 1 c R . .
H(98) H 0.3685 -0.1378 0.2463 0.056 Uiso 1.00 1 c R . .
H(99) H 0.4285 -0.0556 0.3073 0.061 Uiso 1.00 1 c R . .
H(100) H 0.3102 0.0968 0.3503 0.059 Uiso 1.00 1 c R . .
H(101) H 0.1925 0.2550 0.3624 0.055 Uiso 1.00 1 c R . .
H(102) H 0.1543 0.2007 0.4291 0.055 Uiso 1.00 1 c R . .
H(103) H -0.0347 0.3022 0.4444 0.054 Uiso 1.00 1 c R . .
H(104) H 0.0390 0.3530 0.4578 0.054 Uiso 1.00 1 c R . .
H(124) H -0.0423 0.5009 0.4198 0.065 Uiso 1.00 1 c R . .
H(125) H -0.1379 0.4612 0.4392 0.065 Uiso 1.00 1 c R . .
H(126) H -0.1831 0.5868 0.3653 0.055 Uiso 1.00 1 c R . .
H(127) H -0.0685 0.5371 0.3048 0.055 Uiso 1.00 1 c R . .
O(20) O 0.5927(7) 0.6175(5) 0.5230(5) 0.043(2) Uani 1.00 1 d . . .
O(21) O 0.5161(7) 0.8131(5) 0.5248(5) 0.042(2) Uani 1.00 1 d . . .
O(22) O 0.3144(8) 0.9058(5) 0.4921(5) 0.043(2) Uani 1.00 1 d . . .
O(23) O 0.2452(8) 0.8144(5) 0.4283(4) 0.043(2) Uani 1.00 1 d . . .
O(24) O 0.3371(8) 0.6198(6) 0.4222(5) 0.050(2) Uani 1.00 1 d . . .
O(25) O 0.4901(8) 0.5235(5) 0.4952(5) 0.053(2) Uani 1.00 1 d . . .
C(66) C 0.6652(12) 0.6665(9) 0.5226(8) 0.048(3) Uani 1.00 1 d . . .
C(67) C 0.4885(14) 0.9011(9) 0.4928(10) 0.059(4) Uani 1.00 1 d . . .
C(68) C 0.6261(11) 0.7513(8) 0.4835(6) 0.037(2) Uani 1.00 1 d . . .
C(69) C 0.3645(12) 0.9557(8) 0.5187(8) 0.048(3) Uani 1.00 1 d . . .
C(70) C 0.2026(12) 0.9531(7) 0.4897(7) 0.046(3) Uani 1.00 1 d . . .
C(71) C 0.1342(11) 1.0421(7) 0.5181(7) 0.045(3) Uani 1.00 1 d . . .
C(72) C 0.0266(11) 1.0802(8) 0.5109(7) 0.043(2) Uani 1.00 1 d . . .
C(73) C -0.0063(12) 1.0290(9) 0.4735(7) 0.051(3) Uani 1.00 1 d . . .
C(74) C 0.0591(12) 0.9386(9) 0.4471(8) 0.052(3) Uani 1.00 1 d . . .
C(75) C 0.1699(10) 0.9019(8) 0.4539(7) 0.041(2) Uani 1.00 1 d . . .
C(76) C 0.2194(11) 0.7585(9) 0.3890(7) 0.044(3) Uani 1.00 1 d . . .
C(77) C 0.3197(13) 0.6734(10) 0.3610(7) 0.051(3) Uani 1.00 1 d . . .
C(78) C 0.4198(12) 0.5302(8) 0.3985(8) 0.048(3) Uani 1.00 1 d . . .
C(79) C 0.4454(12) 0.4776(9) 0.4559(9) 0.060(4) Uani 1.00 1 d . . .
C(80) C 0.5775(11) 0.4722(8) 0.5218(8) 0.049(3) Uani 1.00 1 d . . .
C(81) C 0.6108(12) 0.3823(9) 0.5314(8) 0.055(3) Uani 1.00 1 d . . .
C(82) C 0.7032(16) 0.3385(11) 0.5589(10) 0.075(5) Uani 1.00 1 d . . .
C(83) C 0.7538(12) 0.3911(10) 0.5786(10) 0.062(4) Uani 1.00 1 d . . .
C(84) C 0.7186(12) 0.4851(10) 0.5674(7) 0.049(3) Uani 1.00 1 d . . .
C(85) C 0.6283(12) 0.5263(10) 0.5395(7) 0.049(3) Uani 1.00 1 d . . .
H(62) H 0.7430 0.6288 0.4981 0.058 Uiso 1.00 1 c R . .
H(63) H 0.6587 0.6827 0.5716 0.058 Uiso 1.00 1 c R . .
H(64) H 0.5131 0.8912 0.4406 0.071 Uiso 1.00 1 c R . .
H(65) H 0.5279 0.9356 0.5053 0.071 Uiso 1.00 1 c R . .
H(66) H 0.6786 0.7822 0.4750 0.044 Uiso 1.00 1 c R . .
H(67) H 0.6238 0.7342 0.4371 0.044 Uiso 1.00 1 c R . .
H(68) H 0.3376 0.9621 0.5710 0.057 Uiso 1.00 1 c R . .
H(69) H 0.3470 1.0168 0.5004 0.057 Uiso 1.00 1 c R . .
H(70) H 0.1596 1.0759 0.5416 0.054 Uiso 1.00 1 c R . .
H(71) H -0.0221 1.1391 0.5309 0.052 Uiso 1.00 1 c R . .
H(72) H -0.0759 1.0565 0.4656 0.061 Uiso 1.00 1 c R . .
H(73) H 0.0324 0.9035 0.4260 0.062 Uiso 1.00 1 c R . .
H(74) H 0.1964 0.7912 0.3492 0.053 Uiso 1.00 1 c R . .
H(75) H 0.1578 0.7430 0.4197 0.053 Uiso 1.00 1 c R . .
H(76) H 0.3078 0.6387 0.3267 0.061 Uiso 1.00 1 c R . .
H(77) H 0.3848 0.6885 0.3370 0.061 Uiso 1.00 1 c R . .
H(78) H 0.3930 0.4984 0.3712 0.057 Uiso 1.00 1 c R . .
H(79) H 0.4876 0.5356 0.3664 0.057 Uiso 1.00 1 c R . .
H(80) H 0.5005 0.4165 0.4376 0.072 Uiso 1.00 1 c R . .
H(81) H 0.3782 0.4712 0.4880 0.072 Uiso 1.00 1 c R . .
H(82) H 0.5739 0.3481 0.5201 0.066 Uiso 1.00 1 c R . .
H(83) H 0.7291 0.2751 0.5636 0.090 Uiso 1.00 1 c R . .
H(84) H 0.7549 0.5202 0.5783 0.059 Uiso 1.00 1 c R . .
H(128) H 0.8113 0.3639 0.5993 0.075 Uiso 1.00 1 c R . .
N(1) N 0.0493(8) 0.2770(5) 0.0529(5) 0.033(2) Uani 1.00 1 d . . .
N(2) N -0.0340(9) 0.2871(6) 0.2562(5) 0.035(2) Uani 1.00 1 d . . .
C(109) C -0.0008(9) 0.3214(6) 0.1814(6) 0.034(2) Uani 1.00 1 d . . .
C(110) C 0.0491(9) 0.2392(6) 0.1259(5) 0.031(2) Uani 1.00 1 d . . .
C(111) C 0.1673(10) 0.1748(8) 0.1263(7) 0.048(3) Uani 1.00 1 d . . .
C(112) C 0.0776(11) 0.3699(8) 0.1796(7) 0.048(3) Uani 1.00 1 d . . .
C(113) C 0.1925(11) 0.3027(10) 0.1830(6) 0.053(3) Uani 1.00 1 d . . .
C(114) C 0.2452(11) 0.2259(10) 0.1229(7) 0.056(3) Uani 1.00 1 d . . .
H(1) H -0.0150 0.2844 0.0450 0.040 Uiso 1.00 1 c R . .
H(2) H 0.1064 0.2378 0.0188 0.040 Uiso 1.00 1 c R . .
H(3) H 0.0567 0.3312 0.0517 0.040 Uiso 1.00 1 c R . .
H(4) H -0.1042 0.2898 0.2673 0.043 Uiso 1.00 1 c R . .
H(5) H -0.0292 0.3223 0.2884 0.043 Uiso 1.00 1 c R . .
H(6) H 0.0121 0.2290 0.2567 0.043 Uiso 1.00 1 c R . .
H(114) H -0.0687 0.3661 0.1724 0.041 Uiso 1.00 1 c R . .
H(115) H 0.0002 0.2039 0.1378 0.037 Uiso 1.00 1 c R . .
H(116) H 0.2003 0.1300 0.0854 0.058 Uiso 1.00 1 c R . .
H(117) H 0.1614 0.1414 0.1699 0.058 Uiso 1.00 1 c R . .
H(118) H 0.0442 0.4154 0.2201 0.058 Uiso 1.00 1 c R . .
H(119) H 0.0875 0.4022 0.1356 0.058 Uiso 1.00 1 c R . .
H(120) H 0.1841 0.2758 0.2294 0.064 Uiso 1.00 1 c R . .
H(121) H 0.2419 0.3360 0.1783 0.064 Uiso 1.00 1 c R . .
H(122) H 0.3161 0.1826 0.1275 0.067 Uiso 1.00 1 c R . .
H(123) H 0.2601 0.2522 0.0764 0.067 Uiso 1.00 1 c R . .
N(3) N 0.3574(9) 0.7234(6) 0.5392(5) 0.041(2) Uani 1.00 1 d . . .
N(4) N 0.2851(8) 0.6699(6) 0.7348(5) 0.036(2) Uani 1.00 1 d . . .
C(51) C 0.2991(10) 0.7470(7) 0.6157(6) 0.040(2) Uani 1.00 1 d . . .
C(104) C 0.3126(10) 0.6527(7) 0.6536(6) 0.039(2) Uani 1.00 1 d . . .
C(105) C 0.2345(11) 0.6127(7) 0.6395(6) 0.042(2) Uani 1.00 1 d . . .
C(106) C 0.1125(10) 0.6821(8) 0.6574(6) 0.041(2) Uani 1.00 1 d . . .
C(107) C 0.1037(10) 0.7690(8) 0.6167(6) 0.043(2) Uani 1.00 1 d . . .
C(108) C 0.1797(10) 0.8114(7) 0.6320(6) 0.041(2) Uani 1.00 1 d . . .
H(7) H 0.4288 0.7166 0.5302 0.049 Uiso 1.00 1 c R . .
H(8) H 0.3247 0.7683 0.5139 0.049 Uiso 1.00 1 c R . .
H(9) H 0.3544 0.6708 0.5268 0.049 Uiso 1.00 1 c R . .
H(10) H 0.3474 0.6628 0.7453 0.043 Uiso 1.00 1 c R . .
H(11) H 0.2565 0.6298 0.7580 0.043 Uiso 1.00 1 c R . .
H(12) H 0.2352 0.7271 0.7486 0.043 Uiso 1.00 1 c R . .
H(41) H 0.3384 0.7772 0.6342 0.048 Uiso 1.00 1 c R . .
H(105) H 0.3902 0.6089 0.6342 0.046 Uiso 1.00 1 c R . .
H(106) H 0.2364 0.5598 0.6682 0.051 Uiso 1.00 1 c R . .
H(107) H 0.2611 0.5912 0.5891 0.051 Uiso 1.00 1 c R . .
H(108) H 0.0673 0.6533 0.6451 0.049 Uiso 1.00 1 c R . .
H(109) H 0.0828 0.6986 0.7088 0.049 Uiso 1.00 1 c R . .
H(110) H 0.1255 0.7540 0.5653 0.052 Uiso 1.00 1 c R . .
H(111) H 0.0266 0.8130 0.6316 0.052 Uiso 1.00 1 c R . .
H(112) H 0.1765 0.8647 0.6035 0.049 Uiso 1.00 1 c R . .
H(113) H 0.1514 0.8329 0.6825 0.049 Uiso 1.00 1 c R . .

loop_
_atom_site_aniso_label
_atom_site_aniso_U_11
_atom_site_aniso_U_22
_atom_site_aniso_U_33
_atom_site_aniso_U_12
_atom_site_aniso_U_13
_atom_site_aniso_U_23
Ni(1) 0.0414(9) 0.0243(7) 0.0520(9) -0.0040(6) -0.0157(7) -0.0024(6)
S(1) 0.0390(18) 0.0272(15) 0.062(2) 0.0001(13) -0.0117(16) -0.0076(14)
S(2) 0.0396(19) 0.0396(17) 0.053(2) -0.0083(15) -0.0044(16) -0.0063(15)
S(3) 0.0413(19) 0.052(2) 0.055(2) -0.0167(17) -0.0010(17) 0.0002(17)
S(4) 0.0413(18) 0.0337(16) 0.0544(19) -0.0108(14) -0.0136(16) 0.0053(14)
S(5) 0.0414(18) 0.0265(14) 0.0547(19) -0.0089(13) -0.0085(16) 0.0039(13)
S(6) 0.0468(19) 0.0243(14) 0.067(2) -0.0075(13) -0.0238(17) 0.0051(13)
S(7) 0.056(2) 0.0320(16) 0.065(2) -0.0158(16) -0.0190(19) 0.0063(15)
S(8) 0.096(3) 0.0377(18) 0.056(2) -0.033(2) -0.023(2) 0.0086(16)
S(9) 0.069(2) 0.0254(15) 0.061(2) -0.0092(16) -0.023(2) 0.0060(14)
S(10) 0.048(2) 0.0283(15) 0.067(2) -0.0038(15) -0.0215(18) 0.0009(15)
C(1) 0.036(7) 0.051(8) 0.050(7) -0.011(6) 0.002(6) -0.015(6)
C(2) 0.039(7) 0.038(6) 0.042(6) -0.014(5) -0.016(6) 0.003(5)
C(3) 0.060(9) 0.030(6) 0.052(7) -0.014(6) -0.006(7) -0.006(5)
C(4) 0.065(9) 0.014(5) 0.062(8) -0.014(5) -0.017(7) 0.011(5)
C(5) 0.067(9) 0.025(5) 0.049(7) -0.015(6) -0.017(7) -0.009(5)
C(6) 0.065(10) 0.041(7) 0.052(7) -0.013(7) -0.027(7) -0.011(6)
Ni(2) 0.0383(9) 0.0252(7) 0.0515(9) -0.0102(6) -0.0128(7) 0.0014(6)
S(11) 0.0399(18) 0.0327(15) 0.0513(18) -0.0132(14) -0.0053(15) 0.0037(14)
S(12) 0.052(2) 0.0265(14) 0.056(2) -0.0133(14) -0.0163(17) 0.0078(14)
S(13) 0.065(2) 0.0267(15) 0.059(2) -0.0127(16) -0.0189(19) -0.0019(14)
S(14) 0.0453(18) 0.0247(14) 0.059(2) -0.0086(13) -0.0120(16) 0.0001(13)
S(15) 0.0432(17) 0.0239(13) 0.0525(18) -0.0075(13) -0.0066(15) 0.0033(13)
S(16) 0.0450(19) 0.0265(14) 0.0512(18) -0.0073(13) -0.0028(16) 0.0005(13)
S(17) 0.0498(19) 0.0222(13) 0.0555(19) -0.0066(13) -0.0093(16) 0.0037(13)
S(18) 0.071(2) 0.0280(17) 0.087(3) -0.0031(18) -0.013(2) 0.0017(18)
S(19) 0.052(2) 0.0262(14) 0.057(2) -0.0065(14) -0.0076(17) -0.0058(14)
S(20) 0.0465(19) 0.0355(16) 0.0470(18) -0.0131(15) -0.0077(15) -0.0038(14)
C(7) 0.050(8) 0.031(6) 0.053(8) -0.008(6) -0.004(6) -0.017(5)
C(8) 0.049(7) 0.032(6) 0.043(6) -0.012(5) -0.026(6) -0.004(5)
C(9) 0.047(7) 0.024(5) 0.046(6) -0.010(5) -0.024(6) -0.006(4)
C(10) 0.031(6) 0.031(6) 0.064(8) -0.008(5) -0.016(6) -0.013(6)
C(11) 0.050(8) 0.036(6) 0.059(8) -0.019(6) -0.013(7) -0.008(6)
C(12) 0.019(5) 0.026(5) 0.068(8) -0.006(4) -0.016(5) -0.005(5)
Ni(3) 0.0404(9) 0.0262(7) 0.0493(9) -0.0049(6) -0.0140(7) -0.0026(6)
S(21) 0.0426(18) 0.0287(15) 0.062(2) -0.0067(14) -0.0098(16) 0.0034(14)
S(22) 0.059(2) 0.0339(17) 0.063(2) -0.0121(17) -0.0158(19) 0.0055(16)
S(23) 0.091(3) 0.0412(19) 0.062(2) -0.031(2) -0.022(2) 0.0073(17)
S(24) 0.064(2) 0.0268(15) 0.068(2) -0.0087(16) -0.026(2) 0.0035(15)
S(25) 0.0430(19) 0.0304(16) 0.069(2) -0.0020(14) -0.0165(18) -0.0036(15)
S(26) 0.0387(18) 0.0296(15) 0.059(2) 0.0002(13) -0.0145(16) -0.0059(14)
S(27) 0.0387(19) 0.0376(17) 0.063(2) -0.0048(15) -0.0085(17) -0.0061(16)
S(28) 0.050(2) 0.050(2) 0.068(2) -0.0208(19) -0.006(2) 0.0015(18)
S(29) 0.0388(18) 0.0316(15) 0.059(2) -0.0101(14) -0.0129(16) 0.0054(14)
S(30) 0.0374(17) 0.0264(14) 0.058(2) -0.0055(13) -0.0164(16) 0.0036(13)
C(13) 0.054(9) 0.039(7) 0.060(8) -0.012(6) -0.031(7) -0.002(6)
C(14) 0.061(9) 0.050(8) 0.046(7) -0.018(7) -0.026(7) -0.002(6)
C(15) 0.075(10) 0.013(4) 0.058(7) -0.015(5) -0.036(7) 0.019(5)
C(16) 0.044(8) 0.026(6) 0.084(10) -0.001(5) -0.037(8) 0.002(6)
C(17) 0.039(7) 0.050(8) 0.047(7) -0.023(6) 0.010(6) -0.017(6)
C(18) 0.040(7) 0.026(5) 0.061(7) -0.009(5) -0.038(6) 0.004(5)
Ni(4) 0.0406(9) 0.0232(7) 0.0501(9) -0.0104(7) -0.0103(8) 0.0013(6)
S(31) 0.0431(18) 0.0228(13) 0.0508(18) -0.0066(13) -0.0081(15) 0.0001(12)
S(32) 0.0481(19) 0.0260(14) 0.061(2) -0.0108(14) -0.0171(17) 0.0042(14)
S(33) 0.071(2) 0.0260(16) 0.087(3) -0.0063(17) -0.019(2) 0.0033(17)
S(34) 0.050(2) 0.0321(16) 0.059(2) -0.0140(15) -0.0032(17) -0.0063(15)
S(35) 0.0494(19) 0.0314(15) 0.0542(19) -0.0118(14) -0.0178(17) 0.0029(14)
S(36) 0.0450(19) 0.0281(15) 0.0541(19) -0.0113(14) -0.0110(16) 0.0047(14)
S(37) 0.054(2) 0.0301(15) 0.0535(19) -0.0139(15) -0.0143(17) 0.0068(14)
S(38) 0.063(2) 0.0240(14) 0.064(2) -0.0073(15) -0.029(2) 0.0030(14)
S(39) 0.051(2) 0.0250(14) 0.0524(18) -0.0091(14) -0.0075(16) -0.0005(13)
S(40) 0.0502(19) 0.0218(13) 0.0550(19) -0.0106(13) -0.0045(16) 0.0039(13)
C(19) 0.029(6) 0.029(6) 0.054(7) -0.008(5) 0.010(6) -0.002(5)
C(20) 0.049(8) 0.022(5) 0.073(9) -0.010(5) -0.011(7) 0.007(5)
C(21) 0.034(6) 0.022(5) 0.052(7) -0.008(4) -0.007(6) -0.008(5)
C(22) 0.043(7) 0.020(5) 0.057(7) -0.011(5) -0.029(6) 0.005(5)
C(23) 0.060(9) 0.028(6) 0.048(7) -0.018(6) -0.028(7) 0.003(5)
C(24) 0.043(6) 0.020(5) 0.037(6) -0.015(5) -0.003(5) -0.002(4)
O(1) 0.046(5) 0.023(3) 0.054(5) -0.011(3) -0.016(4) 0.003(3)
O(2) 0.039(4) 0.020(3) 0.042(4) -0.005(3) -0.007(3) -0.002(3)
O(3) 0.036(4) 0.017(3) 0.057(5) -0.003(3) -0.008(4) 0.001(3)
O(4) 0.038(4) 0.020(3) 0.048(4) -0.004(3) -0.011(3) -0.003(3)
O(5) 0.032(4) 0.022(3) 0.054(5) -0.005(3) -0.017(4) -0.001(3)
O(6) 0.034(4) 0.023(3) 0.049(4) -0.006(3) -0.005(3) -0.004(3)
C(25) 0.044(6) 0.026(5) 0.037(6) -0.015(5) -0.003(5) 0.008(4)
C(26) 0.044(7) 0.032(6) 0.059(7) -0.015(5) -0.015(6) -0.007(5)
C(27) 0.070(9) 0.022(5) 0.048(7) -0.017(6) -0.015(7) -0.004(5)
C(28) 0.037(6) 0.028(5) 0.055(7) -0.008(5) -0.006(6) -0.011(5)
C(29) 0.037(6) 0.020(5) 0.043(6) -0.006(4) -0.015(5) 0.003(4)
C(30) 0.044(6) 0.019(5) 0.049(6) -0.014(5) -0.015(6) 0.008(4)
C(31) 0.028(5) 0.032(5) 0.043(6) -0.004(4) -0.014(5) -0.003(4)
C(32) 0.039(6) 0.025(5) 0.048(6) -0.012(5) 0.002(5) -0.002(5)
C(33) 0.033(6) 0.028(5) 0.049(7) -0.010(5) -0.003(5) -0.001(5)
C(34) 0.043(7) 0.019(5) 0.057(7) -0.007(5) -0.009(6) -0.007(5)
C(35) 0.048(7) 0.030(5) 0.041(6) -0.022(5) -0.008(5) 0.005(5)
C(36) 0.033(6) 0.035(6) 0.047(7) -0.008(5) -0.004(5) -0.007(5)
C(37) 0.057(8) 0.025(5) 0.074(9) -0.028(6) -0.038(7) 0.021(5)
C(38) 0.044(7) 0.032(6) 0.064(8) -0.016(5) -0.014(6) 0.001(5)
C(39) 0.044(6) 0.025(5) 0.043(6) -0.019(5) -0.010(5) 0.009(4)
C(40) 0.050(7) 0.016(4) 0.044(6) -0.006(5) -0.007(6) 0.006(4)
C(41) 0.054(8) 0.029(6) 0.049(7) -0.017(6) -0.006(6) -0.004(5)
C(42) 0.038(6) 0.027(5) 0.062(8) -0.007(5) -0.026(6) -0.016(5)
C(43) 0.047(7) 0.016(5) 0.054(7) -0.004(5) -0.017(6) -0.003(4)
C(44) 0.043(7) 0.026(5) 0.062(8) -0.011(5) -0.024(6) -0.010(5)
O(7) 0.040(4) 0.027(4) 0.057(5) -0.011(3) -0.010(4) -0.001(3)
O(8) 0.035(4) 0.028(4) 0.054(5) -0.009(3) -0.014(4) -0.003(3)
O(9) 0.035(4) 0.025(3) 0.041(4) -0.007(3) -0.003(3) -0.006(3)
O(10) 0.035(4) 0.018(3) 0.046(4) -0.003(3) -0.005(3) -0.003(3)
O(11) 0.046(4) 0.028(4) 0.038(4) -0.015(3) -0.010(3) 0.005(3)
O(12) 0.031(4) 0.034(4) 0.060(5) -0.008(3) -0.013(4) -0.008(3)
C(45) 0.070(9) 0.032(6) 0.064(8) -0.027(6) -0.038(7) 0.008(5)
C(46) 0.050(8) 0.036(6) 0.075(9) -0.020(6) -0.034(7) 0.013(6)
C(47) 0.076(10) 0.025(5) 0.048(7) -0.024(6) -0.012(7) -0.005(5)
C(48) 0.058(8) 0.025(5) 0.044(6) -0.015(5) -0.016(6) 0.009(5)
C(49) 0.053(7) 0.024(5) 0.056(7) -0.012(5) -0.034(6) -0.003(5)
C(50) 0.056(8) 0.026(5) 0.046(6) -0.017(5) -0.024(6) 0.014(5)
C(52) 0.040(6) 0.035(6) 0.045(6) -0.007(5) -0.015(5) 0.006(5)
C(53) 0.047(7) 0.029(5) 0.055(7) -0.017(5) -0.018(6) 0.010(5)
C(54) 0.037(6) 0.035(6) 0.036(6) -0.007(5) -0.001(5) -0.015(5)
C(55) 0.028(5) 0.026(5) 0.060(7) 0.002(4) -0.004(5) -0.021(5)
C(56) 0.026(5) 0.024(5) 0.059(7) -0.002(4) -0.005(5) -0.009(5)
C(57) 0.033(6) 0.021(5) 0.053(7) -0.004(4) -0.012(5) 0.005(4)
C(58) 0.060(8) 0.026(5) 0.060(8) -0.016(5) -0.034(7) 0.011(5)
C(59) 0.061(8) 0.029(5) 0.054(7) -0.026(6) -0.022(7) 0.013(5)
C(60) 0.047(7) 0.033(6) 0.044(6) -0.021(5) -0.013(5) -0.001(5)
C(61) 0.060(8) 0.019(5) 0.048(7) -0.007(5) -0.026(6) 0.000(4)
C(62) 0.042(6) 0.022(5) 0.049(7) -0.007(5) 0.005(5) 0.002(5)
C(63) 0.038(6) 0.021(5) 0.039(6) 0.001(4) -0.002(5) 0.002(4)
C(64) 0.030(6) 0.029(5) 0.071(9) -0.008(5) -0.015(6) -0.012(5)
C(65) 0.023(5) 0.026(5) 0.034(5) -0.005(4) 0.003(4) -0.003(4)
O(13) 0.037(4) 0.025(3) 0.047(4) -0.004(3) -0.014(3) -0.001(3)
O(14) 0.041(5) 0.033(4) 0.055(5) -0.015(4) -0.010(4) -0.007(3)
O(16) 0.034(4) 0.030(4) 0.062(5) -0.003(3) -0.021(4) -0.002(3)
O(17) 0.049(5) 0.031(4) 0.063(5) -0.022(4) -0.029(4) 0.016(4)
O(18) 0.040(5) 0.039(4) 0.051(5) -0.013(4) -0.011(4) -0.004(3)
O(19) 0.042(4) 0.027(4) 0.065(5) -0.003(3) -0.038(4) -0.003(3)
C(86) 0.055(9) 0.040(7) 0.059(9) -0.001(7) 0.003(7) 0.010(6)
C(87) 0.053(9) 0.039(7) 0.065(9) 0.005(6) -0.024(8) -0.003(6)
C(88) 0.057(9) 0.037(6) 0.044(7) -0.009(6) -0.007(6) 0.003(5)
C(89) 0.045(7) 0.035(6) 0.059(8) -0.015(6) 0.014(6) -0.015(6)
C(90) 0.034(6) 0.029(5) 0.041(6) -0.002(5) 0.007(5) 0.008(5)
C(91) 0.040(8) 0.061(9) 0.062(9) -0.018(7) -0.007(7) -0.001(7)
C(92) 0.034(7) 0.043(7) 0.048(7) -0.004(6) -0.002(6) -0.011(6)
C(93) 0.050(8) 0.048(8) 0.062(9) -0.020(7) -0.007(7) -0.005(6)
C(94) 0.055(8) 0.039(6) 0.062(8) -0.029(6) -0.027(7) 0.011(6)
C(95) 0.069(10) 0.024(5) 0.075(9) -0.008(6) -0.043(8) 0.002(6)
C(96) 0.060(8) 0.023(5) 0.046(6) -0.011(5) -0.023(6) 0.004(5)
C(97) 0.049(7) 0.027(5) 0.051(7) -0.018(5) -0.021(6) 0.010(5)
C(98) 0.060(8) 0.016(5) 0.075(9) -0.012(5) -0.039(7) 0.008(5)
C(99) 0.058(8) 0.026(5) 0.049(7) -0.011(5) -0.013(6) 0.003(5)
C(100) 0.042(7) 0.051(8) 0.048(7) -0.016(6) 0.003(6) 0.000(6)
C(101) 0.062(9) 0.028(5) 0.053(7) -0.011(6) -0.018(6) 0.005(5)
C(102) 0.048(7) 0.037(6) 0.064(8) -0.021(6) -0.024(6) -0.007(6)
C(103) 0.048(7) 0.028(5) 0.061(8) -0.008(5) -0.029(7) 0.008(5)
C(116) 0.054(8) 0.038(7) 0.069(9) -0.010(6) -0.020(7) -0.019(6)
C(117) 0.038(6) 0.029(6) 0.057(7) -0.007(5) -0.004(6) -0.006(5)
O(20) 0.036(4) 0.034(4) 0.058(5) -0.015(3) -0.011(4) 0.002(3)
O(21) 0.036(4) 0.029(4) 0.055(5) -0.005(3) -0.013(4) -0.005(3)
O(22) 0.051(5) 0.025(4) 0.054(5) -0.015(3) -0.019(4) 0.003(3)
O(23) 0.048(5) 0.034(4) 0.047(4) -0.014(4) -0.017(4) 0.001(3)
O(24) 0.039(5) 0.030(4) 0.072(6) -0.007(3) -0.011(4) -0.013(4)
O(25) 0.063(6) 0.030(4) 0.065(6) -0.008(4) -0.030(5) 0.001(4)
C(66) 0.044(8) 0.041(7) 0.068(9) -0.022(6) -0.019(7) -0.002(6)
C(67) 0.067(10) 0.031(6) 0.095(11) -0.023(7) -0.042(9) 0.023(7)
C(68) 0.043(7) 0.032(6) 0.040(6) -0.017(5) -0.016(5) -0.002(5)
C(69) 0.051(7) 0.023(5) 0.072(9) -0.009(5) -0.027(7) -0.004(5)
C(70) 0.047(7) 0.016(5) 0.055(7) 0.000(5) -0.006(6) 0.014(5)
C(71) 0.048(7) 0.017(5) 0.060(7) -0.004(5) -0.011(6) 0.001(5)
C(72) 0.040(6) 0.033(6) 0.052(7) -0.012(5) -0.013(6) 0.012(5)
C(73) 0.036(7) 0.047(7) 0.053(7) -0.006(6) -0.004(6) 0.001(6)
C(74) 0.052(8) 0.042(7) 0.070(9) -0.026(6) -0.019(7) -0.002(6)
C(75) 0.038(6) 0.034(6) 0.056(7) -0.014(5) -0.020(6) -0.001(5)
C(76) 0.039(7) 0.039(6) 0.055(7) -0.010(5) -0.019(6) -0.009(5)
C(77) 0.050(8) 0.050(8) 0.045(7) -0.013(6) -0.006(6) -0.017(6)
C(78) 0.041(7) 0.029(6) 0.066(8) -0.003(5) -0.018(7) -0.008(6)
C(79) 0.045(8) 0.030(6) 0.091(11) -0.002(6) -0.011(8) -0.028(7)
C(80) 0.034(6) 0.031(6) 0.064(8) 0.003(5) -0.008(6) -0.016(6)
C(81) 0.043(7) 0.034(6) 0.061(8) -0.004(6) 0.005(7) 0.011(6)
C(82) 0.072(12) 0.039(8) 0.075(11) -0.008(8) 0.018(9) -0.012(8)
C(83) 0.032(7) 0.046(8) 0.098(12) 0.002(6) -0.027(8) -0.001(8)
C(84) 0.043(8) 0.050(7) 0.047(7) -0.016(6) -0.004(6) -0.003(6)
C(85) 0.048(8) 0.050(7) 0.048(7) -0.019(6) -0.008(6) -0.013(6)
N(1) 0.036(5) 0.020(4) 0.040(4) -0.005(3) -0.014(4) 0.003(3)
N(2) 0.046(5) 0.030(4) 0.033(4) -0.018(4) -0.010(4) -0.003(3)
C(109) 0.040(6) 0.023(4) 0.041(5) -0.013(4) -0.013(5) -0.000(4)
C(110) 0.038(5) 0.015(4) 0.034(5) -0.009(4) -0.006(4) 0.010(4)
C(111) 0.033(6) 0.025(5) 0.064(8) 0.009(5) -0.006(6) -0.007(5)
C(112) 0.056(8) 0.032(6) 0.057(8) -0.022(6) -0.009(6) -0.012(5)
C(113) 0.056(8) 0.071(9) 0.035(6) -0.036(7) -0.006(6) 0.014(6)
C(114) 0.034(6) 0.066(9) 0.058(8) -0.012(6) -0.008(6) -0.000(7)
N(3) 0.047(6) 0.029(4) 0.049(6) -0.017(4) -0.013(5) 0.002(4)
N(4) 0.040(5) 0.024(4) 0.045(5) -0.014(4) -0.014(4) 0.003(3)
C(51) 0.043(6) 0.023(5) 0.044(6) -0.005(4) -0.007(5) -0.002(4)
C(104) 0.045(6) 0.021(4) 0.035(5) -0.006(4) 0.002(5) -0.007(4)
C(105) 0.056(7) 0.024(5) 0.043(6) -0.014(5) -0.011(6) 0.004(4)
C(106) 0.038(6) 0.048(6) 0.045(6) -0.021(5) -0.021(5) 0.017(5)
C(107) 0.040(6) 0.040(6) 0.041(6) -0.008(5) -0.011(5) 0.015(5)
C(108) 0.043(6) 0.024(5) 0.051(7) -0.007(5) -0.018(6) 0.012(5)

loop_
_atom_type_symbol
_atom_type_description
_atom_type_scat_dispersion_real
_atom_type_scat_dispersion_imag
_atom_type_scat_source
C C 0.003 0.002
;
International Tables for Crystallography
(1992, Vol. C, Tables 4.2.6.8 and 6.1.1.4)
;
H H 0.000 0.000
;
International Tables for Crystallography
(1992, Vol. C, Table 6.1.1.4)
;
O O 0.011 0.006
;
International Tables for Crystallography
(1992, Vol. C, Tables 4.2.6.8 and 6.1.1.4)
;
N N 0.006 0.003
;
International Tables for Crystallography
(1992, Vol. C, Tables 4.2.6.8 and 6.1.1.4)
;
S S 0.125 0.123
;
International Tables for Crystallography
(1992, Vol. C, Tables 4.2.6.8 and 6.1.1.4)
;
Ni Ni 0.339 1.112
;
International Tables for Crystallography
(1992, Vol. C, Tables 4.2.6.8 and 6.1.1.4)
;

loop_
_geom_angle_atom_site_label_1
_geom_angle_atom_site_label_2
_geom_angle_atom_site_label_3
_geom_angle
_geom_angle_publ_flag
_geom_angle_site_symmetry_1
_geom_angle_site_symmetry_2
_geom_angle_site_symmetry_3
S(1) Ni(1) S(5) 93.28(15) yes . . .
S(1) Ni(1) S(6) 178.65(19) yes . . .
S(1) Ni(1) S(10) 87.13(15) yes . . .
S(5) Ni(1) S(6) 86.86(14) yes . . .
S(5) Ni(1) S(10) 179.53(15) yes . . .
S(6) Ni(1) S(10) 92.74(15) yes . . .
Ni(1) S(1) C(1) 102.8(5) yes . . .
C(1) S(2) C(2) 97.6(7) yes . . .
C(2) S(4) C(3) 95.5(7) yes . . .
Ni(1) S(5) C(3) 100.9(4) yes . . .
Ni(1) S(6) C(4) 102.0(6) yes . . .
C(4) S(7) C(5) 96.8(7) yes . . .
C(5) S(9) C(6) 99.3(7) yes . . .
Ni(1) S(10) C(6) 101.7(4) yes . . .
S(1) C(1) S(2) 124.6(8) yes . . .
S(1) C(1) C(3) 121.1(13) yes . . .
S(2) C(1) C(3) 114.1(12) yes . . .
S(2) C(2) S(3) 125.0(9) yes . . .
S(2) C(2) S(4) 115.0(8) yes . . .
S(3) C(2) S(4) 119.9(7) yes . . .
S(4) C(3) S(5) 120.7(8) yes . . .
S(4) C(3) C(1) 117.4(13) yes . . .
S(5) C(3) C(1) 121.9(12) yes . . .
S(6) C(4) S(7) 122.3(8) yes . . .
S(6) C(4) C(6) 121.3(13) yes . . .
S(7) C(4) C(6) 116.3(11) yes . . .
S(7) C(5) S(8) 120.5(10) yes . . .
S(7) C(5) S(9) 112.8(9) yes . . .
S(8) C(5) S(9) 126.6(7) yes . . .
S(9) C(6) S(10) 123.4(8) yes . . .
S(9) C(6) C(4) 114.4(13) yes . . .
S(10) C(6) C(4) 122.2(12) yes . . .
S(11) Ni(2) S(15) 93.21(12) yes . . .
S(11) Ni(2) S(16) 163.1(2) yes . . .
S(11) Ni(2) S(20) 90.05(13) yes . . .
S(15) Ni(2) S(16) 88.39(13) yes . . .
S(15) Ni(2) S(20) 162.6(2) yes . . .
S(16) Ni(2) S(20) 93.44(13) yes . . .
Ni(2) S(11) C(7) 102.5(5) yes . . .
C(7) S(12) C(8) 98.5(6) yes . . .
C(8) S(14) C(9) 98.0(5) yes . . .
Ni(2) S(15) C(9) 102.8(4) yes . . .
Ni(2) S(16) C(10) 101.9(5) yes . . .
C(10) S(17) C(11) 99.8(6) yes . . .
C(11) S(19) C(12) 96.6(6) yes . . .
Ni(2) S(20) C(12) 101.5(4) yes . . .
S(11) C(7) S(12) 124.0(8) yes . . .
S(11) C(7) C(9) 121.0(10) yes . . .
S(12) C(7) C(9) 115.0(8) yes . . .
S(12) C(8) S(13) 126.1(8) yes . . .
S(12) C(8) S(14) 112.3(6) yes . . .
S(13) C(8) S(14) 121.5(7) yes . . .
S(14) C(9) S(15) 123.5(7) yes . . .
S(14) C(9) C(7) 116.1(9) yes . . .
S(15) C(9) C(7) 120.3(8) yes . . .
S(16) C(10) S(17) 123.0(8) yes . . .
S(16) C(10) C(12) 122.9(10) yes . . .
S(17) C(10) C(12) 114.0(8) yes . . .
S(17) C(11) S(18) 125.7(9) yes . . .
S(17) C(11) S(19) 110.8(7) yes . . .
S(18) C(11) S(19) 123.5(7) yes . . .
S(19) C(12) S(20) 121.1(8) yes . . .
S(19) C(12) C(10) 118.6(10) yes . . .
S(20) C(12) C(10) 120.2(8) yes . . .
S(21) Ni(3) S(25) 92.94(15) yes . . .
S(21) Ni(3) S(26) 176.72(19) yes . . .
S(21) Ni(3) S(30) 86.21(14) yes . . .
S(25) Ni(3) S(26) 87.81(15) yes . . .
S(25) Ni(3) S(30) 176.53(17) yes . . .
S(26) Ni(3) S(30) 93.22(14) yes . . .
Ni(3) S(21) C(13) 103.1(5) yes . . .
C(13) S(22) C(14) 99.3(7) yes . . .
C(14) S(24) C(15) 97.2(7) yes . . .
Ni(3) S(25) C(15) 101.5(4) yes . . .
Ni(3) S(26) C(16) 101.4(5) yes . . .
C(16) S(27) C(17) 96.5(7) yes . . .
C(17) S(29) C(18) 99.3(6) yes . . .
Ni(3) S(30) C(18) 103.0(4) yes . . .
S(21) C(13) S(22) 122.8(8) yes . . .
S(21) C(13) C(15) 119.0(13) yes . . .
S(22) C(13) C(15) 118.0(11) yes . . .
S(22) C(14) S(23) 126.6(11) yes . . .
S(22) C(14) S(24) 111.4(10) yes . . .
S(23) C(14) S(24) 121.9(8) yes . . .
S(24) C(15) S(25) 123.1(8) yes . . .
S(24) C(15) C(13) 113.7(12) yes . . .
S(25) C(15) C(13) 123.1(11) yes . . .
S(26) C(16) S(27) 122.2(8) yes . . .
S(26) C(16) C(18) 120.2(12) yes . . .
S(27) C(16) C(18) 117.5(10) yes . . .
S(27) C(17) S(28) 124.2(9) yes . . .
S(27) C(17) S(29) 113.8(9) yes . . .
S(28) C(17) S(29) 121.9(7) yes . . .
S(29) C(18) S(30) 125.1(7) yes . . .
S(29) C(18) C(16) 112.8(11) yes . . .
S(30) C(18) C(16) 122.1(10) yes . . .
S(31) Ni(4) S(35) 93.55(13) yes . . .
S(31) Ni(4) S(36) 163.5(2) yes . . .
S(31) Ni(4) S(40) 88.63(13) yes . . .
S(35) Ni(4) S(36) 89.25(13) yes . . .
S(35) Ni(4) S(40) 163.5(2) yes . . .
S(36) Ni(4) S(40) 93.30(12) yes . . .
Ni(4) S(31) C(19) 101.2(5) yes . . .
C(19) S(32) C(20) 95.8(6) yes . . .
C(20) S(34) C(21) 94.5(6) yes . . .
Ni(4) S(35) C(21) 100.6(4) yes . . .
Ni(4) S(36) C(22) 101.3(4) yes . . .
C(22) S(37) C(23) 96.1(5) yes . . .
C(23) S(39) C(24) 97.1(5) yes . . .
Ni(4) S(40) C(24) 102.1(3) yes . . .
S(31) C(19) S(32) 121.1(8) yes . . .
S(31) C(19) C(21) 122.4(10) yes . . .
S(32) C(19) C(21) 116.4(8) yes . . .
S(32) C(20) S(33) 122.9(10) yes . . .
S(32) C(20) S(34) 115.1(7) yes . . .
S(33) C(20) S(34) 122.0(8) yes . . .
S(34) C(21) S(35) 119.8(7) yes . . .
S(34) C(21) C(19) 118.0(9) yes . . .
S(35) C(21) C(19) 122.2(8) yes . . .
S(36) C(22) S(37) 122.6(7) yes . . .
S(36) C(22) C(24) 121.1(9) yes . . .
S(37) C(22) C(24) 116.2(7) yes . . .
S(37) C(23) S(38) 121.7(8) yes . . .
S(37) C(23) S(39) 114.4(6) yes . . .
S(38) C(23) S(39) 123.9(7) yes . . .
S(39) C(24) S(40) 122.0(6) yes . . .
S(39) C(24) C(22) 115.8(8) yes . . .
S(40) C(24) C(22) 122.2(7) yes . . .
C(29) O(1) C(31) 116.8(11) yes . . .
C(32) O(2) C(33) 110.2(9) yes . . .
C(34) O(3) C(42) 117.9(8) yes . . .
C(35) O(4) C(43) 115.7(10) yes . . .
C(36) O(5) C(37) 108.4(11) yes . . .
C(30) O(6) C(38) 115.1(9) yes . . .
C(26) C(25) C(30) 120.5(12) yes . . .
C(25) C(26) C(27) 120.9(11) yes . . .
C(26) C(27) C(28) 118.6(16) yes . . .
C(27) C(28) C(29) 121.0(13) yes . . .
O(1) C(29) C(28) 125.8(10) yes . . .
O(1) C(29) C(30) 113.9(12) yes . . .
C(28) C(29) C(30) 120.1(10) yes . . .
O(6) C(30) C(25) 127.0(12) yes . . .
O(6) C(30) C(29) 114.2(9) yes . . .
C(25) C(30) C(29) 118.7(14) yes . . .
O(1) C(31) C(32) 106.7(12) yes . . .
O(2) C(32) C(31) 111.2(9) yes . . .
O(2) C(33) C(34) 110.4(10) yes . . .
O(3) C(34) C(33) 108.6(8) yes . . .
O(4) C(35) C(36) 110.1(10) yes . . .
O(5) C(36) C(35) 111.8(13) yes . . .
O(5) C(37) C(38) 109.1(13) yes . . .
O(6) C(38) C(37) 111.5(9) yes . . .
C(40) C(39) C(44) 119.5(12) yes . . .
C(39) C(40) C(41) 121.9(10) yes . . .
C(40) C(41) C(42) 120.3(13) yes . . .
O(3) C(42) C(41) 125.9(12) yes . . .
O(3) C(42) C(43) 116.0(9) yes . . .
C(41) C(42) C(43) 118.1(12) yes . . .
O(4) C(43) C(42) 112.5(11) yes . . .
O(4) C(43) C(44) 127.9(11) yes . . .
C(42) C(43) C(44) 119.4(10) yes . . .
C(39) C(44) C(43) 120.6(12) yes . . .
C(49) O(7) C(62) 116.2(9) yes . . .
C(63) O(8) C(64) 105.9(11) yes . . .
C(61) O(9) C(65) 116.4(9) yes . . .
C(55) O(10) C(56) 117.7(7) yes . . .
C(53) O(11) C(54) 110.2(9) yes . . .
C(50) O(12) C(52) 116.8(12) yes . . .
C(46) C(45) C(50) 120.1(14) yes . . .
C(45) C(46) C(47) 121.5(17) yes . . .
C(46) C(47) C(48) 120.9(12) yes . . .
C(47) C(48) C(49) 118.2(13) yes . . .
O(7) C(49) C(48) 123.9(13) yes . . .
O(7) C(49) C(50) 115.4(10) yes . . .
C(48) C(49) C(50) 120.7(15) yes . . .
O(12) C(50) C(45) 127.5(12) yes . . .
O(12) C(50) C(49) 113.9(14) yes . . .
C(45) C(50) C(49) 118.6(10) yes . . .
O(12) C(52) C(53) 107.3(13) yes . . .
O(11) C(53) C(52) 111.6(10) yes . . .
O(11) C(54) C(55) 110.5(10) yes . . .
O(10) C(55) C(54) 108.9(8) yes . . .
O(10) C(56) C(57) 125.1(10) yes . . .
O(10) C(56) C(61) 115.5(9) yes . . .
C(57) C(56) C(61) 119.1(11) yes . . .
C(56) C(57) C(58) 120.8(11) yes . . .
C(57) C(58) C(59) 119.5(10) yes . . .
C(58) C(59) C(60) 121.0(13) yes . . .
C(59) C(60) C(61) 119.8(12) yes . . .
O(9) C(61) C(56) 115.2(11) yes . . .
O(9) C(61) C(60) 125.1(11) yes . . .
C(56) C(61) C(60) 119.7(10) yes . . .
O(7) C(62) C(63) 107.6(9) yes . . .
O(8) C(63) C(62) 110.0(12) yes . . .
O(8) C(64) C(65) 109.5(12) yes . . .
O(9) C(65) C(64) 106.9(9) yes . . .
C(97) O(13) C(102) 117.0(11) yes . . .
C(103) O(14) C(116) 109.0(10) yes . . .
C(89) O(16) C(117) 118.8(10) yes . . .
C(90) O(17) C(92) 115.3(11) yes . . .
C(93) O(18) C(94) 112.1(11) yes . . .
C(95) O(19) C(96) 118.5(9) yes . . .
C(87) C(86) C(91) 118.8(17) yes . . .
C(86) C(87) C(88) 120.8(14) yes . . .
C(87) C(88) C(89) 120.2(17) yes . . .
O(16) C(89) C(88) 125.6(17) yes . . .
O(16) C(89) C(90) 115.5(11) yes . . .
C(88) C(89) C(90) 118.9(15) yes . . .
O(17) C(90) C(89) 113.7(13) yes . . .
O(17) C(90) C(91) 126.1(15) yes . . .
C(89) C(90) C(91) 120.1(13) yes . . .
C(86) C(91) C(90) 121.2(18) yes . . .
O(17) C(92) C(93) 110.7(14) yes . . .
O(18) C(93) C(92) 110.9(12) yes . . .
O(18) C(94) C(95) 112.6(12) yes . . .
O(19) C(95) C(94) 106.2(11) yes . . .
O(19) C(96) C(97) 115.5(9) yes . . .
O(19) C(96) C(98) 126.0(16) yes . . .
C(97) C(96) C(98) 118.5(14) yes . . .
O(13) C(97) C(96) 113.2(12) yes . . .
O(13) C(97) C(101) 125.1(15) yes . . .
C(96) C(97) C(101) 121.7(11) yes . . .
C(96) C(98) C(99) 119.0(16) yes . . .
C(98) C(99) C(100) 121.9(11) yes . . .
C(99) C(100) C(101) 118.2(15) yes . . .
C(97) C(101) C(100) 120.5(17) yes . . .
O(13) C(102) C(103) 106.9(13) yes . . .
O(14) C(103) C(102) 111.3(10) yes . . .
O(14) C(116) C(117) 109.0(12) yes . . .
O(16) C(117) C(116) 107.0(11) yes . . .
C(66) O(20) C(85) 117.1(11) yes . . .
C(67) O(21) C(68) 109.6(9) yes . . .
C(69) O(22) C(70) 118.1(9) yes . . .
C(75) O(23) C(76) 120.7(11) yes . . .
C(77) O(24) C(78) 110.3(10) yes . . .
C(79) O(25) C(80) 120.2(10) yes . . .
O(20) C(66) C(68) 105.8(13) yes . . .
O(21) C(67) C(69) 110.8(13) yes . . .
O(21) C(68) C(66) 110.6(10) yes . . .
O(22) C(69) C(67) 106.0(11) yes . . .
O(22) C(70) C(71) 125.1(15) yes . . .
O(22) C(70) C(75) 112.3(9) yes . . .
C(71) C(70) C(75) 122.6(14) yes . . .
C(70) C(71) C(72) 118.8(15) yes . . .
C(71) C(72) C(73) 118.7(11) yes . . .
C(72) C(73) C(74) 123.3(15) yes . . .
C(73) C(74) C(75) 116.6(16) yes . . .
O(23) C(75) C(70) 117.2(12) yes . . .
O(23) C(75) C(74) 123.0(14) yes . . .
C(70) C(75) C(74) 119.7(11) yes . . .
O(23) C(76) C(77) 109.1(13) yes . . .
O(24) C(77) C(76) 107.1(10) yes . . .
O(24) C(78) C(79) 112.4(12) yes . . .
O(25) C(79) C(78) 109.2(13) yes . . .
O(25) C(80) C(81) 126.2(16) yes . . .
O(25) C(80) C(85) 111.7(11) yes . . .
C(81) C(80) C(85) 122.0(15) yes . . .
C(80) C(81) C(82) 120.0(18) yes . . .
C(81) C(82) C(83) 119.3(15) yes . . .
C(82) C(83) C(84) 119.8(17) yes . . .
C(83) C(84) C(85) 119.6(18) yes . . .
O(20) C(85) C(80) 117.6(14) yes . . .
O(20) C(85) C(84) 123.0(16) yes . . .
C(80) C(85) C(84) 119.2(13) yes . . .
N(2) C(109) C(110) 108.3(8) yes . . .
N(2) C(109) C(112) 108.9(11) yes . . .
C(110) C(109) C(112) 114.2(9) yes . . .
N(1) C(110) C(109) 107.6(7) yes . . .
N(1) C(110) C(111) 111.6(8) yes . . .
C(109) C(110) C(111) 111.9(11) yes . . .
C(110) C(111) C(114) 113.2(10) yes . . .
C(109) C(112) C(113) 112.1(11) yes . . .
C(112) C(113) C(114) 111.0(13) yes . . .
C(111) C(114) C(113) 111.0(11) yes . . .
N(3) C(51) C(104) 106.9(8) yes . . .
N(3) C(51) C(108) 114.0(11) yes . . .
C(104) C(51) C(108) 112.8(10) yes . . .
N(4) C(104) C(51) 109.5(8) yes . . .
N(4) C(104) C(105) 109.4(9) yes . . .
C(51) C(104) C(105) 110.1(10) yes . . .
C(104) C(105) C(106) 113.1(10) yes . . .
C(105) C(106) C(107) 111.9(10) yes . . .
C(106) C(107) C(108) 109.7(11) yes . . .
C(51) C(108) C(107) 113.9(10) yes . . .
C(26) C(25) H(13) 119.7 no . . .
C(30) C(25) H(13) 119.7 no . . .
C(25) C(26) H(14) 119.5 no . . .
C(27) C(26) H(14) 119.5 no . . .
C(26) C(27) H(15) 120.7 no . . .
C(28) C(27) H(15) 120.7 no . . .
C(27) C(28) H(16) 119.5 no . . .
C(29) C(28) H(16) 119.5 no . . .
O(1) C(31) H(17) 110.4 no . . .
O(1) C(31) H(18) 110.4 no . . .
C(32) C(31) H(17) 110.4 no . . .
C(32) C(31) H(18) 110.4 no . . .
H(17) C(31) H(18) 108.6 no . . .
O(2) C(32) H(19) 109.4 no . . .
O(2) C(32) H(20) 109.4 no . . .
C(31) C(32) H(19) 109.4 no . . .
C(31) C(32) H(20) 109.4 no . . .
H(19) C(32) H(20) 108.0 no . . .
O(2) C(33) H(21) 109.6 no . . .
O(2) C(33) H(22) 109.6 no . . .
C(34) C(33) H(21) 109.6 no . . .
C(34) C(33) H(22) 109.6 no . . .
H(21) C(33) H(22) 108.1 no . . .
O(3) C(34) H(23) 110.0 no . . .
O(3) C(34) H(24) 110.0 no . . .
C(33) C(34) H(23) 110.0 no . . .
C(33) C(34) H(24) 110.0 no . . .
H(23) C(34) H(24) 108.4 no . . .
O(4) C(35) H(25) 109.6 no . . .
O(4) C(35) H(26) 109.7 no . . .
C(36) C(35) H(25) 109.6 no . . .
C(36) C(35) H(26) 109.7 no . . .
H(25) C(35) H(26) 108.2 no . . .
O(5) C(36) H(27) 109.3 no . . .
O(5) C(36) H(28) 109.3 no . . .
C(35) C(36) H(27) 109.3 no . . .
C(35) C(36) H(28) 109.3 no . . .
H(27) C(36) H(28) 107.9 no . . .
O(5) C(37) H(29) 109.9 no . . .
O(5) C(37) H(30) 109.9 no . . .
C(38) C(37) H(29) 109.9 no . . .
C(38) C(37) H(30) 109.8 no . . .
H(29) C(37) H(30) 108.3 no . . .
O(6) C(38) H(31) 109.3 no . . .
O(6) C(38) H(32) 109.3 no . . .
C(37) C(38) H(31) 109.3 no . . .
C(37) C(38) H(32) 109.3 no . . .
H(31) C(38) H(32) 108.0 no . . .
C(40) C(39) H(33) 120.2 no . . .
C(44) C(39) H(33) 120.2 no . . .
C(39) C(40) H(34) 119.0 no . . .
C(41) C(40) H(34) 119.0 no . . .
C(40) C(41) H(35) 119.8 no . . .
C(42) C(41) H(35) 119.8 no . . .
C(39) C(44) H(36) 119.7 no . . .
C(43) C(44) H(36) 119.7 no . . .
C(46) C(45) H(37) 120.0 no . . .
C(50) C(45) H(37) 119.9 no . . .
C(45) C(46) H(38) 119.3 no . . .
C(47) C(46) H(38) 119.3 no . . .
C(46) C(47) H(39) 119.6 no . . .
C(48) C(47) H(39) 119.6 no . . .
C(47) C(48) H(40) 120.9 no . . .
C(49) C(48) H(40) 120.9 no . . .
O(12) C(52) H(42) 110.3 no . . .
O(12) C(52) H(43) 110.2 no . . .
C(53) C(52) H(42) 110.2 no . . .
C(53) C(52) H(43) 110.2 no . . .
H(42) C(52) H(43) 108.5 no . . .
O(11) C(53) H(44) 109.3 no . . .
O(11) C(53) H(45) 109.3 no . . .
C(52) C(53) H(44) 109.3 no . . .
C(52) C(53) H(45) 109.3 no . . .
H(44) C(53) H(45) 108.0 no . . .
O(11) C(54) H(46) 109.5 no . . .
O(11) C(54) H(47) 109.5 no . . .
C(55) C(54) H(46) 109.5 no . . .
C(55) C(54) H(47) 109.5 no . . .
H(46) C(54) H(47) 108.1 no . . .
O(10) C(55) H(48) 109.9 no . . .
O(10) C(55) H(49) 109.9 no . . .
C(54) C(55) H(48) 109.9 no . . .
C(54) C(55) H(49) 109.9 no . . .
H(48) C(55) H(49) 108.3 no . . .
C(56) C(57) H(50) 119.6 no . . .
C(58) C(57) H(50) 119.6 no . . .
C(57) C(58) H(51) 120.3 no . . .
C(59) C(58) H(51) 120.3 no . . .
C(58) C(59) H(52) 119.5 no . . .
C(60) C(59) H(52) 119.5 no . . .
C(59) C(60) H(53) 120.1 no . . .
C(61) C(60) H(53) 120.1 no . . .
O(7) C(62) H(54) 110.2 no . . .
O(7) C(62) H(55) 110.2 no . . .
C(63) C(62) H(54) 110.2 no . . .
C(63) C(62) H(55) 110.2 no . . .
H(54) C(62) H(55) 108.5 no . . .
O(8) C(63) H(56) 109.7 no . . .
O(8) C(63) H(57) 109.7 no . . .
C(62) C(63) H(56) 109.7 no . . .
C(62) C(63) H(57) 109.7 no . . .
H(56) C(63) H(57) 108.2 no . . .
O(8) C(64) H(58) 109.8 no . . .
O(8) C(64) H(59) 109.8 no . . .
C(65) C(64) H(58) 109.8 no . . .
C(65) C(64) H(59) 109.8 no . . .
H(58) C(64) H(59) 108.2 no . . .
O(9) C(65) H(60) 110.3 no . . .
O(9) C(65) H(61) 110.3 no . . .
C(64) C(65) H(60) 110.3 no . . .
C(64) C(65) H(61) 110.3 no . . .
H(60) C(65) H(61) 108.6 no . . .
C(87) C(86) H(85) 120.6 no . . .
C(91) C(86) H(85) 120.6 no . . .
C(86) C(87) H(86) 119.6 no . . .
C(88) C(87) H(86) 119.6 no . . .
C(87) C(88) H(87) 119.9 no . . .
C(89) C(88) H(87) 119.9 no . . .
C(86) C(91) H(88) 119.4 no . . .
C(90) C(91) H(88) 119.4 no . . .
O(17) C(92) H(89) 109.5 no . . .
O(17) C(92) H(90) 109.5 no . . .
C(93) C(92) H(89) 109.5 no . . .
C(93) C(92) H(90) 109.5 no . . .
H(89) C(92) H(90) 108.1 no . . .
O(18) C(93) H(91) 109.5 no . . .
O(18) C(93) H(92) 109.5 no . . .
C(92) C(93) H(91) 109.5 no . . .
C(92) C(93) H(92) 109.5 no . . .
H(91) C(93) H(92) 108.1 no . . .
O(18) C(94) H(93) 109.1 no . . .
O(18) C(94) H(94) 109.1 no . . .
C(95) C(94) H(93) 109.1 no . . .
C(95) C(94) H(94) 109.1 no . . .
H(93) C(94) H(94) 107.8 no . . .
O(19) C(95) H(95) 110.5 no . . .
O(19) C(95) H(96) 110.5 no . . .
C(94) C(95) H(95) 110.5 no . . .
C(94) C(95) H(96) 110.5 no . . .
H(95) C(95) H(96) 108.7 no . . .
C(96) C(98) H(97) 120.5 no . . .
C(99) C(98) H(97) 120.5 no . . .
C(98) C(99) H(98) 119.0 no . . .
C(100) C(99) H(98) 119.0 no . . .
C(99) C(100) H(99) 120.9 no . . .
C(101) C(100) H(99) 120.9 no . . .
C(97) C(101) H(100) 119.7 no . . .
C(100) C(101) H(100) 119.7 no . . .
O(13) C(102) H(101) 110.3 no . . .
O(13) C(102) H(102) 110.3 no . . .
C(103) C(102) H(101) 110.4 no . . .
C(103) C(102) H(102) 110.3 no . . .
H(101) C(102) H(102) 108.6 no . . .
O(14) C(103) H(103) 109.4 no . . .
O(14) C(103) H(104) 109.4 no . . .
C(102) C(103) H(103) 109.4 no . . .
C(102) C(103) H(104) 109.4 no . . .
H(103) C(103) H(104) 108.0 no . . .
O(14) C(116) H(124) 109.9 no . . .
O(14) C(116) H(125) 109.9 no . . .
C(117) C(116) H(124) 109.9 no . . .
C(117) C(116) H(125) 109.9 no . . .
H(124) C(116) H(125) 108.3 no . . .
O(16) C(117) H(126) 110.3 no . . .
O(16) C(117) H(127) 110.3 no . . .
C(116) C(117) H(126) 110.3 no . . .
C(116) C(117) H(127) 110.3 no . . .
H(126) C(117) H(127) 108.6 no . . .
O(20) C(66) H(62) 110.6 no . . .
O(20) C(66) H(63) 110.6 no . . .
C(68) C(66) H(62) 110.6 no . . .
C(68) C(66) H(63) 110.6 no . . .
H(62) C(66) H(63) 108.7 no . . .
O(21) C(67) H(64) 109.5 no . . .
O(21) C(67) H(65) 109.5 no . . .
C(69) C(67) H(64) 109.5 no . . .
C(69) C(67) H(65) 109.5 no . . .
H(64) C(67) H(65) 108.1 no . . .
O(21) C(68) H(66) 109.5 no . . .
O(21) C(68) H(67) 109.5 no . . .
C(66) C(68) H(66) 109.5 no . . .
C(66) C(68) H(67) 109.5 no . . .
H(66) C(68) H(67) 108.1 no . . .
O(22) C(69) H(68) 110.5 no . . .
O(22) C(69) H(69) 110.5 no . . .
C(67) C(69) H(68) 110.5 no . . .
C(67) C(69) H(69) 110.5 no . . .
H(68) C(69) H(69) 108.7 no . . .
C(70) C(71) H(70) 120.6 no . . .
C(72) C(71) H(70) 120.6 no . . .
C(71) C(72) H(71) 120.6 no . . .
C(73) C(72) H(71) 120.6 no . . .
C(72) C(73) H(72) 118.3 no . . .
C(74) C(73) H(72) 118.4 no . . .
C(73) C(74) H(73) 121.7 no . . .
C(75) C(74) H(73) 121.7 no . . .
O(23) C(76) H(74) 109.9 no . . .
O(23) C(76) H(75) 109.8 no . . .
C(77) C(76) H(74) 109.9 no . . .
C(77) C(76) H(75) 109.9 no . . .
H(74) C(76) H(75) 108.3 no . . .
O(24) C(77) H(76) 110.3 no . . .
O(24) C(77) H(77) 110.3 no . . .
C(76) C(77) H(76) 110.3 no . . .
C(76) C(77) H(77) 110.3 no . . .
H(76) C(77) H(77) 108.5 no . . .
O(24) C(78) H(78) 109.1 no . . .
O(24) C(78) H(79) 109.1 no . . .
C(79) C(78) H(78) 109.1 no . . .
C(79) C(78) H(79) 109.1 no . . .
H(78) C(78) H(79) 107.9 no . . .
O(25) C(79) H(80) 109.8 no . . .
O(25) C(79) H(81) 109.8 no . . .
C(78) C(79) H(80) 109.8 no . . .
C(78) C(79) H(81) 109.8 no . . .
H(80) C(79) H(81) 108.3 no . . .
C(80) C(81) H(82) 120.0 no . . .
C(82) C(81) H(82) 120.0 no . . .
C(81) C(82) H(83) 120.3 no . . .
C(83) C(82) H(83) 120.3 no . . .
C(82) C(83) H(128) 120.1 no . . .
C(84) C(83) H(128) 120.1 no . . .
C(83) C(84) H(84) 120.2 no . . .
C(85) C(84) H(84) 120.2 no . . .
C(110) N(1) H(1) 109.5 no . . .
C(110) N(1) H(2) 109.5 no . . .
C(110) N(1) H(3) 109.5 no . . .
H(1) N(1) H(2) 109.5 no . . .
H(1) N(1) H(3) 109.5 no . . .
H(2) N(1) H(3) 109.5 no . . .
C(109) N(2) H(4) 109.5 no . . .
C(109) N(2) H(5) 109.5 no . . .
C(109) N(2) H(6) 109.5 no . . .
H(4) N(2) H(5) 109.5 no . . .
H(4) N(2) H(6) 109.5 no . . .
H(5) N(2) H(6) 109.5 no . . .
N(2) C(109) H(114) 108.4 no . . .
C(110) C(109) H(114) 108.5 no . . .
C(112) C(109) H(114) 108.5 no . . .
N(1) C(110) H(115) 108.5 no . . .
C(109) C(110) H(115) 108.5 no . . .
C(111) C(110) H(115) 108.5 no . . .
C(110) C(111) H(116) 108.9 no . . .
C(110) C(111) H(117) 108.9 no . . .
C(114) C(111) H(116) 108.9 no . . .
C(114) C(111) H(117) 108.9 no . . .
H(116) C(111) H(117) 107.8 no . . .
C(109) C(112) H(118) 109.2 no . . .
C(109) C(112) H(119) 109.2 no . . .
C(113) C(112) H(118) 109.2 no . . .
C(113) C(112) H(119) 109.2 no . . .
H(118) C(112) H(119) 107.9 no . . .
C(112) C(113) H(120) 109.4 no . . .
C(112) C(113) H(121) 109.4 no . . .
C(114) C(113) H(120) 109.4 no . . .
C(114) C(113) H(121) 109.4 no . . .
H(120) C(113) H(121) 108.0 no . . .
C(111) C(114) H(122) 109.4 no . . .
C(111) C(114) H(123) 109.4 no . . .
C(113) C(114) H(122) 109.4 no . . .
C(113) C(114) H(123) 109.4 no . . .
H(122) C(114) H(123) 108.0 no . . .
C(51) N(3) H(7) 109.5 no . . .
C(51) N(3) H(8) 109.5 no . . .
C(51) N(3) H(9) 109.5 no . . .
H(7) N(3) H(8) 109.5 no . . .
H(7) N(3) H(9) 109.5 no . . .
H(8) N(3) H(9) 109.5 no . . .
C(104) N(4) H(10) 109.5 no . . .
C(104) N(4) H(11) 109.5 no . . .
C(104) N(4) H(12) 109.5 no . . .
H(10) N(4) H(11) 109.5 no . . .
H(10) N(4) H(12) 109.5 no . . .
H(11) N(4) H(12) 109.5 no . . .
N(3) C(51) H(41) 107.6 no . . .
C(104) C(51) H(41) 107.6 no . . .
C(108) C(51) H(41) 107.6 no . . .
N(4) C(104) H(105) 109.3 no . . .
C(51) C(104) H(105) 109.3 no . . .
C(105) C(104) H(105) 109.3 no . . .
C(104) C(105) H(106) 109.0 no . . .
C(104) C(105) H(107) 108.9 no . . .
C(106) C(105) H(106) 108.9 no . . .
C(106) C(105) H(107) 109.0 no . . .
H(106) C(105) H(107) 107.8 no . . .
C(105) C(106) H(108) 109.2 no . . .
C(105) C(106) H(109) 109.2 no . . .
C(107) C(106) H(108) 109.2 no . . .
C(107) C(106) H(109) 109.2 no . . .
H(108) C(106) H(109) 107.9 no . . .
C(106) C(107) H(110) 109.7 no . . .
C(106) C(107) H(111) 109.7 no . . .
C(108) C(107) H(110) 109.7 no . . .
C(108) C(107) H(111) 109.7 no . . .
H(110) C(107) H(111) 108.2 no . . .
C(51) C(108) H(112) 108.8 no . . .
C(51) C(108) H(113) 108.8 no . . .
C(107) C(108) H(112) 108.8 no . . .
C(107) C(108) H(113) 108.8 no . . .
H(112) C(108) H(113) 107.7 no . . .

loop_
_geom_bond_atom_site_label_1
_geom_bond_atom_site_label_2
_geom_bond_distance
_geom_bond_publ_flag
_geom_bond_site_symmetry_1
_geom_bond_site_symmetry_2
Ni(1) S(1) 2.162(4) yes . .
Ni(1) S(5) 2.169(3) yes . .
Ni(1) S(6) 2.169(4) yes . .
Ni(1) S(10) 2.162(3) yes . .
S(1) C(1) 1.692(15) yes . .
S(2) C(1) 1.757(18) yes . .
S(2) C(2) 1.689(12) yes . .
S(3) C(2) 1.688(15) yes . .
S(4) C(2) 1.730(15) yes . .
S(4) C(3) 1.749(14) yes . .
S(5) C(3) 1.736(18) yes . .
S(6) C(4) 1.686(12) yes . .
S(7) C(4) 1.769(17) yes . .
S(7) C(5) 1.766(12) yes . .
S(8) C(5) 1.654(17) yes . .
S(9) C(5) 1.690(18) yes . .
S(9) C(6) 1.773(15) yes . .
S(10) C(6) 1.690(19) yes . .
C(1) C(3) 1.357(19) yes . .
C(4) C(6) 1.36(2) yes . .
Ni(2) S(11) 2.156(3) yes . .
Ni(2) S(15) 2.164(3) yes . .
Ni(2) S(16) 2.168(3) yes . .
Ni(2) S(20) 2.154(3) yes . .
S(11) C(7) 1.720(11) yes . .
S(12) C(7) 1.747(14) yes . .
S(12) C(8) 1.719(12) yes . .
S(13) C(8) 1.617(11) yes . .
S(14) C(8) 1.753(14) yes . .
S(14) C(9) 1.723(10) yes . .
S(15) C(9) 1.714(12) yes . .
S(16) C(10) 1.698(11) yes . .
S(17) C(10) 1.745(14) yes . .
S(17) C(11) 1.722(12) yes . .
S(18) C(11) 1.610(13) yes . .
S(19) C(11) 1.780(15) yes . .
S(19) C(12) 1.739(10) yes . .
S(20) C(12) 1.761(14) yes . .
C(7) C(9) 1.387(19) yes . .
C(10) C(12) 1.337(19) yes . .
Ni(3) S(21) 2.137(4) yes . .
Ni(3) S(25) 2.162(3) yes . .
Ni(3) S(26) 2.173(4) yes . .
Ni(3) S(30) 2.153(3) yes . .
S(21) C(13) 1.718(15) yes . .
S(22) C(13) 1.732(18) yes . .
S(22) C(14) 1.682(14) yes . .
S(23) C(14) 1.615(19) yes . .
S(24) C(14) 1.802(18) yes . .
S(24) C(15) 1.771(12) yes . .
S(25) C(15) 1.693(18) yes . .
S(26) C(16) 1.725(13) yes . .
S(27) C(16) 1.753(17) yes . .
S(27) C(17) 1.731(13) yes . .
S(28) C(17) 1.675(17) yes . .
S(29) C(17) 1.709(16) yes . .
S(29) C(18) 1.752(13) yes . .
S(30) C(18) 1.664(15) yes . .
C(13) C(15) 1.35(2) yes . .
C(16) C(18) 1.389(18) yes . .
Ni(4) S(31) 2.168(3) yes . .
Ni(4) S(35) 2.164(3) yes . .
Ni(4) S(36) 2.174(3) yes . .
Ni(4) S(40) 2.148(3) yes . .
S(31) C(19) 1.728(11) yes . .
S(32) C(19) 1.749(13) yes . .
S(32) C(20) 1.711(13) yes . .
S(33) C(20) 1.676(12) yes . .
S(34) C(20) 1.727(17) yes . .
S(34) C(21) 1.753(10) yes . .
S(35) C(21) 1.753(13) yes . .
S(36) C(22) 1.715(10) yes . .
S(37) C(22) 1.762(12) yes . .
S(37) C(23) 1.748(12) yes . .
S(38) C(23) 1.654(12) yes . .
S(39) C(23) 1.711(14) yes . .
S(39) C(24) 1.760(10) yes . .
S(40) C(24) 1.694(12) yes . .
C(19) C(21) 1.297(19) yes . .
C(22) C(24) 1.355(16) yes . .
O(1) C(29) 1.382(13) yes . .
O(1) C(31) 1.462(14) yes . .
O(2) C(32) 1.422(16) yes . .
O(2) C(33) 1.426(16) yes . .
O(3) C(34) 1.444(15) yes . .
O(3) C(42) 1.348(16) yes . .
O(4) C(35) 1.449(14) yes . .
O(4) C(43) 1.362(12) yes . .
O(5) C(36) 1.43(2) yes . .
O(5) C(37) 1.434(15) yes . .
O(6) C(30) 1.358(19) yes . .
O(6) C(38) 1.431(16) yes . .
C(25) C(26) 1.38(2) yes . .
C(25) C(30) 1.373(15) yes . .
C(26) C(27) 1.39(2) yes . .
C(27) C(28) 1.384(16) yes . .
C(28) C(29) 1.37(2) yes . .
C(29) C(30) 1.416(18) yes . .
C(31) C(32) 1.477(18) yes . .
C(33) C(34) 1.494(18) yes . .
C(35) C(36) 1.446(16) yes . .
C(37) C(38) 1.50(2) yes . .
C(39) C(40) 1.349(18) yes . .
C(39) C(44) 1.396(15) yes . .
C(40) C(41) 1.38(2) yes . .
C(41) C(42) 1.380(16) yes . .
C(42) C(43) 1.446(18) yes . .
C(43) C(44) 1.368(19) yes . .
O(7) C(49) 1.37(2) yes . .
O(7) C(62) 1.477(16) yes . .
O(8) C(63) 1.438(14) yes . .
O(8) C(64) 1.44(2) yes . .
O(9) C(61) 1.380(12) yes . .
O(9) C(65) 1.438(12) yes . .
O(10) C(55) 1.453(14) yes . .
O(10) C(56) 1.374(16) yes . .
O(11) C(53) 1.430(17) yes . .
O(11) C(54) 1.425(16) yes . .
O(12) C(50) 1.338(14) yes . .
O(12) C(52) 1.451(15) yes . .
C(45) C(46) 1.387(17) yes . .
C(45) C(50) 1.36(2) yes . .
C(46) C(47) 1.38(2) yes . .
C(47) C(48) 1.38(2) yes . .
C(48) C(49) 1.402(15) yes . .
C(49) C(50) 1.444(19) yes . .
C(52) C(53) 1.464(19) yes . .
C(54) C(55) 1.454(19) yes . .
C(56) C(57) 1.414(14) yes . .
C(56) C(61) 1.385(18) yes . .
C(57) C(58) 1.36(2) yes . .
C(58) C(59) 1.42(2) yes . .
C(59) C(60) 1.342(16) yes . .
C(60) C(61) 1.43(2) yes . .
C(62) C(63) 1.51(2) yes . .
C(64) C(65) 1.502(16) yes . .
O(13) C(97) 1.364(12) yes . .
O(13) C(102) 1.45(2) yes . .
O(14) C(103) 1.423(17) yes . .
O(14) C(116) 1.427(14) yes . .
O(16) C(89) 1.352(19) yes . .
O(16) C(117) 1.43(2) yes . .
O(17) C(90) 1.381(14) yes . .
O(17) C(92) 1.40(2) yes . .
O(18) C(93) 1.439(16) yes . .
O(18) C(94) 1.431(16) yes . .
O(19) C(95) 1.46(2) yes . .
O(19) C(96) 1.338(18) yes . .
C(86) C(87) 1.36(3) yes . .
C(86) C(91) 1.40(2) yes . .
C(87) C(88) 1.39(2) yes . .
C(88) C(89) 1.382(19) yes . .
C(89) C(90) 1.40(2) yes . .
C(90) C(91) 1.36(2) yes . .
C(92) C(93) 1.46(2) yes . .
C(94) C(95) 1.48(2) yes . .
C(96) C(97) 1.41(2) yes . .
C(96) C(98) 1.375(14) yes . .
C(97) C(101) 1.36(2) yes . .
C(98) C(99) 1.43(2) yes . .
C(99) C(100) 1.36(2) yes . .
C(100) C(101) 1.406(17) yes . .
C(102) C(103) 1.495(15) yes . .
C(116) C(117) 1.53(2) yes . .
O(20) C(66) 1.45(2) yes . .
O(20) C(85) 1.378(17) yes . .
O(21) C(67) 1.445(17) yes . .
O(21) C(68) 1.439(13) yes . .
O(22) C(69) 1.41(2) yes . .
O(22) C(70) 1.422(18) yes . .
O(23) C(75) 1.373(13) yes . .
O(23) C(76) 1.39(2) yes . .
O(24) C(77) 1.445(18) yes . .
O(24) C(78) 1.418(13) yes . .
O(25) C(79) 1.46(2) yes . .
O(25) C(80) 1.384(18) yes . .
C(66) C(68) 1.492(18) yes . .
C(67) C(69) 1.50(2) yes . .
C(70) C(71) 1.383(14) yes . .
C(70) C(75) 1.36(2) yes . .
C(71) C(72) 1.40(2) yes . .
C(72) C(73) 1.38(2) yes . .
C(73) C(74) 1.386(18) yes . .
C(74) C(75) 1.43(2) yes . .
C(76) C(77) 1.479(16) yes . .
C(78) C(79) 1.40(2) yes . .
C(80) C(81) 1.328(19) yes . .
C(80) C(85) 1.39(2) yes . .
C(81) C(82) 1.42(2) yes . .
C(82) C(83) 1.38(3) yes . .
C(83) C(84) 1.39(2) yes . .
C(84) C(85) 1.40(2) yes . .
N(1) C(110) 1.511(14) yes . .
N(2) C(109) 1.521(14) yes . .
C(109) C(110) 1.533(14) yes . .
C(109) C(112) 1.51(2) yes . .
C(110) C(111) 1.534(16) yes . .
C(111) C(114) 1.53(2) yes . .
C(112) C(113) 1.530(19) yes . .
C(113) C(114) 1.53(2) yes . .
N(3) C(51) 1.452(14) yes . .
N(4) C(104) 1.528(15) yes . .
C(51) C(104) 1.586(15) yes . .
C(51) C(108) 1.489(16) yes . .
C(104) C(105) 1.50(2) yes . .
C(105) C(106) 1.536(16) yes . .
C(106) C(107) 1.521(17) yes . .
C(107) C(108) 1.52(2) yes . .
C(25) H(13) 0.930 no . .
C(26) H(14) 0.930 no . .
C(27) H(15) 0.930 no . .
C(28) H(16) 0.930 no . .
C(31) H(17) 0.970 no . .
C(31) H(18) 0.970 no . .
C(32) H(19) 0.970 no . .
C(32) H(20) 0.970 no . .
C(33) H(21) 0.970 no . .
C(33) H(22) 0.970 no . .
C(34) H(23) 0.970 no . .
C(34) H(24) 0.970 no . .
C(35) H(25) 0.970 no . .
C(35) H(26) 0.970 no . .
C(36) H(27) 0.970 no . .
C(36) H(28) 0.970 no . .
C(37) H(29) 0.970 no . .
C(37) H(30) 0.970 no . .
C(38) H(31) 0.970 no . .
C(38) H(32) 0.970 no . .
C(39) H(33) 0.930 no . .
C(40) H(34) 0.930 no . .
C(41) H(35) 0.930 no . .
C(44) H(36) 0.930 no . .
C(45) H(37) 0.930 no . .
C(46) H(38) 0.930 no . .
C(47) H(39) 0.930 no . .
C(48) H(40) 0.930 no . .
C(52) H(42) 0.970 no . .
C(52) H(43) 0.970 no . .
C(53) H(44) 0.970 no . .
C(53) H(45) 0.970 no . .
C(54) H(46) 0.970 no . .
C(54) H(47) 0.970 no . .
C(55) H(48) 0.970 no . .
C(55) H(49) 0.970 no . .
C(57) H(50) 0.930 no . .
C(58) H(51) 0.930 no . .
C(59) H(52) 0.930 no . .
C(60) H(53) 0.930 no . .
C(62) H(54) 0.970 no . .
C(62) H(55) 0.970 no . .
C(63) H(56) 0.970 no . .
C(63) H(57) 0.970 no . .
C(64) H(58) 0.970 no . .
C(64) H(59) 0.970 no . .
C(65) H(60) 0.970 no . .
C(65) H(61) 0.970 no . .
C(86) H(85) 0.930 no . .
C(87) H(86) 0.930 no . .
C(88) H(87) 0.930 no . .
C(91) H(88) 0.930 no . .
C(92) H(89) 0.970 no . .
C(92) H(90) 0.970 no . .
C(93) H(91) 0.970 no . .
C(93) H(92) 0.970 no . .
C(94) H(93) 0.970 no . .
C(94) H(94) 0.970 no . .
C(95) H(95) 0.970 no . .
C(95) H(96) 0.970 no . .
C(98) H(97) 0.930 no . .
C(99) H(98) 0.930 no . .
C(100) H(99) 0.930 no . .
C(101) H(100) 0.930 no . .
C(102) H(101) 0.970 no . .
C(102) H(102) 0.970 no . .
C(103) H(103) 0.970 no . .
C(103) H(104) 0.970 no . .
C(116) H(124) 0.970 no . .
C(116) H(125) 0.970 no . .
C(117) H(126) 0.970 no . .
C(117) H(127) 0.970 no . .
C(66) H(62) 0.970 no . .
C(66) H(63) 0.970 no . .
C(67) H(64) 0.970 no . .
C(67) H(65) 0.970 no . .
C(68) H(66) 0.970 no . .
C(68) H(67) 0.970 no . .
C(69) H(68) 0.970 no . .
C(69) H(69) 0.970 no . .
C(71) H(70) 0.930 no . .
C(72) H(71) 0.930 no . .
C(73) H(72) 0.930 no . .
C(74) H(73) 0.930 no . .
C(76) H(74) 0.970 no . .
C(76) H(75) 0.970 no . .
C(77) H(76) 0.970 no . .
C(77) H(77) 0.970 no . .
C(78) H(78) 0.970 no . .
C(78) H(79) 0.970 no . .
C(79) H(80) 0.970 no . .
C(79) H(81) 0.970 no . .
C(81) H(82) 0.930 no . .
C(82) H(83) 0.930 no . .
C(83) H(128) 0.930 no . .
C(84) H(84) 0.930 no . .
N(1) H(1) 0.890 no . .
N(1) H(2) 0.890 no . .
N(1) H(3) 0.890 no . .
N(2) H(4) 0.890 no . .
N(2) H(5) 0.890 no . .
N(2) H(6) 0.890 no . .
C(109) H(114) 0.980 no . .
C(110) H(115) 0.980 no . .
C(111) H(116) 0.970 no . .
C(111) H(117) 0.970 no . .
C(112) H(118) 0.970 no . .
C(112) H(119) 0.970 no . .
C(113) H(120) 0.970 no . .
C(113) H(121) 0.970 no . .
C(114) H(122) 0.970 no . .
C(114) H(123) 0.970 no . .
N(3) H(7) 0.890 no . .
N(3) H(8) 0.890 no . .
N(3) H(9) 0.890 no . .
N(4) H(10) 0.890 no . .
N(4) H(11) 0.890 no . .
N(4) H(12) 0.890 no . .
C(51) H(41) 0.980 no . .
C(104) H(105) 0.980 no . .
C(105) H(106) 0.970 no . .
C(105) H(107) 0.970 no . .
C(106) H(108) 0.970 no . .
C(106) H(109) 0.970 no . .
C(107) H(110) 0.970 no . .
C(107) H(111) 0.970 no . .
C(108) H(112) 0.970 no . .
C(108) H(113) 0.970 no . .

loop_
_geom_contact_atom_site_label_1
_geom_contact_atom_site_label_2
_geom_contact_distance
_geom_contact_publ_flag
_geom_contact_site_symmetry_1
_geom_contact_site_symmetry_2
S(1) O(4) 3.584(11) ? . .
S(1) C(35) 3.595(15) ? . .
S(1) C(55) 3.585(10) ? . 1_566
S(2) S(23) 3.442(6) ? . 1_565
S(3) S(29) 3.473(4) ? . .
S(3) S(37) 3.464(4) ? . 1_556
S(4) S(28) 3.414(4) ? . .
S(4) S(29) 3.329(5) ? . .
S(4) C(63) 3.454(13) ? . 1_656
S(8) S(27) 3.485(6) ? . 1_565
S(8) C(72) 3.547(13) ? . 1_655
S(8) C(83) 3.553(17) ? . 1_565
C(1) C(14) 3.45(2) ? . 1_565
C(1) C(36) 3.51(2) ? . .
C(2) S(23) 3.572(15) ? . 1_565
C(3) C(36) 3.56(2) ? . .
C(5) C(16) 3.56(2) ? . 1_565
S(12) S(28) 3.433(5) ? . .
S(12) C(27) 3.520(18) ? . 1_655
S(13) C(27) 3.589(16) ? . 1_655
S(13) C(69) 3.589(13) ? . 1_645
S(14) S(40) 3.408(5) ? . 1_655
S(15) S(39) 3.456(5) ? . 1_655
S(15) O(24) 3.484(12) ? . 1_655
S(16) S(39) 3.530(4) ? . 1_655
C(8) C(27) 3.44(2) ? . 1_655
S(21) O(11) 3.561(10) ? . 1_556
S(21) C(114) 3.577(11) ? . 1_556
S(23) S(2) 3.442(6) ? . 1_545
S(23) C(2) 3.572(15) ? . 1_545
S(23) C(86) 3.540(17) ? . 1_646
S(26) O(9) 3.432(11) ? . 1_656
S(27) S(8) 3.485(6) ? . 1_545
S(28) S(4) 3.414(4) ? . .
S(28) S(12) 3.433(5) ? . .
S(29) S(3) 3.473(4) ? . .
S(29) S(4) 3.329(5) ? . .
S(29) C(37) 3.352(15) ? . .
C(14) C(1) 3.45(2) ? . 1_545
C(16) C(5) 3.56(2) ? . 1_545
C(16) C(64) 3.43(2) ? . 1_656
C(18) C(64) 3.50(2) ? . 1_656
S(32) C(67) 3.593(17) ? . 1_545
S(37) S(3) 3.464(4) ? . 1_554
S(37) C(46) 3.492(19) ? . .
S(39) S(15) 3.456(5) ? . 1_455
S(39) S(16) 3.530(4) ? . 1_455
S(40) S(14) 3.408(5) ? . 1_455
S(40) O(14) 3.552(12) ? . .
C(19) C(93) 3.52(2) ? . 1_655
C(19) C(101) 3.59(2) ? . .
O(1) N(4) 2.922(14) ? . .
O(1) C(105) 3.441(15) ? . .
O(2) N(4) 2.903(11) ? . .
O(3) N(4) 2.958(12) ? . .
O(4) S(1) 3.584(11) ? . .
O(4) N(4) 3.009(16) ? . .
O(4) C(51) 3.550(18) ? . .
O(5) C(84) 3.360(14) ? . .
O(5) C(85) 3.439(16) ? . .
O(5) N(4) 2.920(14) ? . .
O(5) C(104) 3.284(18) ? . .
O(6) N(4) 2.863(11) ? . .
O(6) C(104) 3.375(13) ? . .
C(27) S(12) 3.520(18) ? . 1_455
C(27) S(13) 3.589(16) ? . 1_455
C(27) C(8) 3.44(2) ? . 1_455
C(29) C(53) 3.512(17) ? . 1_556
C(29) C(105) 3.462(16) ? . .
C(30) C(53) 3.576(18) ? . 1_556
C(32) C(50) 3.593(18) ? . 1_556
C(35) S(1) 3.595(15) ? . .
C(36) C(1) 3.51(2) ? . .
C(36) C(3) 3.56(2) ? . .
C(37) S(29) 3.352(15) ? . .
C(37) C(84) 3.526(19) ? . .
C(38) C(82) 3.59(2) ? . .
C(38) C(83) 3.449(19) ? . .
O(7) N(1) 2.961(11) ? . .
O(8) N(1) 2.834(13) ? . .
O(8) C(110) 3.452(15) ? . .
O(9) S(26) 3.432(11) ? . 1_454
O(9) N(1) 2.872(16) ? . .
O(9) C(110) 3.272(17) ? . .
O(10) N(1) 2.854(11) ? . .
O(10) C(110) 3.481(13) ? . .
O(10) C(111) 3.531(19) ? . .
O(11) S(21) 3.561(10) ? . 1_554
O(11) N(1) 2.955(11) ? . .
O(11) C(114) 3.553(18) ? . .
O(12) N(1) 3.012(14) ? . .
C(46) S(37) 3.492(19) ? . .
C(50) C(32) 3.593(18) ? . 1_554
C(53) C(29) 3.512(17) ? . 1_554
C(53) C(30) 3.576(18) ? . 1_554
C(55) S(1) 3.585(10) ? . 1_544
C(56) N(1) 3.584(16) ? . .
C(61) N(1) 3.582(18) ? . .
C(62) C(86) 3.382(18) ? . .
C(62) C(91) 3.493(19) ? . .
C(63) S(4) 3.454(13) ? . 1_454
C(64) C(16) 3.43(2) ? . 1_454
C(64) C(18) 3.50(2) ? . 1_454
O(13) C(72) 3.576(16) ? . 1_545
O(13) N(2) 2.907(14) ? . .
O(14) S(40) 3.552(12) ? . .
O(14) N(2) 2.931(16) ? . .
O(14) C(112) 3.472(17) ? . .
O(16) N(2) 2.939(11) ? . .
O(16) C(109) 3.328(12) ? . .
O(16) C(112) 3.518(14) ? . .
O(17) N(2) 2.882(14) ? . .
O(17) C(109) 3.385(14) ? . .
O(18) N(2) 2.879(17) ? . .
O(19) N(2) 2.934(12) ? . .
O(19) C(111) 3.512(16) ? . .
C(86) S(23) 3.540(17) ? . 1_464
C(86) C(62) 3.382(18) ? . .
C(91) C(62) 3.493(19) ? . .
C(91) C(78) 3.53(2) ? . 1_455
C(93) C(19) 3.52(2) ? . 1_455
C(96) C(74) 3.55(2) ? . 1_545
C(99) O(23) 3.567(16) ? . 1_545
C(101) C(19) 3.59(2) ? . .
C(101) C(70) 3.573(19) ? . 1_545
C(116) C(84) 3.52(2) ? . 1_455
O(20) N(3) 2.901(14) ? . .
O(21) N(3) 2.913(17) ? . .
O(21) C(51) 3.423(16) ? . .
O(22) N(3) 2.852(13) ? . .
O(22) C(51) 3.383(14) ? . .
O(22) C(108) 3.389(15) ? . .
O(23) C(99) 3.567(16) ? . 1_565
O(23) N(3) 3.000(15) ? . .
O(24) S(15) 3.484(12) ? . 1_455
O(24) N(3) 3.007(17) ? . .
O(25) N(3) 2.984(12) ? . .
O(25) C(104) 3.456(13) ? . .
O(25) C(105) 3.564(14) ? . .
C(67) S(32) 3.593(17) ? . 1_565
C(69) S(13) 3.589(13) ? . 1_465
C(70) C(101) 3.573(19) ? . 1_565
C(70) C(108) 3.465(18) ? . .
C(72) S(8) 3.547(13) ? . 1_455
C(72) O(13) 3.576(16) ? . 1_565
C(74) C(96) 3.55(2) ? . 1_565
C(78) C(91) 3.53(2) ? . 1_655
C(82) C(38) 3.59(2) ? . .
C(83) S(8) 3.553(17) ? . 1_545
C(83) C(38) 3.449(19) ? . .
C(84) O(5) 3.360(14) ? . .
C(84) C(37) 3.526(19) ? . .
C(84) C(116) 3.52(2) ? . 1_655
C(85) O(5) 3.439(16) ? . .
N(1) O(7) 2.961(11) ? . .
N(1) O(8) 2.834(13) ? . .
N(1) O(9) 2.872(16) ? . .
N(1) O(10) 2.854(11) ? . .
N(1) O(11) 2.955(11) ? . .
N(1) O(12) 3.012(14) ? . .
N(1) C(56) 3.584(16) ? . .
N(1) C(61) 3.582(18) ? . .
N(2) O(13) 2.907(14) ? . .
N(2) O(14) 2.931(16) ? . .
N(2) O(16) 2.939(11) ? . .
N(2) O(17) 2.882(14) ? . .
N(2) O(18) 2.879(17) ? . .
N(2) O(19) 2.934(12) ? . .
C(109) O(16) 3.328(12) ? . .
C(109) O(17) 3.385(14) ? . .
C(110) O(8) 3.452(15) ? . .
C(110) O(9) 3.272(17) ? . .
C(110) O(10) 3.481(13) ? . .
C(111) O(10) 3.531(19) ? . .
C(111) O(19) 3.512(16) ? . .
C(112) O(14) 3.472(17) ? . .
C(112) O(16) 3.518(14) ? . .
C(114) S(21) 3.577(11) ? . 1_554
C(114) O(11) 3.553(18) ? . .
N(3) O(20) 2.901(14) ? . .
N(3) O(21) 2.913(17) ? . .
N(3) O(22) 2.852(13) ? . .
N(3) O(23) 3.000(15) ? . .
N(3) O(24) 3.007(17) ? . .
N(3) O(25) 2.984(12) ? . .
N(4) O(1) 2.922(14) ? . .
N(4) O(2) 2.903(11) ? . .
N(4) O(3) 2.958(12) ? . .
N(4) O(4) 3.009(16) ? . .
N(4) O(5) 2.920(14) ? . .
N(4) O(6) 2.863(11) ? . .
C(51) O(4) 3.550(18) ? . .
C(51) O(21) 3.423(16) ? . .
C(51) O(22) 3.383(14) ? . .
C(104) O(5) 3.284(18) ? . .
C(104) O(6) 3.375(13) ? . .
C(104) O(25) 3.456(13) ? . .
C(105) O(1) 3.441(15) ? . .
C(105) C(29) 3.462(16) ? . .
C(105) O(25) 3.564(14) ? . .
C(108) O(22) 3.389(15) ? . .
C(108) C(70) 3.465(18) ? . .
Ni(1) H(26) 3.334 ? . .
S(1) H(26) 2.963 ? . .
S(1) H(28) 3.415 ? . .
S(1) H(48) 3.111 ? . 1_566
S(1) H(49) 3.152 ? . 1_566
S(1) H(50) 3.186 ? . 1_566
S(2) H(28) 3.036 ? . .
S(2) H(50) 3.240 ? . 1_566
S(2) H(51) 3.144 ? . 1_566
S(3) H(29) 3.551 ? . .
S(3) H(37) 2.902 ? . 1_556
S(3) H(56) 3.402 ? . 1_656
S(4) H(28) 3.288 ? . .
S(4) H(29) 3.496 ? . .
S(4) H(54) 3.282 ? . 1_656
S(4) H(56) 3.121 ? . 1_656
S(4) H(57) 3.049 ? . 1_656
S(5) H(18) 3.479 ? . 1_655
S(5) H(19) 3.112 ? . 1_655
S(5) H(28) 3.555 ? . .
S(6) H(23) 3.103 ? . 1_655
S(6) H(109) 3.304 ? . 1_655
S(6) H(111) 3.120 ? . 1_655
S(7) H(23) 3.193 ? . 1_655
S(7) H(35) 3.175 ? . 1_655
S(7) H(111) 3.246 ? . 1_655
S(7) H(112) 3.452 ? . 1_655
S(7) H(113) 3.267 ? . 1_655
S(8) H(71) 2.872 ? . 1_655
S(8) H(83) 3.423 ? . 1_565
S(8) H(128) 2.789 ? . 1_565
S(9) H(13) 3.337 ? . 1_565
S(9) H(32) 3.533 ? . 1_565
S(10) H(46) 2.959 ? . 1_566
C(1) H(26) 3.411 ? . .
C(1) H(28) 2.639 ? . .
C(1) H(50) 3.564 ? . 1_566
C(2) H(28) 3.341 ? . .
C(2) H(29) 3.140 ? . .
C(3) H(28) 2.692 ? . .
C(4) H(23) 3.361 ? . 1_655
C(4) H(111) 3.423 ? . 1_655
C(5) H(71) 3.392 ? . 1_655
Ni(2) H(124) 3.539 ? . 1_655
Ni(2) H(62) 3.182 ? . .
Ni(2) H(63) 3.433 ? . .
Ni(2) H(108) 3.033 ? . 1_655
Ni(2) H(110) 3.508 ? . 1_655
S(11) H(27) 3.100 ? . .
S(11) H(63) 3.565 ? . .
S(11) H(84) 2.831 ? . .
S(11) H(108) 3.036 ? . 1_655
S(12) H(15) 3.001 ? . 1_655
S(12) H(16) 3.580 ? . 1_655
S(12) H(104) 3.309 ? . 1_655
S(12) H(128) 3.414 ? . .
S(13) H(14) 3.399 ? . 1_655
S(13) H(15) 2.995 ? . 1_655
S(13) H(33) 3.131 ? . 1_645
S(13) H(34) 3.583 ? . 1_645
S(13) H(102) 3.315 ? . 1_655
S(13) H(68) 3.459 ? . 1_645
S(13) H(69) 2.841 ? . 1_645
S(13) H(70) 2.820 ? . 1_645
S(14) H(101) 3.539 ? . 1_655
S(14) H(104) 2.962 ? . 1_655
S(14) H(81) 2.945 ? . 1_655
S(15) H(124) 3.011 ? . 1_655
S(15) H(75) 3.134 ? . 1_655
S(15) H(108) 3.366 ? . 1_655
S(15) H(110) 3.553 ? . 1_655
S(16) H(62) 3.529 ? . .
S(16) H(66) 3.016 ? . .
S(16) H(73) 3.167 ? . 1_655
S(16) H(75) 3.008 ? . 1_655
S(17) H(94) 3.109 ? . 1_665
S(17) H(65) 3.333 ? . .
S(17) H(66) 3.387 ? . .
S(17) H(72) 3.101 ? . 1_655
S(17) H(73) 3.136 ? . 1_655
S(18) H(14) 3.461 ? . 1_565
S(18) H(92) 3.540 ? . 1_665
S(18) H(82) 3.160 ? . 1_565
S(18) H(83) 3.561 ? . 1_565
S(19) H(36) 3.139 ? . .
S(19) H(65) 3.230 ? . .
S(20) H(25) 3.541 ? . .
S(20) H(26) 3.212 ? . .
S(20) H(27) 3.443 ? . .
S(20) H(63) 3.166 ? . .
S(20) H(111) 3.403 ? . 1_655
C(7) H(104) 3.169 ? . 1_655
C(7) H(84) 3.496 ? . .
C(7) H(108) 3.373 ? . 1_655
C(8) H(15) 2.980 ? . 1_655
C(8) H(102) 3.374 ? . 1_655
C(8) H(104) 3.111 ? . 1_655
C(9) H(104) 2.982 ? . 1_655
C(9) H(124) 3.234 ? . 1_655
C(9) H(81) 3.451 ? . 1_655
C(9) H(108) 3.469 ? . 1_655
C(10) H(66) 2.714 ? . .
C(10) H(73) 3.085 ? . 1_655
C(11) H(65) 3.014 ? . .
C(11) H(72) 3.304 ? . 1_655
C(12) H(65) 3.479 ? . .
C(12) H(66) 2.986 ? . .
Ni(3) H(61) 3.276 ? . 1_656
S(21) H(45) 3.564 ? . 1_556
S(21) H(48) 3.359 ? . 1_556
S(21) H(122) 3.018 ? . 1_556
S(21) H(123) 3.261 ? . 1_556
S(22) H(48) 3.134 ? . 1_556
S(22) H(50) 3.303 ? . 1_556
S(22) H(116) 3.105 ? . 1_556
S(22) H(122) 3.403 ? . 1_556
S(23) H(85) 2.728 ? . 1_646
S(23) H(86) 3.507 ? . 1_646
S(23) H(98) 2.897 ? . 1_556
S(25) H(22) 2.956 ? . 1_645
S(26) H(23) 3.235 ? . 1_645
S(26) H(24) 3.055 ? . 1_645
S(26) H(35) 3.024 ? . 1_645
S(26) H(58) 3.415 ? . 1_656
S(26) H(61) 3.065 ? . 1_656
S(27) H(34) 3.135 ? . 1_645
S(27) H(35) 3.402 ? . 1_645
S(27) H(57) 3.595 ? . 1_656
S(27) H(58) 3.025 ? . 1_656
S(28) H(16) 2.881 ? . 1_655
S(28) H(17) 3.496 ? . 1_655
S(28) H(30) 3.476 ? . .
S(28) H(57) 3.552 ? . 1_656
S(29) H(29) 2.955 ? . .
S(29) H(30) 3.007 ? . .
S(29) H(32) 3.240 ? . .
S(29) H(57) 3.458 ? . 1_656
S(29) H(58) 3.215 ? . 1_656
S(30) H(42) 3.388 ? . 1_556
S(30) H(45) 3.174 ? . 1_556
S(30) H(58) 3.470 ? . 1_656
C(13) H(48) 3.498 ? . 1_556
C(13) H(122) 3.444 ? . 1_556
C(14) H(98) 3.266 ? . 1_556
C(16) H(58) 2.561 ? . 1_656
C(16) H(61) 3.484 ? . 1_656
C(17) H(30) 3.533 ? . .
C(17) H(57) 3.110 ? . 1_656
C(17) H(58) 3.311 ? . 1_656
C(18) H(58) 2.659 ? . 1_656
C(18) H(59) 3.600 ? . 1_656
Ni(4) H(90) 3.021 ? . 1_655
Ni(4) H(91) 3.503 ? . 1_655
Ni(4) H(101) 3.536 ? . .
Ni(4) H(120) 3.489 ? . .
Ni(4) H(121) 2.925 ? . .
S(31) H(90) 3.401 ? . 1_655
S(31) H(91) 2.923 ? . 1_655
S(31) H(100) 3.070 ? . .
S(31) H(101) 2.959 ? . .
S(32) H(91) 3.355 ? . 1_655
S(32) H(93) 3.450 ? . 1_655
S(32) H(99) 3.063 ? . .
S(32) H(100) 3.287 ? . .
S(32) H(64) 3.000 ? . 1_545
S(32) H(65) 3.372 ? . 1_545
S(33) H(86) 3.562 ? . 1_645
S(33) H(87) 3.084 ? . 1_645
S(33) H(64) 3.559 ? . 1_545
S(34) H(53) 3.038 ? . 1_655
S(34) H(93) 3.336 ? . 1_655
S(35) H(59) 3.380 ? . 1_655
S(35) H(60) 3.560 ? . 1_655
S(35) H(61) 3.233 ? . 1_655
S(35) H(91) 3.288 ? . 1_655
S(35) H(122) 3.378 ? . .
S(36) H(59) 3.175 ? . 1_655
S(36) H(88) 2.942 ? . 1_655
S(36) H(90) 3.518 ? . 1_655
S(36) H(121) 3.130 ? . .
S(37) H(38) 2.930 ? . .
S(37) H(85) 3.539 ? . 1_655
S(37) H(76) 3.282 ? . .
S(38) H(38) 3.303 ? . .
S(38) H(39) 3.462 ? . .
S(38) H(51) 3.564 ? . 1_565
S(38) H(52) 3.148 ? . 1_565
S(38) H(95) 2.858 ? . 1_565
S(38) H(97) 3.099 ? . 1_565
S(38) H(74) 3.283 ? . .
S(39) H(124) 3.545 ? . .
S(39) H(127) 3.151 ? . .
S(39) H(74) 3.592 ? . .
S(39) H(75) 3.452 ? . .
S(39) H(76) 2.911 ? . .
S(40) H(101) 2.982 ? . .
S(40) H(78) 2.990 ? . .
S(40) H(120) 3.477 ? . .
S(40) H(121) 3.189 ? . .
C(19) H(91) 2.571 ? . 1_655
C(19) H(99) 3.521 ? . .
C(19) H(100) 2.950 ? . .
C(20) H(93) 3.128 ? . 1_655
C(20) H(99) 3.076 ? . .
C(21) H(91) 2.743 ? . 1_655
C(21) H(93) 3.550 ? . 1_655
C(22) H(88) 3.501 ? . 1_655
C(22) H(76) 3.149 ? . .
C(22) H(121) 3.343 ? . .
C(23) H(38) 3.205 ? . .
C(23) H(74) 3.269 ? . .
C(23) H(76) 3.038 ? . .
C(24) H(76) 2.879 ? . .
C(24) H(78) 3.202 ? . .
C(24) H(121) 3.348 ? . .
O(1) H(43) 3.251 ? . 1_556
O(1) H(44) 3.361 ? . 1_556
O(1) H(10) 3.323 ? . .
O(1) H(11) 2.032 ? . .
O(1) H(12) 3.325 ? . .
O(1) H(106) 2.706 ? . .
O(1) H(109) 3.304 ? . .
O(2) H(10) 3.428 ? . .
O(2) H(11) 2.539 ? . .
O(2) H(12) 2.462 ? . .
O(2) H(109) 2.750 ? . .
O(3) H(10) 3.017 ? . .
O(3) H(11) 3.402 ? . .
O(3) H(12) 2.188 ? . .
O(3) H(41) 3.521 ? . .
O(3) H(113) 2.856 ? . .
O(4) H(10) 2.455 ? . .
O(4) H(12) 2.824 ? . .
O(4) H(41) 2.717 ? . .
O(5) H(63) 3.305 ? . .
O(5) H(84) 3.315 ? . .
O(5) H(10) 2.117 ? . .
O(5) H(11) 3.342 ? . .
O(5) H(12) 3.515 ? . .
O(5) H(105) 2.771 ? . .
O(6) H(43) 3.421 ? . 1_556
O(6) H(10) 2.657 ? . .
O(6) H(11) 2.419 ? . .
O(6) H(105) 3.072 ? . .
O(6) H(106) 3.149 ? . .
C(25) H(44) 3.217 ? . 1_556
C(25) H(45) 3.451 ? . 1_556
C(25) H(106) 3.588 ? . .
C(26) H(33) 3.311 ? . 1_545
C(26) H(44) 3.182 ? . 1_556
C(27) H(33) 3.435 ? . 1_545
C(27) H(34) 3.546 ? . 1_545
C(27) H(44) 2.935 ? . 1_556
C(27) H(47) 3.239 ? . 1_556
C(28) H(44) 2.644 ? . 1_556
C(28) H(106) 3.136 ? . .
C(29) H(43) 3.403 ? . 1_556
C(29) H(44) 2.687 ? . 1_556
C(29) H(11) 2.812 ? . .
C(29) H(106) 2.525 ? . .
C(30) H(43) 3.440 ? . 1_556
C(30) H(44) 2.959 ? . 1_556
C(30) H(45) 3.437 ? . 1_556
C(30) H(11) 3.002 ? . .
C(30) H(106) 2.858 ? . .
C(31) H(11) 2.922 ? . .
C(31) H(106) 3.352 ? . .
C(31) H(109) 3.070 ? . .
C(32) H(11) 3.151 ? . .
C(32) H(109) 3.398 ? . .
C(33) H(11) 3.576 ? . .
C(33) H(12) 3.121 ? . .
C(34) H(12) 2.991 ? . .
C(34) H(113) 3.328 ? . .
C(35) H(63) 2.862 ? . .
C(35) H(10) 3.130 ? . .
C(35) H(41) 3.193 ? . .
C(36) H(63) 3.045 ? . .
C(36) H(84) 3.544 ? . .
C(36) H(10) 3.005 ? . .
C(37) H(84) 3.573 ? . .
C(37) H(10) 2.962 ? . .
C(38) H(10) 3.203 ? . .
C(38) H(11) 3.513 ? . .
C(38) H(105) 3.300 ? . .
C(39) H(14) 3.553 ? . 1_565
C(39) H(15) 3.505 ? . 1_565
C(39) H(46) 3.540 ? . 1_566
C(39) H(47) 3.409 ? . 1_566
C(39) H(49) 3.241 ? . 1_566
C(39) H(68) 2.904 ? . .
C(40) H(15) 3.409 ? . 1_565
C(40) H(47) 3.156 ? . 1_566
C(40) H(49) 3.088 ? . 1_566
C(40) H(68) 3.454 ? . .
C(41) H(49) 3.051 ? . 1_566
C(41) H(113) 3.432 ? . .
C(42) H(49) 3.128 ? . 1_566
C(42) H(12) 3.017 ? . .
C(42) H(41) 3.317 ? . .
C(42) H(113) 2.988 ? . .
C(43) H(49) 3.262 ? . 1_566
C(43) H(68) 3.582 ? . .
C(43) H(10) 3.502 ? . .
C(43) H(12) 3.346 ? . .
C(43) H(41) 2.909 ? . .
C(43) H(113) 3.582 ? . .
C(44) H(49) 3.340 ? . 1_566
C(44) H(68) 2.950 ? . .
C(44) H(41) 3.489 ? . .
H(13) S(9) 3.337 ? . 1_545
H(13) C(81) 3.235 ? . .
H(13) C(82) 3.224 ? . .
H(13) H(82) 3.151 ? . .
H(13) H(83) 3.174 ? . .
H(14) S(13) 3.399 ? . 1_455
H(14) S(18) 3.461 ? . 1_545
H(14) C(39) 3.553 ? . 1_545
H(14) H(33) 2.675 ? . 1_545
H(15) S(12) 3.001 ? . 1_455
H(15) S(13) 2.995 ? . 1_455
H(15) C(8) 2.980 ? . 1_455
H(15) C(39) 3.505 ? . 1_545
H(15) C(40) 3.409 ? . 1_545
H(15) H(33) 2.947 ? . 1_545
H(15) H(34) 2.733 ? . 1_545
H(15) H(44) 3.476 ? . 1_556
H(15) H(47) 3.143 ? . 1_556
H(16) S(12) 3.580 ? . 1_455
H(16) S(28) 2.881 ? . 1_455
H(16) H(44) 3.031 ? . 1_556
H(16) H(106) 3.512 ? . .
H(17) S(28) 3.496 ? . 1_455
H(17) O(7) 3.389 ? . 1_556
H(17) O(12) 3.327 ? . 1_556
H(17) C(49) 3.413 ? . 1_556
H(17) C(50) 3.377 ? . 1_556
H(17) H(44) 3.567 ? . 1_556
H(18) S(5) 3.479 ? . 1_455
H(18) C(105) 3.479 ? . .
H(18) C(106) 3.048 ? . .
H(18) H(11) 3.051 ? . .
H(18) H(106) 2.965 ? . .
H(18) H(108) 3.018 ? . .
H(18) H(109) 2.403 ? . .
H(19) S(5) 3.112 ? . 1_455
H(19) C(48) 3.485 ? . 1_556
H(19) C(49) 3.510 ? . 1_556
H(20) O(12) 3.555 ? . 1_556
H(20) C(45) 2.734 ? . 1_556
H(20) C(46) 2.871 ? . 1_556
H(20) C(47) 3.080 ? . 1_556
H(20) C(48) 3.170 ? . 1_556
H(20) C(49) 2.984 ? . 1_556
H(20) C(50) 2.793 ? . 1_556
H(20) H(37) 3.189 ? . 1_556
H(20) H(38) 3.378 ? . 1_556
H(20) H(11) 3.440 ? . .
H(21) C(46) 3.341 ? . 1_556
H(21) C(58) 3.095 ? . 1_566
H(21) C(59) 3.420 ? . 1_566
H(21) H(38) 3.206 ? . 1_556
H(21) H(51) 2.939 ? . 1_566
H(21) H(52) 3.474 ? . 1_566
H(21) H(12) 3.355 ? . .
H(22) S(25) 2.956 ? . 1_465
H(22) C(59) 3.535 ? . 1_566
H(22) H(52) 3.477 ? . 1_566
H(23) S(6) 3.103 ? . 1_455
H(23) S(7) 3.193 ? . 1_455
H(23) C(4) 3.361 ? . 1_455
H(23) S(26) 3.235 ? . 1_465
H(23) H(12) 3.140 ? . .
H(23) H(113) 2.868 ? . .
H(24) S(26) 3.055 ? . 1_465
H(24) C(56) 3.174 ? . 1_566
H(24) C(57) 3.159 ? . 1_566
H(24) C(58) 3.247 ? . 1_566
H(24) C(59) 3.396 ? . 1_566
H(24) C(60) 3.470 ? . 1_566
H(24) C(61) 3.354 ? . 1_566
H(25) S(20) 3.541 ? . .
H(25) O(20) 3.310 ? . .
H(25) O(21) 2.801 ? . .
H(25) C(66) 2.876 ? . .
H(25) C(68) 3.314 ? . .
H(25) H(63) 2.088 ? . .
H(25) C(51) 3.594 ? . .
H(25) H(7) 3.471 ? . .
H(25) H(10) 3.355 ? . .
H(25) H(41) 2.734 ? . .
H(26) Ni(1) 3.334 ? . .
H(26) S(1) 2.963 ? . .
H(26) C(1) 3.411 ? . .
H(26) S(20) 3.212 ? . .
H(26) H(63) 3.245 ? . .
H(27) S(11) 3.100 ? . .
H(27) S(20) 3.443 ? . .
H(27) C(66) 3.559 ? . .
H(27) C(84) 3.485 ? . .
H(27) H(63) 2.667 ? . .
H(27) H(84) 2.914 ? . .
H(28) S(1) 3.415 ? . .
H(28) S(2) 3.036 ? . .
H(28) S(4) 3.288 ? . .
H(28) S(5) 3.555 ? . .
H(28) C(1) 2.639 ? . .
H(28) C(2) 3.341 ? . .
H(28) C(3) 2.692 ? . .
H(28) H(10) 3.276 ? . .
H(29) S(3) 3.551 ? . .
H(29) S(4) 3.496 ? . .
H(29) C(2) 3.140 ? . .
H(29) S(29) 2.955 ? . .
H(29) H(10) 3.084 ? . .
H(30) S(28) 3.476 ? . .
H(30) S(29) 3.007 ? . .
H(30) C(17) 3.533 ? . .
H(30) C(83) 3.244 ? . .
H(30) C(84) 3.158 ? . .
H(30) H(84) 3.073 ? . .
H(30) H(128) 3.180 ? . .
H(31) C(80) 2.974 ? . .
H(31) C(81) 2.857 ? . .
H(31) C(82) 2.764 ? . .
H(31) C(83) 2.752 ? . .
H(31) C(84) 2.898 ? . .
H(31) C(85) 2.996 ? . .
H(31) H(82) 3.384 ? . .
H(31) H(83) 3.286 ? . .
H(31) H(84) 3.467 ? . .
H(31) H(128) 3.227 ? . .
H(31) H(10) 3.430 ? . .
H(31) H(105) 2.885 ? . .
H(32) S(9) 3.533 ? . 1_545
H(32) S(29) 3.240 ? . .
H(32) C(82) 3.583 ? . .
H(32) C(83) 3.528 ? . .
H(33) S(13) 3.131 ? . 1_465
H(33) C(26) 3.311 ? . 1_565
H(33) C(27) 3.435 ? . 1_565
H(33) H(14) 2.675 ? . 1_565
H(33) H(15) 2.947 ? . 1_565
H(33) H(46) 3.476 ? . 1_566
H(33) H(47) 3.434 ? . 1_566
H(33) H(68) 3.043 ? . .
H(34) S(13) 3.583 ? . 1_465
H(34) S(27) 3.135 ? . 1_465
H(34) C(27) 3.546 ? . 1_565
H(34) H(15) 2.733 ? . 1_565
H(34) H(47) 2.989 ? . 1_566
H(34) H(49) 3.533 ? . 1_566
H(35) S(7) 3.175 ? . 1_455
H(35) S(26) 3.024 ? . 1_465
H(35) S(27) 3.402 ? . 1_465
H(35) H(49) 3.505 ? . 1_566
H(35) H(113) 3.562 ? . .
H(36) S(19) 3.139 ? . .
H(36) O(21) 3.453 ? . .
H(36) H(65) 3.350 ? . .
H(36) H(68) 3.084 ? . .
O(7) H(17) 3.389 ? . 1_554
O(7) H(1) 2.834 ? . .
O(7) H(2) 3.533 ? . .
O(7) H(3) 2.305 ? . .
O(7) H(114) 3.113 ? . .
O(7) H(119) 3.111 ? . .
O(8) H(88) 3.483 ? . .
O(8) H(89) 2.900 ? . .
O(8) H(1) 2.040 ? . .
O(8) H(2) 3.488 ? . .
O(8) H(3) 3.034 ? . .
O(8) H(114) 2.917 ? . .
O(8) H(115) 3.276 ? . .
O(9) H(1) 2.271 ? . .
O(9) H(2) 2.900 ? . .
O(9) H(115) 2.718 ? . .
O(10) H(1) 2.930 ? . .
O(10) H(2) 2.133 ? . .
O(10) H(3) 3.562 ? . .
O(10) H(115) 3.459 ? . .
O(10) H(116) 2.780 ? . .
O(11) H(1) 3.523 ? . .
O(11) H(2) 2.210 ? . .
O(11) H(3) 2.958 ? . .
O(11) H(116) 3.236 ? . .
O(11) H(123) 2.746 ? . .
O(12) H(17) 3.327 ? . 1_554
O(12) H(20) 3.555 ? . 1_554
O(12) H(1) 3.494 ? . .
O(12) H(2) 3.036 ? . .
O(12) H(3) 2.254 ? . .
O(12) H(119) 2.801 ? . .
O(12) H(123) 3.125 ? . .
C(45) H(20) 2.734 ? . 1_554
C(45) H(119) 3.293 ? . .
C(46) H(20) 2.871 ? . 1_554
C(46) H(21) 3.341 ? . 1_554
C(46) H(51) 3.497 ? . 1_565
C(46) H(52) 3.581 ? . 1_565
C(47) H(20) 3.080 ? . 1_554
C(47) H(52) 3.295 ? . 1_565
C(48) H(19) 3.485 ? . 1_554
C(48) H(20) 3.170 ? . 1_554
C(48) H(119) 3.537 ? . .
C(49) H(17) 3.413 ? . 1_554
C(49) H(19) 3.510 ? . 1_554
C(49) H(20) 2.984 ? . 1_554
C(49) H(3) 2.942 ? . .
C(49) H(119) 2.813 ? . .
C(50) H(17) 3.377 ? . 1_554
C(50) H(20) 2.793 ? . 1_554
C(50) H(3) 2.933 ? . .
C(50) H(119) 2.651 ? . .
C(52) H(2) 3.597 ? . .
C(52) H(3) 3.274 ? . .
C(52) H(123) 2.962 ? . .
C(53) H(2) 3.324 ? . .
C(53) H(3) 3.576 ? . .
C(53) H(123) 3.338 ? . .
C(54) H(2) 2.896 ? . .
C(55) H(2) 2.904 ? . .
C(55) H(116) 3.178 ? . .
C(56) H(24) 3.174 ? . 1_544
C(56) H(1) 3.536 ? . .
C(56) H(2) 3.075 ? . .
C(56) H(115) 3.391 ? . .
C(56) H(116) 3.027 ? . .
C(57) H(24) 3.159 ? . 1_544
C(57) H(116) 3.455 ? . .
C(58) H(21) 3.095 ? . 1_544
C(58) H(24) 3.247 ? . 1_544
C(58) H(38) 3.408 ? . 1_545
C(58) H(96) 3.567 ? . .
C(59) H(21) 3.420 ? . 1_544
C(59) H(22) 3.535 ? . 1_544
C(59) H(24) 3.396 ? . 1_544
C(59) H(39) 3.441 ? . 1_545
C(59) H(96) 3.097 ? . .
C(60) H(24) 3.470 ? . 1_544
C(60) H(93) 3.533 ? . .
C(60) H(96) 2.951 ? . .
C(61) H(24) 3.354 ? . 1_544
C(61) H(96) 3.339 ? . .
C(61) H(1) 3.258 ? . .
C(61) H(2) 3.390 ? . .
C(61) H(115) 2.986 ? . .
C(62) H(1) 3.384 ? . .
C(62) H(3) 3.359 ? . .
C(62) H(114) 3.298 ? . .
C(63) H(88) 3.569 ? . .
C(63) H(1) 2.994 ? . .
C(63) H(3) 3.598 ? . .
C(64) H(89) 3.006 ? . .
C(64) H(1) 2.863 ? . .
C(65) H(89) 3.035 ? . .
C(65) H(1) 2.926 ? . .
C(65) H(115) 3.148 ? . .
H(37) S(3) 2.902 ? . 1_554
H(37) H(20) 3.189 ? . 1_554
H(38) S(37) 2.930 ? . .
H(38) S(38) 3.303 ? . .
H(38) C(23) 3.205 ? . .
H(38) H(20) 3.378 ? . 1_554
H(38) H(21) 3.206 ? . 1_554
H(38) C(58) 3.408 ? . 1_565
H(38) H(51) 2.686 ? . 1_565
H(38) H(52) 3.146 ? . 1_565
H(39) S(38) 3.462 ? . .
H(39) C(59) 3.441 ? . 1_565
H(39) H(52) 2.575 ? . 1_565
H(40) C(87) 3.111 ? . .
H(40) C(88) 3.193 ? . .
H(40) H(86) 3.079 ? . .
H(40) H(87) 3.203 ? . .
H(42) S(30) 3.388 ? . 1_554
H(42) C(114) 3.237 ? . .
H(42) H(3) 3.402 ? . .
H(42) H(119) 3.306 ? . .
H(42) H(121) 3.481 ? . .
H(42) H(123) 2.319 ? . .
H(43) O(1) 3.251 ? . 1_554
H(43) O(6) 3.421 ? . 1_554
H(43) C(29) 3.403 ? . 1_554
H(43) C(30) 3.440 ? . 1_554
H(44) O(1) 3.361 ? . 1_554
H(44) C(25) 3.217 ? . 1_554
H(44) C(26) 3.182 ? . 1_554
H(44) C(27) 2.935 ? . 1_554
H(44) C(28) 2.644 ? . 1_554
H(44) C(29) 2.687 ? . 1_554
H(44) C(30) 2.959 ? . 1_554
H(44) H(15) 3.476 ? . 1_554
H(44) H(16) 3.031 ? . 1_554
H(44) H(17) 3.567 ? . 1_554
H(45) S(21) 3.564 ? . 1_554
H(45) S(30) 3.174 ? . 1_554
H(45) C(25) 3.451 ? . 1_554
H(45) C(30) 3.437 ? . 1_554
H(46) S(10) 2.959 ? . 1_544
H(46) C(39) 3.540 ? . 1_544
H(46) H(33) 3.476 ? . 1_544
H(47) C(27) 3.239 ? . 1_554
H(47) C(39) 3.409 ? . 1_544
H(47) C(40) 3.156 ? . 1_544
H(47) H(15) 3.143 ? . 1_554
H(47) H(33) 3.434 ? . 1_544
H(47) H(34) 2.989 ? . 1_544
H(47) H(2) 3.091 ? . .
H(48) S(1) 3.111 ? . 1_544
H(48) S(21) 3.359 ? . 1_554
H(48) S(22) 3.134 ? . 1_554
H(48) C(13) 3.498 ? . 1_554
H(48) H(2) 3.148 ? . .
H(48) H(116) 2.730 ? . .
H(49) S(1) 3.152 ? . 1_544
H(49) C(39) 3.241 ? . 1_544
H(49) C(40) 3.088 ? . 1_544
H(49) C(41) 3.051 ? . 1_544
H(49) C(42) 3.128 ? . 1_544
H(49) C(43) 3.262 ? . 1_544
H(49) C(44) 3.340 ? . 1_544
H(49) H(34) 3.533 ? . 1_544
H(49) H(35) 3.505 ? . 1_544
H(50) S(1) 3.186 ? . 1_544
H(50) S(2) 3.240 ? . 1_544
H(50) C(1) 3.564 ? . 1_544
H(50) S(22) 3.303 ? . 1_554
H(50) H(116) 3.517 ? . .
H(51) S(2) 3.144 ? . 1_544
H(51) S(38) 3.564 ? . 1_545
H(51) H(21) 2.939 ? . 1_544
H(51) C(46) 3.497 ? . 1_545
H(51) H(38) 2.686 ? . 1_545
H(52) S(38) 3.148 ? . 1_545
H(52) H(21) 3.474 ? . 1_544
H(52) H(22) 3.477 ? . 1_544
H(52) C(46) 3.581 ? . 1_545
H(52) C(47) 3.295 ? . 1_545
H(52) H(38) 3.146 ? . 1_545
H(52) H(39) 2.575 ? . 1_545
H(52) H(96) 3.408 ? . .
H(53) S(34) 3.038 ? . 1_455
H(53) H(93) 3.077 ? . .
H(53) H(96) 3.155 ? . .
H(54) S(4) 3.282 ? . 1_454
H(54) C(86) 3.376 ? . .
H(54) C(87) 3.538 ? . .
H(54) H(85) 3.438 ? . .
H(55) C(86) 2.686 ? . .
H(55) C(87) 2.857 ? . .
H(55) C(88) 3.054 ? . .
H(55) C(89) 3.106 ? . .
H(55) C(90) 2.919 ? . .
H(55) C(91) 2.722 ? . .
H(55) H(85) 3.136 ? . .
H(55) H(86) 3.389 ? . .
H(55) H(88) 3.200 ? . .
H(55) H(3) 3.548 ? . .
H(55) H(114) 2.809 ? . .
H(56) S(3) 3.402 ? . 1_454
H(56) S(4) 3.121 ? . 1_454
H(56) C(86) 3.424 ? . .
H(56) C(91) 3.277 ? . .
H(56) H(85) 3.318 ? . .
H(56) H(88) 3.068 ? . .
H(57) S(4) 3.049 ? . 1_454
H(57) S(27) 3.595 ? . 1_454
H(57) S(28) 3.552 ? . 1_454
H(57) S(29) 3.458 ? . 1_454
H(57) C(17) 3.110 ? . 1_454
H(57) H(1) 3.110 ? . .
H(58) S(26) 3.415 ? . 1_454
H(58) S(27) 3.025 ? . 1_454
H(58) S(29) 3.215 ? . 1_454
H(58) S(30) 3.470 ? . 1_454
H(58) C(16) 2.561 ? . 1_454
H(58) C(17) 3.311 ? . 1_454
H(58) C(18) 2.659 ? . 1_454
H(58) H(1) 3.131 ? . .
H(59) C(18) 3.600 ? . 1_454
H(59) S(35) 3.380 ? . 1_455
H(59) S(36) 3.175 ? . 1_455
H(59) H(88) 3.295 ? . .
H(59) H(89) 2.724 ? . .
H(60) S(35) 3.560 ? . 1_455
H(60) O(18) 2.756 ? . .
H(60) C(92) 3.113 ? . .
H(60) C(93) 3.190 ? . .
H(60) C(94) 3.589 ? . .
H(60) H(89) 2.333 ? . .
H(60) H(91) 3.177 ? . .
H(60) H(93) 3.444 ? . .
H(60) C(110) 3.534 ? . .
H(60) H(1) 3.089 ? . .
H(60) H(115) 2.711 ? . .
H(61) Ni(3) 3.276 ? . 1_454
H(61) S(26) 3.065 ? . 1_454
H(61) C(16) 3.484 ? . 1_454
H(61) S(35) 3.233 ? . 1_455
H(61) H(89) 3.552 ? . .
O(13) H(4) 3.424 ? . .
O(13) H(5) 2.673 ? . .
O(13) H(6) 2.348 ? . .
O(13) H(117) 3.320 ? . .
O(13) H(120) 2.766 ? . .
O(14) H(4) 3.376 ? . .
O(14) H(5) 2.051 ? . .
O(14) H(6) 3.239 ? . .
O(14) H(118) 2.800 ? . .
O(14) H(120) 3.068 ? . .
O(16) H(4) 2.831 ? . .
O(16) H(5) 2.451 ? . .
O(16) H(114) 3.024 ? . .
O(16) H(118) 2.837 ? . .
O(17) H(79) 3.225 ? . 1_455
O(17) H(80) 3.482 ? . 1_455
O(17) H(4) 2.115 ? . .
O(17) H(5) 3.097 ? . .
O(17) H(6) 3.568 ? . .
O(17) H(114) 2.869 ? . .
O(18) H(60) 2.756 ? . .
O(18) H(4) 2.212 ? . .
O(18) H(5) 3.565 ? . .
O(18) H(6) 2.814 ? . .
O(18) H(115) 2.869 ? . .
O(19) H(72) 3.502 ? . 1_545
O(19) H(4) 3.038 ? . .
O(19) H(5) 3.404 ? . .
O(19) H(6) 2.133 ? . .
O(19) H(115) 3.327 ? . .
O(19) H(117) 2.644 ? . .
C(86) H(54) 3.376 ? . .
C(86) H(55) 2.686 ? . .
C(86) H(56) 3.424 ? . .
C(86) H(77) 2.998 ? . 1_455
C(86) H(79) 3.228 ? . 1_455
C(87) H(40) 3.111 ? . .
C(87) H(54) 3.538 ? . .
C(87) H(55) 2.857 ? . .
C(87) H(77) 3.274 ? . 1_455
C(88) H(40) 3.193 ? . .
C(88) H(55) 3.054 ? . .
C(88) H(67) 3.585 ? . 1_455
C(89) H(55) 3.106 ? . .
C(89) H(79) 3.297 ? . 1_455
C(89) H(4) 3.413 ? . .
C(89) H(5) 3.475 ? . .
C(89) H(114) 3.090 ? . .
C(89) H(118) 3.563 ? . .
C(90) H(55) 2.919 ? . .
C(90) H(79) 2.770 ? . 1_455
C(90) H(4) 3.119 ? . .
C(90) H(114) 2.982 ? . .
C(91) H(55) 2.722 ? . .
C(91) H(56) 3.277 ? . .
C(91) H(77) 3.508 ? . 1_455
C(91) H(78) 3.492 ? . 1_455
C(91) H(79) 2.707 ? . 1_455
C(92) H(60) 3.113 ? . .
C(92) H(79) 3.549 ? . 1_455
C(92) H(80) 3.492 ? . 1_455
C(92) H(4) 2.829 ? . .
C(93) H(60) 3.190 ? . .
C(93) H(4) 2.829 ? . .
C(94) H(60) 3.589 ? . .
C(94) H(4) 3.306 ? . .
C(94) H(6) 3.410 ? . .
C(95) H(6) 3.126 ? . .
C(95) H(115) 3.342 ? . .
C(95) H(117) 3.321 ? . .
C(96) H(6) 2.859 ? . .
C(96) H(117) 2.638 ? . .
C(97) H(6) 2.978 ? . .
C(97) H(117) 3.051 ? . .
C(97) H(120) 3.238 ? . .
C(98) H(74) 3.164 ? . 1_545
C(98) H(117) 3.166 ? . .
C(99) H(74) 3.203 ? . 1_545
C(102) H(71) 3.551 ? . 1_545
C(102) H(5) 3.253 ? . .
C(102) H(6) 3.486 ? . .
C(102) H(120) 3.082 ? . .
C(103) H(5) 2.913 ? . .
C(116) H(62) 2.987 ? . 1_455
C(116) H(84) 3.464 ? . 1_455
C(116) H(5) 3.005 ? . .
C(116) H(118) 3.394 ? . .
C(117) H(62) 3.150 ? . 1_455
C(117) H(5) 3.090 ? . .
C(117) H(118) 2.875 ? . .
H(85) S(23) 2.728 ? . 1_464
H(85) S(37) 3.539 ? . 1_455
H(85) H(54) 3.438 ? . .
H(85) H(55) 3.136 ? . .
H(85) H(56) 3.318 ? . .
H(85) H(98) 3.567 ? . 1_465
H(85) H(76) 3.396 ? . 1_455
H(85) H(77) 3.006 ? . 1_455
H(86) S(23) 3.507 ? . 1_464
H(86) S(33) 3.562 ? . 1_465
H(86) H(40) 3.079 ? . .
H(86) H(55) 3.389 ? . .
H(86) H(98) 3.194 ? . 1_465
H(86) H(77) 3.445 ? . 1_455
H(87) S(33) 3.084 ? . 1_465
H(87) H(40) 3.203 ? . .
H(87) H(67) 3.164 ? . 1_455
H(88) S(36) 2.942 ? . 1_455
H(88) C(22) 3.501 ? . 1_455
H(88) O(8) 3.483 ? . .
H(88) C(63) 3.569 ? . .
H(88) H(55) 3.200 ? . .
H(88) H(56) 3.068 ? . .
H(88) H(59) 3.295 ? . .
H(88) C(78) 3.546 ? . 1_455
H(88) H(78) 3.259 ? . 1_455
H(88) H(79) 2.910 ? . 1_455
H(89) O(8) 2.900 ? . .
H(89) C(64) 3.006 ? . .
H(89) C(65) 3.035 ? . .
H(89) H(59) 2.724 ? . .
H(89) H(60) 2.333 ? . .
H(89) H(61) 3.552 ? . .
H(89) H(4) 3.082 ? . .
H(89) H(114) 3.397 ? . .
H(90) Ni(4) 3.021 ? . 1_455
H(90) S(31) 3.401 ? . 1_455
H(90) S(36) 3.518 ? . 1_455
H(90) C(78) 3.261 ? . 1_455
H(90) C(79) 3.563 ? . 1_455
H(90) H(78) 2.883 ? . 1_455
H(90) H(79) 2.934 ? . 1_455
H(90) H(80) 2.938 ? . 1_455
H(91) Ni(4) 3.503 ? . 1_455
H(91) S(31) 2.923 ? . 1_455
H(91) S(32) 3.355 ? . 1_455
H(91) S(35) 3.288 ? . 1_455
H(91) C(19) 2.571 ? . 1_455
H(91) C(21) 2.743 ? . 1_455
H(91) H(60) 3.177 ? . .
H(92) S(18) 3.540 ? . 1_445
H(92) H(80) 3.149 ? . 1_455
H(92) H(82) 3.508 ? . 1_455
H(92) H(4) 2.991 ? . .
H(93) S(32) 3.450 ? . 1_455
H(93) S(34) 3.336 ? . 1_455
H(93) C(20) 3.128 ? . 1_455
H(93) C(21) 3.550 ? . 1_455
H(93) C(60) 3.533 ? . .
H(93) H(53) 3.077 ? . .
H(93) H(60) 3.444 ? . .
H(94) S(17) 3.109 ? . 1_445
H(94) H(72) 3.092 ? . 1_545
H(94) H(4) 3.564 ? . .
H(95) S(38) 2.858 ? . 1_545
H(95) H(73) 3.294 ? . 1_545
H(96) C(58) 3.567 ? . .
H(96) C(59) 3.097 ? . .
H(96) C(60) 2.951 ? . .
H(96) C(61) 3.339 ? . .
H(96) H(52) 3.408 ? . .
H(96) H(53) 3.155 ? . .
H(96) C(110) 3.554 ? . .
H(96) C(111) 3.519 ? . .
H(96) H(6) 3.256 ? . .
H(96) H(115) 2.792 ? . .
H(96) H(116) 3.550 ? . .
H(96) H(117) 2.958 ? . .
H(97) S(38) 3.099 ? . 1_545
H(97) H(74) 3.067 ? . 1_545
H(97) H(117) 3.413 ? . .
H(98) S(23) 2.897 ? . 1_554
H(98) C(14) 3.266 ? . 1_554
H(98) H(85) 3.567 ? . 1_645
H(98) H(86) 3.194 ? . 1_645
H(98) H(74) 3.086 ? . 1_545
H(98) H(77) 3.134 ? . 1_545
H(99) S(32) 3.063 ? . .
H(99) C(19) 3.521 ? . .
H(99) C(20) 3.076 ? . .
H(99) O(22) 3.578 ? . 1_545
H(99) H(64) 3.094 ? . 1_545
H(100) S(31) 3.070 ? . .
H(100) S(32) 3.287 ? . .
H(100) C(19) 2.950 ? . .
H(100) H(69) 3.219 ? . 1_545
H(101) S(14) 3.539 ? . 1_455
H(101) Ni(4) 3.536 ? . .
H(101) S(31) 2.959 ? . .
H(101) S(40) 2.982 ? . .
H(101) C(113) 3.532 ? . .
H(101) H(5) 3.490 ? . .
H(101) H(120) 2.622 ? . .
H(102) S(13) 3.315 ? . 1_455
H(102) C(8) 3.374 ? . 1_455
H(102) C(71) 2.998 ? . 1_545
H(102) C(72) 3.084 ? . 1_545
H(102) H(70) 2.852 ? . 1_545
H(102) H(71) 3.030 ? . 1_545
H(103) C(72) 3.526 ? . 1_545
H(103) C(82) 3.415 ? . 1_455
H(103) C(83) 3.135 ? . 1_455
H(103) H(71) 2.960 ? . 1_545
H(103) H(83) 3.486 ? . 1_455
H(103) H(128) 3.064 ? . 1_455
H(103) H(5) 3.019 ? . .
H(104) S(12) 3.309 ? . 1_455
H(104) S(14) 2.962 ? . 1_455
H(104) C(7) 3.169 ? . 1_455
H(104) C(8) 3.111 ? . 1_455
H(104) C(9) 2.982 ? . 1_455
H(104) H(128) 3.406 ? . 1_455
H(124) Ni(2) 3.539 ? . 1_455
H(124) S(15) 3.011 ? . 1_455
H(124) C(9) 3.234 ? . 1_455
H(124) S(39) 3.545 ? . .
H(124) H(62) 2.835 ? . 1_455
H(124) H(84) 3.390 ? . 1_455
H(125) O(20) 3.468 ? . 1_455
H(125) C(66) 3.405 ? . 1_455
H(125) C(83) 3.030 ? . 1_455
H(125) C(84) 2.599 ? . 1_455
H(125) C(85) 2.979 ? . 1_455
H(125) H(62) 2.616 ? . 1_455
H(125) H(84) 2.682 ? . 1_455
H(125) H(128) 3.388 ? . 1_455
H(125) H(5) 3.353 ? . .
H(126) O(20) 3.502 ? . 1_455
H(126) C(66) 3.141 ? . 1_455
H(126) C(68) 3.266 ? . 1_455
H(126) H(62) 2.502 ? . 1_455
H(126) H(66) 3.385 ? . 1_455
H(126) H(67) 2.777 ? . 1_455
H(127) S(39) 3.151 ? . .
H(127) C(112) 3.261 ? . .
H(127) H(5) 3.223 ? . .
H(127) H(118) 2.309 ? . .
O(20) H(25) 3.310 ? . .
O(20) H(125) 3.468 ? . 1_655
O(20) H(126) 3.502 ? . 1_655
O(20) H(7) 2.138 ? . .
O(20) H(8) 3.549 ? . .
O(20) H(9) 2.979 ? . .
O(20) H(41) 3.520 ? . .
O(20) H(105) 2.972 ? . .
O(21) H(25) 2.801 ? . .
O(21) H(36) 3.453 ? . .
O(21) H(7) 2.220 ? . .
O(21) H(8) 2.985 ? . .
O(21) H(41) 2.898 ? . .
O(22) H(99) 3.578 ? . 1_565
O(22) H(7) 2.954 ? . .
O(22) H(8) 2.134 ? . .
O(22) H(9) 3.571 ? . .
O(22) H(41) 3.355 ? . .
O(22) H(112) 2.625 ? . .
O(23) H(7) 3.492 ? . .
O(23) H(8) 2.194 ? . .
O(23) H(9) 3.104 ? . .
O(23) H(110) 2.981 ? . .
O(23) H(112) 3.313 ? . .
O(24) H(7) 3.406 ? . .
O(24) H(8) 2.938 ? . .
O(24) H(9) 2.336 ? . .
O(24) H(107) 3.162 ? . .
O(24) H(110) 3.417 ? . .
O(25) H(7) 2.883 ? . .
O(25) H(9) 2.315 ? . .
O(25) H(105) 2.789 ? . .
O(25) H(107) 2.889 ? . .
C(66) H(25) 2.876 ? . .
C(66) H(27) 3.559 ? . .
C(66) H(125) 3.405 ? . 1_655
C(66) H(126) 3.141 ? . 1_655
C(66) H(7) 2.940 ? . .
C(67) H(7) 3.271 ? . .
C(67) H(8) 3.492 ? . .
C(68) H(25) 3.314 ? . .
C(68) H(126) 3.266 ? . 1_655
C(68) H(7) 2.787 ? . .
C(69) H(7) 3.525 ? . .
C(69) H(8) 3.189 ? . .
C(69) H(41) 3.546 ? . .
C(69) H(112) 3.333 ? . .
C(70) H(8) 2.837 ? . .
C(70) H(112) 2.551 ? . .
C(71) H(102) 2.998 ? . 1_565
C(71) H(112) 3.111 ? . .
C(72) H(102) 3.084 ? . 1_565
C(72) H(103) 3.526 ? . 1_565
C(75) H(8) 2.832 ? . .
C(75) H(110) 3.184 ? . .
C(75) H(112) 2.962 ? . .
C(76) H(8) 3.202 ? . .
C(76) H(110) 3.289 ? . .
C(77) H(8) 3.433 ? . .
C(77) H(9) 3.396 ? . .
C(78) H(88) 3.546 ? . 1_655
C(78) H(90) 3.261 ? . 1_655
C(78) H(9) 3.117 ? . .
C(79) H(90) 3.563 ? . 1_655
C(79) H(9) 3.039 ? . .
C(79) H(107) 3.062 ? . .
C(80) H(31) 2.974 ? . .
C(80) H(7) 3.580 ? . .
C(80) H(9) 3.401 ? . .
C(80) H(105) 2.979 ? . .
C(81) H(13) 3.235 ? . .
C(81) H(31) 2.857 ? . .
C(82) H(13) 3.224 ? . .
C(82) H(31) 2.764 ? . .
C(82) H(32) 3.583 ? . .
C(82) H(103) 3.415 ? . 1_655
C(83) H(30) 3.244 ? . .
C(83) H(31) 2.752 ? . .
C(83) H(32) 3.528 ? . .
C(83) H(103) 3.135 ? . 1_655
C(83) H(125) 3.030 ? . 1_655
C(84) H(27) 3.485 ? . .
C(84) H(30) 3.158 ? . .
C(84) H(31) 2.898 ? . .
C(84) H(125) 2.599 ? . 1_655
C(85) H(31) 2.996 ? . .
C(85) H(125) 2.979 ? . 1_655
C(85) H(7) 3.218 ? . .
C(85) H(105) 2.991 ? . .
H(62) Ni(2) 3.182 ? . .
H(62) S(16) 3.529 ? . .
H(62) C(116) 2.987 ? . 1_655
H(62) C(117) 3.150 ? . 1_655
H(62) H(124) 2.835 ? . 1_655
H(62) H(125) 2.616 ? . 1_655
H(62) H(126) 2.502 ? . 1_655
H(63) Ni(2) 3.433 ? . .
H(63) S(11) 3.565 ? . .
H(63) S(20) 3.166 ? . .
H(63) O(5) 3.305 ? . .
H(63) C(35) 2.862 ? . .
H(63) C(36) 3.045 ? . .
H(63) H(25) 2.088 ? . .
H(63) H(26) 3.245 ? . .
H(63) H(27) 2.667 ? . .
H(63) H(7) 3.281 ? . .
H(64) S(32) 3.000 ? . 1_565
H(64) S(33) 3.559 ? . 1_565
H(64) H(99) 3.094 ? . 1_565
H(64) H(7) 3.525 ? . .
H(65) S(17) 3.333 ? . .
H(65) S(19) 3.230 ? . .
H(65) C(11) 3.014 ? . .
H(65) C(12) 3.479 ? . .
H(65) S(32) 3.372 ? . 1_565
H(65) H(36) 3.350 ? . .
H(66) S(16) 3.016 ? . .
H(66) S(17) 3.387 ? . .
H(66) C(10) 2.714 ? . .
H(66) C(12) 2.986 ? . .
H(66) H(126) 3.385 ? . 1_655
H(67) C(88) 3.585 ? . 1_655
H(67) H(87) 3.164 ? . 1_655
H(67) H(126) 2.777 ? . 1_655
H(67) H(7) 2.808 ? . .
H(68) S(13) 3.459 ? . 1_465
H(68) C(39) 2.904 ? . .
H(68) C(40) 3.454 ? . .
H(68) C(43) 3.582 ? . .
H(68) C(44) 2.950 ? . .
H(68) H(33) 3.043 ? . .
H(68) H(36) 3.084 ? . .
H(68) H(8) 3.376 ? . .
H(68) H(41) 3.082 ? . .
H(68) H(112) 3.001 ? . .
H(69) S(13) 2.841 ? . 1_465
H(69) H(100) 3.219 ? . 1_565
H(70) S(13) 2.820 ? . 1_465
H(70) H(102) 2.852 ? . 1_565
H(70) H(112) 3.406 ? . .
H(71) S(8) 2.872 ? . 1_455
H(71) C(5) 3.392 ? . 1_455
H(71) C(102) 3.551 ? . 1_565
H(71) H(102) 3.030 ? . 1_565
H(71) H(103) 2.960 ? . 1_565
H(71) H(83) 3.112 ? . 1_465
H(71) H(128) 3.464 ? . 1_465
H(72) S(17) 3.101 ? . 1_455
H(72) C(11) 3.304 ? . 1_455
H(72) O(19) 3.502 ? . 1_565
H(72) H(94) 3.092 ? . 1_565
H(73) S(16) 3.167 ? . 1_455
H(73) S(17) 3.136 ? . 1_455
H(73) C(10) 3.085 ? . 1_455
H(73) H(95) 3.294 ? . 1_565
H(74) S(38) 3.283 ? . .
H(74) S(39) 3.592 ? . .
H(74) C(23) 3.269 ? . .
H(74) C(98) 3.164 ? . 1_565
H(74) C(99) 3.203 ? . 1_565
H(74) H(97) 3.067 ? . 1_565
H(74) H(98) 3.086 ? . 1_565
H(75) S(15) 3.134 ? . 1_455
H(75) S(16) 3.008 ? . 1_455
H(75) S(39) 3.452 ? . .
H(75) H(8) 3.440 ? . .
H(75) H(110) 2.742 ? . .
H(76) S(37) 3.282 ? . .
H(76) S(39) 2.911 ? . .
H(76) C(22) 3.149 ? . .
H(76) C(23) 3.038 ? . .
H(76) C(24) 2.879 ? . .
H(76) H(85) 3.396 ? . 1_655
H(77) C(86) 2.998 ? . 1_655
H(77) C(87) 3.274 ? . 1_655
H(77) C(91) 3.508 ? . 1_655
H(77) H(85) 3.006 ? . 1_655
H(77) H(86) 3.445 ? . 1_655
H(77) H(98) 3.134 ? . 1_565
H(77) H(8) 3.484 ? . .
H(78) S(40) 2.990 ? . .
H(78) C(24) 3.202 ? . .
H(78) C(91) 3.492 ? . 1_655
H(78) H(88) 3.259 ? . 1_655
H(78) H(90) 2.883 ? . 1_655
H(79) O(17) 3.225 ? . 1_655
H(79) C(86) 3.228 ? . 1_655
H(79) C(89) 3.297 ? . 1_655
H(79) C(90) 2.770 ? . 1_655
H(79) C(91) 2.707 ? . 1_655
H(79) C(92) 3.549 ? . 1_655
H(79) H(88) 2.910 ? . 1_655
H(79) H(90) 2.934 ? . 1_655
H(79) H(9) 3.460 ? . .
H(80) O(17) 3.482 ? . 1_655
H(80) C(92) 3.492 ? . 1_655
H(80) H(90) 2.938 ? . 1_655
H(80) H(92) 3.149 ? . 1_655
H(81) S(14) 2.945 ? . 1_455
H(81) C(9) 3.451 ? . 1_455
H(81) C(105) 3.382 ? . .
H(81) H(9) 3.135 ? . .
H(81) H(106) 3.522 ? . .
H(81) H(107) 2.493 ? . .
H(82) S(18) 3.160 ? . 1_545
H(82) H(13) 3.151 ? . .
H(82) H(31) 3.384 ? . .
H(82) H(92) 3.508 ? . 1_655
H(83) S(8) 3.423 ? . 1_545
H(83) S(18) 3.561 ? . 1_545
H(83) H(13) 3.174 ? . .
H(83) H(31) 3.286 ? . .
H(83) H(103) 3.486 ? . 1_655
H(83) H(71) 3.112 ? . 1_645
H(84) S(11) 2.831 ? . .
H(84) C(7) 3.496 ? . .
H(84) O(5) 3.315 ? . .
H(84) C(36) 3.544 ? . .
H(84) C(37) 3.573 ? . .
H(84) H(27) 2.914 ? . .
H(84) H(30) 3.073 ? . .
H(84) H(31) 3.467 ? . .
H(84) C(116) 3.464 ? . 1_655
H(84) H(124) 3.390 ? . 1_655
H(84) H(125) 2.682 ? . 1_655
H(128) S(8) 2.789 ? . 1_545
H(128) S(12) 3.414 ? . .
H(128) H(30) 3.180 ? . .
H(128) H(31) 3.227 ? . .
H(128) H(103) 3.064 ? . 1_655
H(128) H(104) 3.406 ? . 1_655
H(128) H(125) 3.388 ? . 1_655
H(128) H(71) 3.464 ? . 1_645
C(110) H(60) 3.534 ? . .
C(110) H(96) 3.554 ? . .
C(111) H(96) 3.519 ? . .
C(112) H(127) 3.261 ? . .
C(113) H(101) 3.532 ? . .
C(114) H(42) 3.237 ? . .
H(1) O(7) 2.834 ? . .
H(1) O(8) 2.040 ? . .
H(1) O(9) 2.271 ? . .
H(1) O(10) 2.930 ? . .
H(1) O(11) 3.523 ? . .
H(1) O(12) 3.494 ? . .
H(1) C(56) 3.536 ? . .
H(1) C(61) 3.258 ? . .
H(1) C(62) 3.384 ? . .
H(1) C(63) 2.994 ? . .
H(1) C(64) 2.863 ? . .
H(1) C(65) 2.926 ? . .
H(1) H(57) 3.110 ? . .
H(1) H(58) 3.131 ? . .
H(1) H(60) 3.089 ? . .
H(2) O(7) 3.533 ? . .
H(2) O(8) 3.488 ? . .
H(2) O(9) 2.900 ? . .
H(2) O(10) 2.133 ? . .
H(2) O(11) 2.210 ? . .
H(2) O(12) 3.036 ? . .
H(2) C(52) 3.597 ? . .
H(2) C(53) 3.324 ? . .
H(2) C(54) 2.896 ? . .
H(2) C(55) 2.904 ? . .
H(2) C(56) 3.075 ? . .
H(2) C(61) 3.390 ? . .
H(2) H(47) 3.091 ? . .
H(2) H(48) 3.148 ? . .
H(3) O(7) 2.305 ? . .
H(3) O(8) 3.034 ? . .
H(3) O(10) 3.562 ? . .
H(3) O(11) 2.958 ? . .
H(3) O(12) 2.254 ? . .
H(3) C(49) 2.942 ? . .
H(3) C(50) 2.933 ? . .
H(3) C(52) 3.274 ? . .
H(3) C(53) 3.576 ? . .
H(3) C(62) 3.359 ? . .
H(3) C(63) 3.598 ? . .
H(3) H(42) 3.402 ? . .
H(3) H(55) 3.548 ? . .
H(4) O(13) 3.424 ? . .
H(4) O(14) 3.376 ? . .
H(4) O(16) 2.831 ? . .
H(4) O(17) 2.115 ? . .
H(4) O(18) 2.212 ? . .
H(4) O(19) 3.038 ? . .
H(4) C(89) 3.413 ? . .
H(4) C(90) 3.119 ? . .
H(4) C(92) 2.829 ? . .
H(4) C(93) 2.829 ? . .
H(4) C(94) 3.306 ? . .
H(4) H(89) 3.082 ? . .
H(4) H(92) 2.991 ? . .
H(4) H(94) 3.564 ? . .
H(5) O(13) 2.673 ? . .
H(5) O(14) 2.051 ? . .
H(5) O(16) 2.451 ? . .
H(5) O(17) 3.097 ? . .
H(5) O(18) 3.565 ? . .
H(5) O(19) 3.404 ? . .
H(5) C(89) 3.475 ? . .
H(5) C(102) 3.253 ? . .
H(5) C(103) 2.913 ? . .
H(5) C(116) 3.005 ? . .
H(5) C(117) 3.090 ? . .
H(5) H(101) 3.490 ? . .
H(5) H(103) 3.019 ? . .
H(5) H(125) 3.353 ? . .
H(5) H(127) 3.223 ? . .
H(6) O(13) 2.348 ? . .
H(6) O(14) 3.239 ? . .
H(6) O(17) 3.568 ? . .
H(6) O(18) 2.814 ? . .
H(6) O(19) 2.133 ? . .
H(6) C(94) 3.410 ? . .
H(6) C(95) 3.126 ? . .
H(6) C(96) 2.859 ? . .
H(6) C(97) 2.978 ? . .
H(6) C(102) 3.486 ? . .
H(6) H(96) 3.256 ? . .
H(114) O(7) 3.113 ? . .
H(114) O(8) 2.917 ? . .
H(114) C(62) 3.298 ? . .
H(114) H(55) 2.809 ? . .
H(114) O(16) 3.024 ? . .
H(114) O(17) 2.869 ? . .
H(114) C(89) 3.090 ? . .
H(114) C(90) 2.982 ? . .
H(114) H(89) 3.397 ? . .
H(115) O(8) 3.276 ? . .
H(115) O(9) 2.718 ? . .
H(115) O(10) 3.459 ? . .
H(115) C(56) 3.391 ? . .
H(115) C(61) 2.986 ? . .
H(115) C(65) 3.148 ? . .
H(115) H(60) 2.711 ? . .
H(115) O(18) 2.869 ? . .
H(115) O(19) 3.327 ? . .
H(115) C(95) 3.342 ? . .
H(115) H(96) 2.792 ? . .
H(116) S(22) 3.105 ? . 1_554
H(116) O(10) 2.780 ? . .
H(116) O(11) 3.236 ? . .
H(116) C(55) 3.178 ? . .
H(116) C(56) 3.027 ? . .
H(116) C(57) 3.455 ? . .
H(116) H(48) 2.730 ? . .
H(116) H(50) 3.517 ? . .
H(116) H(96) 3.550 ? . .
H(117) O(13) 3.320 ? . .
H(117) O(19) 2.644 ? . .
H(117) C(95) 3.321 ? . .
H(117) C(96) 2.638 ? . .
H(117) C(97) 3.051 ? . .
H(117) C(98) 3.166 ? . .
H(117) H(96) 2.958 ? . .
H(117) H(97) 3.413 ? . .
H(118) O(14) 2.800 ? . .
H(118) O(16) 2.837 ? . .
H(118) C(89) 3.563 ? . .
H(118) C(116) 3.394 ? . .
H(118) C(117) 2.875 ? . .
H(118) H(127) 2.309 ? . .
H(119) O(7) 3.111 ? . .
H(119) O(12) 2.801 ? . .
H(119) C(45) 3.293 ? . .
H(119) C(48) 3.537 ? . .
H(119) C(49) 2.813 ? . .
H(119) C(50) 2.651 ? . .
H(119) H(42) 3.306 ? . .
H(120) Ni(4) 3.489 ? . .
H(120) S(40) 3.477 ? . .
H(120) O(13) 2.766 ? . .
H(120) O(14) 3.068 ? . .
H(120) C(97) 3.238 ? . .
H(120) C(102) 3.082 ? . .
H(120) H(101) 2.622 ? . .
H(121) Ni(4) 2.925 ? . .
H(121) S(36) 3.130 ? . .
H(121) S(40) 3.189 ? . .
H(121) C(22) 3.343 ? . .
H(121) C(24) 3.348 ? . .
H(121) H(42) 3.481 ? . .
H(122) S(21) 3.018 ? . 1_554
H(122) S(22) 3.403 ? . 1_554
H(122) C(13) 3.444 ? . 1_554
H(122) S(35) 3.378 ? . .
H(123) S(21) 3.261 ? . 1_554
H(123) O(11) 2.746 ? . .
H(123) O(12) 3.125 ? . .
H(123) C(52) 2.962 ? . .
H(123) C(53) 3.338 ? . .
H(123) H(42) 2.319 ? . .
C(51) H(25) 3.594 ? . .
C(105) H(18) 3.479 ? . .
C(105) H(81) 3.382 ? . .
C(106) H(18) 3.048 ? . .
H(7) H(25) 3.471 ? . .
H(7) O(20) 2.138 ? . .
H(7) O(21) 2.220 ? . .
H(7) O(22) 2.954 ? . .
H(7) O(23) 3.492 ? . .
H(7) O(24) 3.406 ? . .
H(7) O(25) 2.883 ? . .
H(7) C(66) 2.940 ? . .
H(7) C(67) 3.271 ? . .
H(7) C(68) 2.787 ? . .
H(7) C(69) 3.525 ? . .
H(7) C(80) 3.580 ? . .
H(7) C(85) 3.218 ? . .
H(7) H(63) 3.281 ? . .
H(7) H(64) 3.525 ? . .
H(7) H(67) 2.808 ? . .
H(8) O(20) 3.549 ? . .
H(8) O(21) 2.985 ? . .
H(8) O(22) 2.134 ? . .
H(8) O(23) 2.194 ? . .
H(8) O(24) 2.938 ? . .
H(8) C(67) 3.492 ? . .
H(8) C(69) 3.189 ? . .
H(8) C(70) 2.837 ? . .
H(8) C(75) 2.832 ? . .
H(8) C(76) 3.202 ? . .
H(8) C(77) 3.433 ? . .
H(8) H(68) 3.376 ? . .
H(8) H(75) 3.440 ? . .
H(8) H(77) 3.484 ? . .
H(9) O(20) 2.979 ? . .
H(9) O(22) 3.571 ? . .
H(9) O(23) 3.104 ? . .
H(9) O(24) 2.336 ? . .
H(9) O(25) 2.315 ? . .
H(9) C(77) 3.396 ? . .
H(9) C(78) 3.117 ? . .
H(9) C(79) 3.039 ? . .
H(9) C(80) 3.401 ? . .
H(9) H(79) 3.460 ? . .
H(9) H(81) 3.135 ? . .
H(10) O(1) 3.323 ? . .
H(10) O(2) 3.428 ? . .
H(10) O(3) 3.017 ? . .
H(10) O(4) 2.455 ? . .
H(10) O(5) 2.117 ? . .
H(10) O(6) 2.657 ? . .
H(10) C(35) 3.130 ? . .
H(10) C(36) 3.005 ? . .
H(10) C(37) 2.962 ? . .
H(10) C(38) 3.203 ? . .
H(10) C(43) 3.502 ? . .
H(10) H(25) 3.355 ? . .
H(10) H(28) 3.276 ? . .
H(10) H(29) 3.084 ? . .
H(10) H(31) 3.430 ? . .
H(11) O(1) 2.032 ? . .
H(11) O(2) 2.539 ? . .
H(11) O(3) 3.402 ? . .
H(11) O(5) 3.342 ? . .
H(11) O(6) 2.419 ? . .
H(11) C(29) 2.812 ? . .
H(11) C(30) 3.002 ? . .
H(11) C(31) 2.922 ? . .
H(11) C(32) 3.151 ? . .
H(11) C(33) 3.576 ? . .
H(11) C(38) 3.513 ? . .
H(11) H(18) 3.051 ? . .
H(11) H(20) 3.440 ? . .
H(12) O(1) 3.325 ? . .
H(12) O(2) 2.462 ? . .
H(12) O(3) 2.188 ? . .
H(12) O(4) 2.824 ? . .
H(12) O(5) 3.515 ? . .
H(12) C(33) 3.121 ? . .
H(12) C(34) 2.991 ? . .
H(12) C(42) 3.017 ? . .
H(12) C(43) 3.346 ? . .
H(12) H(21) 3.355 ? . .
H(12) H(23) 3.140 ? . .
H(41) O(3) 3.521 ? . .
H(41) O(4) 2.717 ? . .
H(41) C(35) 3.193 ? . .
H(41) C(42) 3.317 ? . .
H(41) C(43) 2.909 ? . .
H(41) C(44) 3.489 ? . .
H(41) H(25) 2.734 ? . .
H(41) O(20) 3.520 ? . .
H(41) O(21) 2.898 ? . .
H(41) O(22) 3.355 ? . .
H(41) C(69) 3.546 ? . .
H(41) H(68) 3.082 ? . .
H(105) O(5) 2.771 ? . .
H(105) O(6) 3.072 ? . .
H(105) C(38) 3.300 ? . .
H(105) H(31) 2.885 ? . .
H(105) O(20) 2.972 ? . .
H(105) O(25) 2.789 ? . .
H(105) C(80) 2.979 ? . .
H(105) C(85) 2.991 ? . .
H(106) O(1) 2.706 ? . .
H(106) O(6) 3.149 ? . .
H(106) C(25) 3.588 ? . .
H(106) C(28) 3.136 ? . .
H(106) C(29) 2.525 ? . .
H(106) C(30) 2.858 ? . .
H(106) C(31) 3.352 ? . .
H(106) H(16) 3.512 ? . .
H(106) H(18) 2.965 ? . .
H(106) H(81) 3.522 ? . .
H(107) O(24) 3.162 ? . .
H(107) O(25) 2.889 ? . .
H(107) C(79) 3.062 ? . .
H(107) H(81) 2.493 ? . .
H(108) Ni(2) 3.033 ? . 1_455
H(108) S(11) 3.036 ? . 1_455
H(108) S(15) 3.366 ? . 1_455
H(108) C(7) 3.373 ? . 1_455
H(108) C(9) 3.469 ? . 1_455
H(108) H(18) 3.018 ? . .
H(109) S(6) 3.304 ? . 1_455
H(109) O(1) 3.304 ? . .
H(109) O(2) 2.750 ? . .
H(109) C(31) 3.070 ? . .
H(109) C(32) 3.398 ? . .
H(109) H(18) 2.403 ? . .
H(110) Ni(2) 3.508 ? . 1_455
H(110) S(15) 3.553 ? . 1_455
H(110) O(23) 2.981 ? . .
H(110) O(24) 3.417 ? . .
H(110) C(75) 3.184 ? . .
H(110) C(76) 3.289 ? . .
H(110) H(75) 2.742 ? . .
H(111) S(6) 3.120 ? . 1_455
H(111) S(7) 3.246 ? . 1_455
H(111) C(4) 3.423 ? . 1_455
H(111) S(20) 3.403 ? . 1_455
H(112) S(7) 3.452 ? . 1_455
H(112) O(22) 2.625 ? . .
H(112) O(23) 3.313 ? . .
H(112) C(69) 3.333 ? . .
H(112) C(70) 2.551 ? . .
H(112) C(71) 3.111 ? . .
H(112) C(75) 2.962 ? . .
H(112) H(68) 3.001 ? . .
H(112) H(70) 3.406 ? . .
H(113) S(7) 3.267 ? . 1_455
H(113) O(3) 2.856 ? . .
H(113) C(34) 3.328 ? . .
H(113) C(41) 3.432 ? . .
H(113) C(42) 2.988 ? . .
H(113) C(43) 3.582 ? . .
H(113) H(23) 2.868 ? . .
H(113) H(35) 3.562 ? . .

loop_
_geom_torsion_atom_site_label_1
_geom_torsion_atom_site_label_2
_geom_torsion_atom_site_label_3
_geom_torsion_atom_site_label_4
_geom_torsion
_geom_torsion_publ_flag
_geom_torsion_site_symmetry_1
_geom_torsion_site_symmetry_2
_geom_torsion_site_symmetry_3
_geom_torsion_site_symmetry_4
S(1) Ni(1) S(5) C(3) -0.1(6) ? . . . .
S(5) Ni(1) S(1) C(1) 0.4(6) ? . . . .
S(1) Ni(1) S(6) C(4) -83(6) ? . . . .
S(6) Ni(1) S(1) C(1) -95(6) ? . . . .
S(1) Ni(1) S(10) C(6) 177.6(6) ? . . . .
S(10) Ni(1) S(1) C(1) -179.8(6) ? . . . .
S(5) Ni(1) S(6) C(4) -178.9(6) ? . . . .
S(6) Ni(1) S(5) C(3) 178.5(6) ? . . . .
S(5) Ni(1) S(10) C(6) -34(26) ? . . . .
S(10) Ni(1) S(5) C(3) -149(26) ? . . . .
S(6) Ni(1) S(10) C(6) -1.1(6) ? . . . .
S(10) Ni(1) S(6) C(4) 1.3(6) ? . . . .
Ni(1) S(1) C(1) S(2) -175.0(9) ? . . . .
Ni(1) S(1) C(1) C(3) -0.7(16) ? . . . .
C(1) S(2) C(2) S(3) 178.9(10) ? . . . .
C(1) S(2) C(2) S(4) -3.7(10) ? . . . .
C(2) S(2) C(1) S(1) -179.5(7) ? . . . .
C(2) S(2) C(1) C(3) 5.9(14) ? . . . .
C(2) S(4) C(3) S(5) -178.5(10) ? . . . .
C(2) S(4) C(3) C(1) 3.3(15) ? . . . .
C(3) S(4) C(2) S(2) 1.0(10) ? . . . .
C(3) S(4) C(2) S(3) 178.5(10) ? . . . .
Ni(1) S(5) C(3) S(4) -178.5(9) ? . . . .
Ni(1) S(5) C(3) C(1) -0.3(10) ? . . . .
Ni(1) S(6) C(4) S(7) -177.7(9) ? . . . .
Ni(1) S(6) C(4) C(6) -1.4(15) ? . . . .
C(4) S(7) C(5) S(8) 172.1(10) ? . . . .
C(4) S(7) C(5) S(9) -5.9(10) ? . . . .
C(5) S(7) C(4) S(6) -177.0(11) ? . . . .
C(5) S(7) C(4) C(6) 6.6(15) ? . . . .
C(5) S(9) C(6) S(10) 178.6(11) ? . . . .
C(5) S(9) C(6) C(4) 0.6(11) ? . . . .
C(6) S(9) C(5) S(7) 3.8(10) ? . . . .
C(6) S(9) C(5) S(8) -174.0(11) ? . . . .
Ni(1) S(10) C(6) S(9) -177.3(9) ? . . . .
Ni(1) S(10) C(6) C(4) 0.5(14) ? . . . .
S(1) C(1) C(3) S(4) 179.0(9) ? . . . .
S(1) C(1) C(3) S(5) 0.8(18) ? . . . .
S(2) C(1) C(3) S(4) -6.2(18) ? . . . .
S(2) C(1) C(3) S(5) 175.6(9) ? . . . .
S(6) C(4) C(6) S(9) 178.6(9) ? . . . .
S(6) C(4) C(6) S(10) 0.7(17) ? . . . .
S(7) C(4) C(6) S(9) -4.9(18) ? . . . .
S(7) C(4) C(6) S(10) 177.1(9) ? . . . .
S(11) Ni(2) S(15) C(9) 1.7(6) ? . . . .
S(15) Ni(2) S(11) C(7) -3.6(7) ? . . . .
S(11) Ni(2) S(16) C(10) 103.7(7) ? . . . .
S(16) Ni(2) S(11) C(7) 91.5(8) ? . . . .
S(11) Ni(2) S(20) C(12) -164.6(5) ? . . . .
S(20) Ni(2) S(11) C(7) -166.5(7) ? . . . .
S(15) Ni(2) S(16) C(10) -160.6(6) ? . . . .
S(16) Ni(2) S(15) C(9) -161.5(6) ? . . . .
S(15) Ni(2) S(20) C(12) 94.5(7) ? . . . .
S(20) Ni(2) S(15) C(9) 102.2(7) ? . . . .
S(16) Ni(2) S(20) C(12) -1.1(5) ? . . . .
S(20) Ni(2) S(16) C(10) 2.1(6) ? . . . .
Ni(2) S(11) C(7) S(12) -174.5(10) ? . . . .
Ni(2) S(11) C(7) C(9) 5.5(17) ? . . . .
C(7) S(12) C(8) S(13) -178.4(13) ? . . . .
C(7) S(12) C(8) S(14) -2.0(11) ? . . . .
C(8) S(12) C(7) S(11) -177.9(12) ? . . . .
C(8) S(12) C(7) C(9) 2.1(16) ? . . . .
C(8) S(14) C(9) S(15) -176.5(11) ? . . . .
C(8) S(14) C(9) C(7) -0.1(14) ? . . . .
C(9) S(14) C(8) S(12) 1.5(11) ? . . . .
C(9) S(14) C(8) S(13) 178.1(12) ? . . . .
Ni(2) S(15) C(9) S(14) 177.5(9) ? . . . .
Ni(2) S(15) C(9) C(7) 1.3(16) ? . . . .
Ni(2) S(16) C(10) S(17) -179.3(9) ? . . . .
Ni(2) S(16) C(10) C(12) -3.1(16) ? . . . .
C(10) S(17) C(11) S(18) 179.7(8) ? . . . .
C(10) S(17) C(11) S(19) -1.1(12) ? . . . .
C(11) S(17) C(10) S(16) -179.9(9) ? . . . .
C(11) S(17) C(10) C(12) 3.7(15) ? . . . .
C(11) S(19) C(12) S(20) 179.6(7) ? . . . .
C(11) S(19) C(12) C(10) 3.8(15) ? . . . .
C(12) S(19) C(11) S(17) -1.0(11) ? . . . .
C(12) S(19) C(11) S(18) 178.2(13) ? . . . .
Ni(2) S(20) C(12) S(19) -176.3(8) ? . . . .
Ni(2) S(20) C(12) C(10) -0.5(10) ? . . . .
S(11) C(7) C(9) S(14) 178.7(10) ? . . . .
S(11) C(7) C(9) S(15) -5(2) ? . . . .
S(12) C(7) C(9) S(14) -1.3(19) ? . . . .
S(12) C(7) C(9) S(15) 175.2(9) ? . . . .
S(16) C(10) C(12) S(19) 178.5(9) ? . . . .
S(16) C(10) C(12) S(20) 3(2) ? . . . .
S(17) C(10) C(12) S(19) -5.0(19) ? . . . .
S(17) C(10) C(12) S(20) 179.0(9) ? . . . .
S(21) Ni(3) S(25) C(15) -0.0(5) ? . . . .
S(25) Ni(3) S(21) C(13) 2.7(6) ? . . . .
S(21) Ni(3) S(26) C(16) 81(2) ? . . . .
S(26) Ni(3) S(21) C(13) 106(2) ? . . . .
S(21) Ni(3) S(30) C(18) -176.4(6) ? . . . .
S(30) Ni(3) S(21) C(13) -173.9(6) ? . . . .
S(25) Ni(3) S(26) C(16) -175.4(6) ? . . . .
S(26) Ni(3) S(25) C(15) -176.8(5) ? . . . .
S(25) Ni(3) S(30) C(18) 108(3) ? . . . .
S(30) Ni(3) S(25) C(15) 76(3) ? . . . .
S(26) Ni(3) S(30) C(18) 0.3(3) ? . . . .
S(30) Ni(3) S(26) C(16) 1.3(6) ? . . . .
Ni(3) S(21) C(13) S(22) 178.5(9) ? . . . .
Ni(3) S(21) C(13) C(15) -5.9(15) ? . . . .
C(13) S(22) C(14) S(23) -177.2(12) ? . . . .
C(13) S(22) C(14) S(24) 6.1(10) ? . . . .
C(14) S(22) C(13) S(21) 172.4(11) ? . . . .
C(14) S(22) C(13) C(15) -3.3(16) ? . . . .
C(14) S(24) C(15) S(25) -179.4(10) ? . . . .
C(14) S(24) C(15) C(13) 4.6(14) ? . . . .
C(15) S(24) C(14) S(22) -6.6(10) ? . . . .
C(15) S(24) C(14) S(23) 176.6(11) ? . . . .
Ni(3) S(25) C(15) S(24) -179.6(4) ? . . . .
Ni(3) S(25) C(15) C(13) -4.0(15) ? . . . .
Ni(3) S(26) C(16) S(27) 176.5(10) ? . . . .
Ni(3) S(26) C(16) C(18) -3.3(15) ? . . . .
C(16) S(27) C(17) S(28) -179.3(11) ? . . . .
C(16) S(27) C(17) S(29) 1.9(11) ? . . . .
C(17) S(27) C(16) S(26) 177.4(11) ? . . . .
C(17) S(27) C(16) C(18) -2.8(15) ? . . . .
C(17) S(29) C(18) S(30) 177.1(11) ? . . . .
C(17) S(29) C(18) C(16) -1.1(14) ? . . . .
C(18) S(29) C(17) S(27) -0.8(10) ? . . . .
C(18) S(29) C(17) S(28) -179.6(7) ? . . . .
Ni(3) S(30) C(18) S(29) 179.4(9) ? . . . .
Ni(3) S(30) C(18) C(16) -2.6(15) ? . . . .
S(21) C(13) C(15) S(24) -176.9(9) ? . . . .
S(21) C(13) C(15) S(25) 7(2) ? . . . .
S(22) C(13) C(15) S(24) -1.1(18) ? . . . .
S(22) C(13) C(15) S(25) -177.1(9) ? . . . .
S(26) C(16) C(18) S(29) -177.5(9) ? . . . .
S(26) C(16) C(18) S(30) 4(2) ? . . . .
S(27) C(16) C(18) S(29) 2.6(18) ? . . . .
S(27) C(16) C(18) S(30) -175.6(9) ? . . . .
S(31) Ni(4) S(35) C(21) 1.1(6) ? . . . .
S(35) Ni(4) S(31) C(19) -1.1(6) ? . . . .
S(31) Ni(4) S(36) C(22) -96.2(7) ? . . . .
S(36) Ni(4) S(31) C(19) -100.5(7) ? . . . .
S(31) Ni(4) S(40) C(24) 164.0(6) ? . . . .
S(40) Ni(4) S(31) C(19) 162.5(6) ? . . . .
S(35) Ni(4) S(36) C(22) 163.8(6) ? . . . .
S(36) Ni(4) S(35) C(21) 164.9(6) ? . . . .
S(35) Ni(4) S(40) C(24) -98.1(7) ? . . . .
S(40) Ni(4) S(35) C(21) -96.0(8) ? . . . .
S(36) Ni(4) S(40) C(24) 0.4(5) ? . . . .
S(40) Ni(4) S(36) C(22) 0.1(6) ? . . . .
Ni(4) S(31) C(19) S(32) 176.3(8) ? . . . .
Ni(4) S(31) C(19) C(21) 0.7(12) ? . . . .
C(19) S(32) C(20) S(33) 179.6(7) ? . . . .
C(19) S(32) C(20) S(34) 0.5(8) ? . . . .
C(20) S(32) C(19) S(31) -178.8(11) ? . . . .
C(20) S(32) C(19) C(21) -3.1(16) ? . . . .
C(20) S(34) C(21) S(35) 176.5(11) ? . . . .
C(20) S(34) C(21) C(19) -3.7(16) ? . . . .
C(21) S(34) C(20) S(32) 1.4(12) ? . . . .
C(21) S(34) C(20) S(33) -177.7(12) ? . . . .
Ni(4) S(35) C(21) S(34) 178.8(8) ? . . . .
Ni(4) S(35) C(21) C(19) -1.1(15) ? . . . .
Ni(4) S(36) C(22) S(37) 175.1(9) ? . . . .
Ni(4) S(36) C(22) C(24) -0.9(15) ? . . . .
C(22) S(37) C(23) S(38) -177.7(12) ? . . . .
C(22) S(37) C(23) S(39) 2.3(12) ? . . . .
C(23) S(37) C(22) S(36) 177.4(11) ? . . . .
C(23) S(37) C(22) C(24) -6.4(15) ? . . . .
C(23) S(39) C(24) S(40) 177.3(11) ? . . . .
C(23) S(39) C(24) C(22) -5.8(15) ? . . . .
C(24) S(39) C(23) S(37) 1.2(12) ? . . . .
C(24) S(39) C(23) S(38) -178.8(12) ? . . . .
Ni(4) S(40) C(24) S(39) 175.5(8) ? . . . .
Ni(4) S(40) C(24) C(22) -1.2(15) ? . . . .
S(31) C(19) C(21) S(34) -179.6(9) ? . . . .
S(31) C(19) C(21) S(35) 0.2(18) ? . . . .
S(32) C(19) C(21) S(34) 4.7(19) ? . . . .
S(32) C(19) C(21) S(35) -175.5(9) ? . . . .
S(36) C(22) C(24) S(39) -175.4(9) ? . . . .
S(36) C(22) C(24) S(40) 1(2) ? . . . .
S(37) C(22) C(24) S(39) 8.3(18) ? . . . .
S(37) C(22) C(24) S(40) -174.8(9) ? . . . .
C(29) O(1) C(31) C(32) 172.6(9) ? . . . .
C(31) O(1) C(29) C(28) -6.8(17) ? . . . .
C(31) O(1) C(29) C(30) 178.2(10) ? . . . .
C(32) O(2) C(33) C(34) -169.3(10) ? . . . .
C(33) O(2) C(32) C(31) -171.0(11) ? . . . .
C(34) O(3) C(42) C(41) -8(2) ? . . . .
C(34) O(3) C(42) C(43) 172.9(13) ? . . . .
C(42) O(3) C(34) C(33) -173.1(13) ? . . . .
C(35) O(4) C(43) C(42) 177.0(12) ? . . . .
C(35) O(4) C(43) C(44) 3(2) ? . . . .
C(43) O(4) C(35) C(36) 168.8(13) ? . . . .
C(36) O(5) C(37) C(38) -175.1(9) ? . . . .
C(37) O(5) C(36) C(35) -168.0(9) ? . . . .
C(30) O(6) C(38) C(37) -177.3(11) ? . . . .
C(38) O(6) C(30) C(25) -1.1(18) ? . . . .
C(38) O(6) C(30) C(29) -176.0(11) ? . . . .
C(26) C(25) C(30) O(6) -178.3(12) ? . . . .
C(26) C(25) C(30) C(29) -3.7(19) ? . . . .
C(30) C(25) C(26) C(27) 3(2) ? . . . .
C(25) C(26) C(27) C(28) -2(2) ? . . . .
C(26) C(27) C(28) C(29) 2(2) ? . . . .
C(27) C(28) C(29) O(1) -178.3(12) ? . . . .
C(27) C(28) C(29) C(30) -4(2) ? . . . .
O(1) C(29) C(30) O(6) -5.2(15) ? . . . .
O(1) C(29) C(30) C(25) 179.5(10) ? . . . .
C(28) C(29) C(30) O(6) 179.5(10) ? . . . .
C(28) C(29) C(30) C(25) 4.2(18) ? . . . .
O(1) C(31) C(32) O(2) 62.7(13) ? . . . .
O(2) C(33) C(34) O(3) -65.7(15) ? . . . .
O(4) C(35) C(36) O(5) 58.3(13) ? . . . .
O(5) C(37) C(38) O(6) -67.9(14) ? . . . .
C(40) C(39) C(44) C(43) -2(2) ? . . . .
C(44) C(39) C(40) C(41) -0.3(18) ? . . . .
C(39) C(40) C(41) C(42) 2(2) ? . . . .
C(40) C(41) C(42) O(3) 179.6(11) ? . . . .
C(40) C(41) C(42) C(43) -1(2) ? . . . .
O(3) C(42) C(43) O(4) 3(2) ? . . . .
O(3) C(42) C(43) C(44) 178.0(14) ? . . . .
C(41) C(42) C(43) O(4) -176.1(14) ? . . . .
C(41) C(42) C(43) C(44) -1(2) ? . . . .
O(4) C(43) C(44) C(39) 177.0(15) ? . . . .
C(42) C(43) C(44) C(39) 3(2) ? . . . .
C(49) O(7) C(62) C(63) 175.1(10) ? . . . .
C(62) O(7) C(49) C(48) -0.1(16) ? . . . .
C(62) O(7) C(49) C(50) 178.7(11) ? . . . .
C(63) O(8) C(64) C(65) 170.4(8) ? . . . .
C(64) O(8) C(63) C(62) 173.5(9) ? . . . .
C(61) O(9) C(65) C(64) -173.5(12) ? . . . .
C(65) O(9) C(61) C(56) -175.5(12) ? . . . .
C(65) O(9) C(61) C(60) 4(2) ? . . . .
C(55) O(10) C(56) C(57) 11(2) ? . . . .
C(55) O(10) C(56) C(61) -174.5(13) ? . . . .
C(56) O(10) C(55) C(54) 177.1(12) ? . . . .
C(53) O(11) C(54) C(55) 170.4(10) ? . . . .
C(54) O(11) C(53) C(52) 172.9(11) ? . . . .
C(50) O(12) C(52) C(53) -161.9(11) ? . . . .
C(52) O(12) C(50) C(45) -1.7(19) ? . . . .
C(52) O(12) C(50) C(49) 178.3(11) ? . . . .
C(46) C(45) C(50) O(12) -179.7(10) ? . . . .
C(46) C(45) C(50) C(49) 0.4(16) ? . . . .
C(50) C(45) C(46) C(47) 0.4(18) ? . . . .
C(45) C(46) C(47) C(48) 1(2) ? . . . .
C(46) C(47) C(48) C(49) -3(2) ? . . . .
C(47) C(48) C(49) O(7) -177.8(12) ? . . . .
C(47) C(48) C(49) C(50) 3(2) ? . . . .
O(7) C(49) C(50) O(12) -1.1(17) ? . . . .
O(7) C(49) C(50) C(45) 178.9(12) ? . . . .
C(48) C(49) C(50) O(12) 177.8(12) ? . . . .
C(48) C(49) C(50) C(45) -2(2) ? . . . .
O(12) C(52) C(53) O(11) -60.3(13) ? . . . .
O(11) C(54) C(55) O(10) 63.4(15) ? . . . .
O(10) C(56) C(57) C(58) 178.9(14) ? . . . .
O(10) C(56) C(61) O(9) 2(2) ? . . . .
O(10) C(56) C(61) C(60) -177.7(13) ? . . . .
C(57) C(56) C(61) O(9) 176.8(13) ? . . . .
C(57) C(56) C(61) C(60) -3(2) ? . . . .
C(61) C(56) C(57) C(58) 5(2) ? . . . .
C(56) C(57) C(58) C(59) -3(2) ? . . . .
C(57) C(58) C(59) C(60) -0.4(19) ? . . . .
C(58) C(59) C(60) C(61) 2(2) ? . . . .
C(59) C(60) C(61) O(9) 180.0(15) ? . . . .
C(59) C(60) C(61) C(56) -0.4(18) ? . . . .
O(7) C(62) C(63) O(8) 66.4(12) ? . . . .
O(8) C(64) C(65) O(9) -63.9(13) ? . . . .
C(97) O(13) C(102) C(103) -169.6(10) ? . . . .
C(102) O(13) C(97) C(96) 171.7(10) ? . . . .
C(102) O(13) C(97) C(101) -9.1(18) ? . . . .
C(103) O(14) C(116) C(117) -166.6(13) ? . . . .
C(116) O(14) C(103) C(102) -165.2(14) ? . . . .
C(89) O(16) C(117) C(116) 161.0(10) ? . . . .
C(117) O(16) C(89) C(88) 6.3(18) ? . . . .
C(117) O(16) C(89) C(90) -175.9(10) ? . . . .
C(90) O(17) C(92) C(93) -176.3(9) ? . . . .
C(92) O(17) C(90) C(89) 178.2(10) ? . . . .
C(92) O(17) C(90) C(91) 1.8(16) ? . . . .
C(93) O(18) C(94) C(95) -172.7(14) ? . . . .
C(94) O(18) C(93) C(92) -173.1(14) ? . . . .
C(95) O(19) C(96) C(97) -175.5(11) ? . . . .
C(95) O(19) C(96) C(98) 7.2(19) ? . . . .
C(96) O(19) C(95) C(94) 160.3(11) ? . . . .
C(87) C(86) C(91) C(90) -1(2) ? . . . .
C(91) C(86) C(87) C(88) 0.8(18) ? . . . .
C(86) C(87) C(88) C(89) -1(2) ? . . . .
C(87) C(88) C(89) O(16) 179.7(10) ? . . . .
C(87) C(88) C(89) C(90) 1.9(19) ? . . . .
O(16) C(89) C(90) O(17) 3.0(15) ? . . . .
O(16) C(89) C(90) C(91) 179.6(9) ? . . . .
C(88) C(89) C(90) O(17) -179.0(10) ? . . . .
C(88) C(89) C(90) C(91) -2.3(18) ? . . . .
O(17) C(90) C(91) C(86) 178.3(11) ? . . . .
C(89) C(90) C(91) C(86) 2.1(19) ? . . . .
O(17) C(92) C(93) O(18) -66.1(16) ? . . . .
O(18) C(94) C(95) O(19) 60.1(16) ? . . . .
O(19) C(96) C(97) O(13) -1.1(16) ? . . . .
O(19) C(96) C(97) C(101) 179.7(9) ? . . . .
O(19) C(96) C(98) C(99) -178.1(12) ? . . . .
C(97) C(96) C(98) C(99) 4.7(19) ? . . . .
C(98) C(96) C(97) O(13) 176.3(11) ? . . . .
C(98) C(96) C(97) C(101) -3(2) ? . . . .
O(13) C(97) C(101) C(100) 179.8(9) ? . . . .
C(96) C(97) C(101) C(100) -1(2) ? . . . .
C(96) C(98) C(99) C(100) -3(2) ? . . . .
C(98) C(99) C(100) C(101) -1(2) ? . . . .
C(99) C(100) C(101) C(97) 3(2) ? . . . .
O(13) C(102) C(103) O(14) -68.0(15) ? . . . .
O(14) C(116) C(117) O(16) 58.9(14) ? . . . .
C(66) O(20) C(85) C(80) -163.3(11) ? . . . .
C(66) O(20) C(85) C(84) 11.3(17) ? . . . .
C(85) O(20) C(66) C(68) 164.0(10) ? . . . .
C(67) O(21) C(68) C(66) 169.5(15) ? . . . .
C(68) O(21) C(67) C(69) 161.9(14) ? . . . .
C(69) O(22) C(70) C(71) -6.8(18) ? . . . .
C(69) O(22) C(70) C(75) 171.2(11) ? . . . .
C(70) O(22) C(69) C(67) -161.7(11) ? . . . .
C(75) O(23) C(76) C(77) 173.3(11) ? . . . .
C(76) O(23) C(75) C(70) -178.0(12) ? . . . .
C(76) O(23) C(75) C(74) 4.9(18) ? . . . .
C(77) O(24) C(78) C(79) 175.8(15) ? . . . .
C(78) O(24) C(77) C(76) 169.9(14) ? . . . .
C(79) O(25) C(80) C(81) -17.4(19) ? . . . .
C(79) O(25) C(80) C(85) 163.6(11) ? . . . .
C(80) O(25) C(79) C(78) -141.4(11) ? . . . .
O(20) C(66) C(68) O(21) 68.0(14) ? . . . .
O(21) C(67) C(69) O(22) -65.1(17) ? . . . .
O(22) C(70) C(71) C(72) 179.1(12) ? . . . .
O(22) C(70) C(75) O(23) 2.0(17) ? . . . .
O(22) C(70) C(75) C(74) 179.3(11) ? . . . .
C(71) C(70) C(75) O(23) -179.9(9) ? . . . .
C(71) C(70) C(75) C(74) -3(2) ? . . . .
C(75) C(70) C(71) C(72) 1(2) ? . . . .
C(70) C(71) C(72) C(73) -2.2(19) ? . . . .
C(71) C(72) C(73) C(74) 5(2) ? . . . .
C(72) C(73) C(74) C(75) -6(2) ? . . . .
C(73) C(74) C(75) O(23) -178.0(12) ? . . . .
C(73) C(74) C(75) C(70) 5(2) ? . . . .
O(23) C(76) C(77) O(24) 69.9(16) ? . . . .
O(24) C(78) C(79) O(25) -61.1(16) ? . . . .
O(25) C(80) C(81) C(82) 179.5(11) ? . . . .
O(25) C(80) C(85) O(20) -5.2(16) ? . . . .
O(25) C(80) C(85) C(84) 179.9(9) ? . . . .
C(81) C(80) C(85) O(20) 175.7(12) ? . . . .
C(81) C(80) C(85) C(84) 0.9(17) ? . . . .
C(85) C(80) C(81) C(82) -2(2) ? . . . .
C(80) C(81) C(82) C(83) 3(2) ? . . . .
C(81) C(82) C(83) C(84) -4(2) ? . . . .
C(82) C(83) C(84) C(85) 3(2) ? . . . .
C(83) C(84) C(85) O(20) -176.2(12) ? . . . .
C(83) C(84) C(85) C(80) -1.6(19) ? . . . .
N(2) C(109) C(110) N(1) 163.4(10) ? . . . .
N(2) C(109) C(110) C(111) -73.6(12) ? . . . .
N(2) C(109) C(112) C(113) 69.9(11) ? . . . .
C(110) C(109) C(112) C(113) -51.3(14) ? . . . .
C(112) C(109) C(110) N(1) -75.2(13) ? . . . .
C(112) C(109) C(110) C(111) 47.8(13) ? . . . .
N(1) C(110) C(111) C(114) 71.5(14) ? . . . .
C(109) C(110) C(111) C(114) -49.2(14) ? . . . .
C(110) C(111) C(114) C(113) 54.2(15) ? . . . .
C(109) C(112) C(113) C(114) 55.1(15) ? . . . .
C(112) C(113) C(114) C(111) -56.4(15) ? . . . .
N(3) C(51) C(104) N(4) 163.1(11) ? . . . .
N(3) C(51) C(104) C(105) -76.5(12) ? . . . .
N(3) C(51) C(108) C(107) 69.5(14) ? . . . .
C(104) C(51) C(108) C(107) -52.7(14) ? . . . .
C(108) C(51) C(104) N(4) -70.8(15) ? . . . .
C(108) C(51) C(104) C(105) 49.6(13) ? . . . .
N(4) C(104) C(105) C(106) 69.3(11) ? . . . .
C(51) C(104) C(105) C(106) -51.1(12) ? . . . .
C(104) C(105) C(106) C(107) 56.2(15) ? . . . .
C(105) C(106) C(107) C(108) -55.5(13) ? . . . .
C(106) C(107) C(108) C(51) 55.3(12) ? . . . .
